data_4131419
loop_
_publ_author_name
'Liu, Cui-Lian'
'Zhang, Rui-Ling'
'Lin, Chen-Sheng'
'Zhou, Li-Peng'
'Cai, Li-Xuan'
'Kong, Jin-Tao'
'Yang, Song-Qiu'
'Han, Ke-Li'
'Sun, Qing-Fu'

_publ_section_title
;
 Intraligand Charge Transfer Sensitization on Self-Assembled Europium
 Tetrahedral Cage Leads to Dual-Selective Luminescent Sensing toward Anion
 and Cation.
;
_journal_issue 36
_journal_name_full 'Journal of the American Chemical Society'
_journal_page_first 12474
_journal_page_last 12479
_journal_paper_doi 10.1021/jacs.7b05157
_journal_volume 139
_journal_year 2017
_chemical_formula_sum 'C204 H144 Eu4 F36 N48 O63 S12'
_chemical_formula_weight 5952.22
_space_group_crystal_system monoclinic
_space_group_IT_number 15
_space_group_name_Hall '-C 2yc'
_space_group_name_H-M_alt 'C 1 2/c 1'
_atom_sites_solution_hydrogens geom
_audit_creation_method SHELXL-2016/4
_cell_angle_alpha 90
_cell_angle_beta 109.0020(10)
_cell_angle_gamma 90
_cell_formula_units_Z 8
_cell_length_a 46.803(3)
_cell_length_b 39.504(2)
_cell_length_c 35.3743(19)
_cell_measurement_reflns_used 9914
_cell_measurement_temperature 293(2)
_cell_measurement_theta_max 19.13
_cell_measurement_theta_min 2.16
_cell_volume 61840(6)
_computing_cell_refinement HKL3000
_computing_data_reduction HKL3000
_computing_structure_refinement 'SHELXL-2016/4 (Sheldrick, 2016)'
_computing_structure_solution 'SHELXS-2014 (Sheldrick, 2014)'
_diffrn_ambient_temperature 293(2)
_diffrn_measured_fraction_theta_full 0.929
_diffrn_measured_fraction_theta_max 0.929
_diffrn_measurement_device_type 'Bruker P4'
_diffrn_measurement_method '\w scans'
_diffrn_radiation_type Synchrotron
_diffrn_radiation_wavelength 0.7388
_diffrn_reflns_av_R_equivalents 0.0712
_diffrn_reflns_av_unetI/netI 0.0434
_diffrn_reflns_Laue_measured_fraction_full 0.929
_diffrn_reflns_Laue_measured_fraction_max 0.929
_diffrn_reflns_limit_h_max 41
_diffrn_reflns_limit_h_min -41
_diffrn_reflns_limit_k_max 33
_diffrn_reflns_limit_k_min -33
_diffrn_reflns_limit_l_max 28
_diffrn_reflns_limit_l_min -28
_diffrn_reflns_number 164266
_diffrn_reflns_point_group_measured_fraction_full 0.929
_diffrn_reflns_point_group_measured_fraction_max 0.929
_diffrn_reflns_theta_full 19.257
_diffrn_reflns_theta_max 19.257
_diffrn_reflns_theta_min 0.718
_diffrn_source 'SSRF BL17B1 Beamline'
_exptl_absorpt_coefficient_mu 1.067
_exptl_absorpt_correction_type none
_exptl_crystal_colour yellow
_exptl_crystal_density_diffrn 1.279
_exptl_crystal_description block
_exptl_crystal_F_000 23808
_exptl_crystal_size_max 0.12
_exptl_crystal_size_mid 0.12
_exptl_crystal_size_min 0.10
_refine_diff_density_max 1.749
_refine_diff_density_min -0.909
_refine_diff_density_rms 0.129
_refine_ls_extinction_method none
_refine_ls_goodness_of_fit_ref 1.727
_refine_ls_hydrogen_treatment constr
_refine_ls_matrix_type full
_refine_ls_number_parameters 2749
_refine_ls_number_reflns 21418
_refine_ls_number_restraints 6231
_refine_ls_restrained_S_all 1.642
_refine_ls_R_factor_all 0.1353
_refine_ls_R_factor_gt 0.1163
_refine_ls_shift/su_max 0.005
_refine_ls_shift/su_mean 0.000
_refine_ls_structure_factor_coef Fsqd
_refine_ls_weighting_details 'w=1/[\s^2^(Fo^2^)+(0.2000P)^2^] where P=(Fo^2^+2Fc^2^)/3'
_refine_ls_weighting_scheme calc
_refine_ls_wR_factor_gt 0.3439
_refine_ls_wR_factor_ref 0.3769
_reflns_Friedel_coverage 0.000
_reflns_number_gt 16522
_reflns_number_total 21418
_reflns_threshold_expression 'I > 2\s(I)'
_cod_data_source_file ja7b05157_si_001.cif
_cod_data_source_block cc_pl_sq
_cod_original_sg_symbol_H-M 'C 2/c'
_cod_database_code 4131419
_shelx_shelxl_version_number 2016/4
_shelx_space_group_comment
;
The symmetry employed for this shelxl refinement is uniquely defined
by the following loop, which should always be used as a source of
symmetry information in preference to the above space-group names.
They are only intended as comments.
;

loop_
_space_group_symop_operation_xyz
'x, y, z'
'-x, y, -z+1/2'
'x+1/2, y+1/2, z'
'-x+1/2, y+1/2, -z+1/2'
'-x, -y, -z'
'x, -y, z-1/2'
'-x+1/2, -y+1/2, -z'
'x+1/2, -y+1/2, z-1/2'

loop_
_atom_site_label
_atom_site_type_symbol
_atom_site_fract_x
_atom_site_fract_y
_atom_site_fract_z
_atom_site_U_iso_or_equiv
_atom_site_adp_type
_atom_site_occupancy
_atom_site_site_symmetry_order
_atom_site_calc_flag
_atom_site_refinement_flags_posn
_atom_site_refinement_flags_adp
EU1 Eu 0.13618(3) 0.26858(3) 0.31886(3) 0.1291(5) Uani 1 1 d . .
EU2 Eu -0.11547(3) 0.03354(2) 0.44832(6) 0.1948(8) Uani 1 1 d . .
EU3 Eu -0.11916(2) 0.46378(2) 0.49004(3) 0.1126(5) Uani 1 1 d . .
EU4 Eu 0.16660(2) 0.23961(3) 0.80160(3) 0.1150(5) Uani 1 1 d . .
N1_1 N 0.1849(3) 0.2451(4) 0.3131(5) 0.147(5) Uani 1 1 d D U
C2_1 C 0.2119(4) 0.2609(5) 0.3067(7) 0.191(7) Uani 1 1 d D U
H2A_1 H 0.222689 0.275103 0.329195 0.229 Uiso 1 1 calc R U
H2B_1 H 0.206119 0.274468 0.282503 0.229 Uiso 1 1 calc R U
C3_1 C 0.2315(5) 0.2297(6) 0.3029(9) 0.212(9) Uani 1 1 d D U
H3A_1 H 0.234479 0.229005 0.277007 0.255 Uiso 1 1 calc R U
H3B_1 H 0.251040 0.229594 0.323818 0.255 Uiso 1 1 calc R U
O4_1 O 0.2128(3) 0.2023(4) 0.3076(5) 0.184(5) Uani 1 1 d D U
C5_1 C 0.1882(5) 0.2143(5) 0.3132(7) 0.154(6) Uani 1 1 d D U
N6_1 N 0.1411(4) 0.2048(4) 0.3218(4) 0.134(4) Uani 1 1 d D U
C7_1 C 0.1664(5) 0.1894(5) 0.3190(6) 0.148(5) Uani 1 1 d D U
C8_1 C 0.1704(6) 0.1543(6) 0.3208(7) 0.163(6) Uani 1 1 d D U
H8_1 H 0.188524 0.144852 0.320710 0.196 Uiso 1 1 calc R U
C9_1 C 0.1489(6) 0.1357(6) 0.3227(8) 0.177(7) Uani 1 1 d D U
H9_1 H 0.150374 0.112287 0.321087 0.213 Uiso 1 1 calc R U
C10_1 C 0.1218(5) 0.1506(6) 0.3273(7) 0.166(7) Uani 1 1 d D U
H10_1 H 0.106245 0.137459 0.330424 0.200 Uiso 1 1 calc R U
C11_1 C 0.1205(4) 0.1852(5) 0.3266(6) 0.132(5) Uani 1 1 d D U
C12_1 C 0.0949(4) 0.2071(5) 0.3297(5) 0.118(4) Uani 1 1 d D U
O13_1 O 0.0935(3) 0.2369(3) 0.3217(4) 0.133(4) Uani 1 1 d D U
N14_1 N 0.0733(3) 0.1910(3) 0.3433(4) 0.122(4) Uani 1 1 d D U
H14_1 H 0.074459 0.169271 0.344655 0.146 Uiso 1 1 calc R U
C15_1 C 0.0498(3) 0.2058(4) 0.3553(3) 0.110(4) Uani 1 1 d D U
C16_1 C 0.0296(4) 0.1862(4) 0.3601(5) 0.126(5) Uani 1 1 d D U
H16_1 H 0.031748 0.162875 0.358295 0.152 Uiso 1 1 calc R U
C17_1 C 0.0044(4) 0.1989(4) 0.3681(5) 0.121(5) Uani 1 1 d D U
H17_1 H -0.011345 0.184478 0.367846 0.145 Uiso 1 1 calc R U
C18_1 C 0.0027(4) 0.2324(4) 0.3764(5) 0.104(4) Uani 1 1 d D U
C19_1 C 0.0255(4) 0.2528(4) 0.3732(5) 0.117(5) Uani 1 1 d D U
H19_1 H 0.025275 0.275716 0.379151 0.140 Uiso 1 1 calc R U
C20_1 C 0.0484(4) 0.2403(4) 0.3614(6) 0.121(5) Uani 1 1 d D U
H20_1 H 0.062900 0.254738 0.357557 0.146 Uiso 1 1 calc R U
C21_1 C -0.0210(4) 0.2457(4) 0.3912(5) 0.109(4) Uani 1 1 d D U
N22_1 N -0.0388(3) 0.2233(3) 0.4006(4) 0.103(3) Uani 1 1 d D U
C23_1 C -0.0597(3) 0.2356(4) 0.4132(5) 0.094(4) Uani 1 1 d D U
N24_1 N -0.0636(3) 0.2681(3) 0.4190(4) 0.102(3) Uani 1 1 d D U
C25_1 C -0.0448(4) 0.2889(4) 0.4094(5) 0.104(4) Uani 1 1 d D U
N26_1 N -0.0224(3) 0.2787(3) 0.3953(4) 0.110(4) Uani 1 1 d D U
C27_1 C -0.0810(3) 0.2113(4) 0.4223(5) 0.100(4) Uani 1 1 d D U
C28_1 C -0.0781(4) 0.1781(4) 0.4178(6) 0.135(5) Uani 1 1 d D U
H28_1 H -0.062469 0.170102 0.409295 0.162 Uiso 1 1 calc R U
C29_1 C -0.0980(4) 0.1552(4) 0.4258(7) 0.139(6) Uani 1 1 d D U
H29_1 H -0.096272 0.132159 0.421334 0.167 Uiso 1 1 calc R U
C30_1 C -0.1194(4) 0.1663(4) 0.4397(6) 0.132(5) Uani 1 1 d D U
C31_1 C -0.1230(4) 0.2004(4) 0.4440(6) 0.138(6) Uani 1 1 d D U
H31_1 H -0.137983 0.208456 0.453592 0.166 Uiso 1 1 calc R U
C32_1 C -0.1042(4) 0.2224(4) 0.4338(6) 0.123(5) Uani 1 1 d D U
H32_1 H -0.107372 0.245578 0.434916 0.148 Uiso 1 1 calc R U
N33_1 N -0.1399(3) 0.1443(3) 0.4502(5) 0.144(5) Uani 1 1 d D U
H33_1 H -0.152664 0.154320 0.459201 0.172 Uiso 1 1 calc R U
C34_1 C -0.1423(4) 0.1108(4) 0.4482(6) 0.158(6) Uani 1 1 d D U
O35_1 O -0.1249(3) 0.0937(3) 0.4370(5) 0.165(5) Uani 1 1 d D U
N36_1 N -0.1539(4) 0.0605(4) 0.4740(6) 0.178(6) Uani 1 1 d D U
C37_1 C -0.1617(4) 0.0919(5) 0.4676(8) 0.165(6) Uani 1 1 d D U
C38_1 C -0.1864(5) 0.1085(6) 0.4757(9) 0.199(8) Uani 1 1 d D U
H38_1 H -0.191494 0.130957 0.468824 0.238 Uiso 1 1 calc R U
C39_1 C -0.2016(6) 0.0893(7) 0.4939(11) 0.237(10) Uani 1 1 d D U
H39_1 H -0.218505 0.098202 0.498671 0.285 Uiso 1 1 calc R U
C40_1 C -0.1925(6) 0.0553(7) 0.5062(12) 0.245(10) Uani 1 1 d D U
H40_1 H -0.201855 0.042486 0.520862 0.294 Uiso 1 1 calc R U
C41_1 C -0.1687(6) 0.0424(5) 0.4947(12) 0.237(9) Uani 1 1 d D U
C42_1 C -0.1578(6) 0.0076(5) 0.5013(9) 0.273(10) Uani 1 1 d D U
N43_1 N -0.1365(6) -0.0030(4) 0.4918(10) 0.276(10) Uani 1 1 d D U
C44_1 C -0.1370(8) -0.0407(5) 0.4961(13) 0.312(12) Uani 1 1 d D U
H44A_1 H -0.116974 -0.049568 0.509819 0.375 Uiso 1 1 calc R U
H44B_1 H -0.145154 -0.051693 0.470281 0.375 Uiso 1 1 calc R U
C45_1 C -0.1587(8) -0.0454(7) 0.5221(14) 0.337(13) Uani 1 1 d D U
H45A_1 H -0.172883 -0.063815 0.512209 0.404 Uiso 1 1 calc R U
H45B_1 H -0.147399 -0.049164 0.550085 0.404 Uiso 1 1 calc R U
O46_1 O -0.1734(5) -0.0131(5) 0.5156(10) 0.316(10) Uani 1 1 d D U
C47_1 C -0.0475(2) 0.32619(17) 0.4139(3) 0.103(4) Uani 1 1 d DG U
C48_1 C -0.0681(2) 0.3388(2) 0.4311(3) 0.114(4) Uani 1 1 d DG U
H48_1 H -0.080556 0.323977 0.439031 0.137 Uiso 1 1 calc R U
C49_1 C -0.0702(2) 0.3734(2) 0.4364(3) 0.117(5) Uani 1 1 d DG U
H49_1 H -0.084012 0.381841 0.447887 0.140 Uiso 1 1 calc R U
C50_1 C -0.0517(2) 0.39553(17) 0.4245(3) 0.104(4) Uani 1 1 d DG U
C51_1 C -0.0310(2) 0.3830(2) 0.4073(3) 0.114(4) Uani 1 1 d DG U
H51_1 H -0.018606 0.397748 0.399294 0.136 Uiso 1 1 calc R U
C52_1 C -0.0290(2) 0.3483(3) 0.4020(3) 0.105(4) Uani 1 1 d DG U
H52_1 H -0.015150 0.339885 0.390437 0.126 Uiso 1 1 calc R U
N53_1 N -0.0507(3) 0.4312(3) 0.4318(4) 0.111(4) Uani 1 1 d D U
H53_1 H -0.035845 0.442169 0.428352 0.133 Uiso 1 1 calc R U
C54_1 C -0.0700(4) 0.4486(4) 0.4431(4) 0.107(4) Uani 1 1 d D U
O55_1 O -0.0919(3) 0.4367(2) 0.4501(3) 0.118(3) Uani 1 1 d D U
N56_1 N -0.07730(19) 0.4978(2) 0.4760(3) 0.114(4) Uani 1 1 d DG U
C57_1 C -0.0595(3) 0.48374(19) 0.4554(3) 0.120(4) Uani 1 1 d DG U
C58_1 C -0.0369(3) 0.5030(2) 0.4482(4) 0.155(6) Uani 1 1 d DG U
H58_1 H -0.025005 0.493552 0.434357 0.186 Uiso 1 1 calc R U
C59_1 C -0.0322(3) 0.5362(2) 0.4615(4) 0.160(6) Uani 1 1 d DG U
H59_1 H -0.017108 0.549082 0.456681 0.192 Uiso 1 1 calc R U
C60_1 C -0.0500(3) 0.55028(19) 0.4822(4) 0.150(6) Uani 1 1 d DG U
H60_1 H -0.046848 0.572539 0.491102 0.180 Uiso 1 1 calc R U
C61_1 C -0.0726(2) 0.5311(2) 0.4894(3) 0.122(4) Uani 1 1 d DG U
C62_1 C -0.0919(4) 0.5419(4) 0.5117(5) 0.126(5) Uani 1 1 d D U
N63_1 N -0.1098(3) 0.5235(3) 0.5201(5) 0.132(4) Uani 1 1 d D U
C64_1 C -0.1228(5) 0.5433(4) 0.5461(7) 0.176(7) Uani 1 1 d D U
H64A_1 H -0.120033 0.531805 0.571224 0.211 Uiso 1 1 calc R U
H64B_1 H -0.144096 0.547677 0.532950 0.211 Uiso 1 1 calc R U
C65_1 C -0.1037(6) 0.5769(5) 0.5524(8) 0.194(8) Uani 1 1 d D U
H65A_1 H -0.116766 0.596674 0.546376 0.233 Uiso 1 1 calc R U
H65B_1 H -0.090037 0.578649 0.579661 0.233 Uiso 1 1 calc R U
O66_1 O -0.0876(3) 0.5733(3) 0.5247(5) 0.158(4) Uani 1 1 d D U
N1_2 N 0.1215(4) 0.2514(4) 0.2454(5) 0.145(5) Uani 1 1 d D U
C2_2 C 0.1327(5) 0.2255(5) 0.2231(6) 0.173(7) Uani 1 1 d D U
H2A_2 H 0.131616 0.203102 0.233751 0.208 Uiso 1 1 calc R U
H2B_2 H 0.153457 0.230123 0.225020 0.208 Uiso 1 1 calc R U
C3_2 C 0.1125(5) 0.2279(5) 0.1808(6) 0.173(7) Uani 1 1 d D U
H3A_2 H 0.102343 0.206501 0.171805 0.208 Uiso 1 1 calc R U
H3B_2 H 0.123873 0.234110 0.163282 0.208 Uiso 1 1 calc R U
O4_2 O 0.0903(4) 0.2550(4) 0.1816(4) 0.188(6) Uani 1 1 d D U
C5_2 C 0.0995(5) 0.2661(5) 0.2202(5) 0.155(6) Uani 1 1 d D U
N6_2 N 0.0912(4) 0.2980(4) 0.2693(4) 0.138(5) Uani 1 1 d D U
C7_2 C 0.0838(6) 0.2922(6) 0.2315(6) 0.163(6) Uani 1 1 d D U
C8_2 C 0.0638(7) 0.3122(7) 0.2045(7) 0.206(9) Uani 1 1 d D U
H8_2 H 0.060731 0.308592 0.177473 0.247 Uiso 1 1 calc R U
C9_2 C 0.0471(8) 0.3383(8) 0.2155(7) 0.228(10) Uani 1 1 d D U
H9_2 H 0.032470 0.351569 0.197555 0.274 Uiso 1 1 calc R U
C10_2 C 0.0557(7) 0.3411(7) 0.2557(5) 0.204(9) Uani 1 1 d D U
H10_2 H 0.046162 0.357793 0.265664 0.245 Uiso 1 1 calc R U
C11_2 C 0.0761(6) 0.3229(5) 0.2823(5) 0.151(6) Uani 1 1 d D U
C12_2 C 0.0862(5) 0.3232(5) 0.3264(5) 0.123(5) Uani 1 1 d D U
O13_2 O 0.1093(3) 0.3078(3) 0.3452(4) 0.136(4) Uani 1 1 d D U
N14_2 N 0.0697(3) 0.3406(3) 0.3433(3) 0.120(4) Uani 1 1 d D U
H14_2 H 0.056687 0.354074 0.327708 0.144 Uiso 1 1 calc R U
C15_2 C 0.0705(3) 0.3402(3) 0.3839(4) 0.112(4) Uani 1 1 d D U
C16_2 C 0.0504(4) 0.3598(4) 0.3952(5) 0.113(4) Uani 1 1 d D U
H16_2 H 0.036104 0.372375 0.375902 0.136 Uiso 1 1 calc R U
C17_2 C 0.0510(4) 0.3612(4) 0.4322(5) 0.108(4) Uani 1 1 d D U
H17_2 H 0.038168 0.376177 0.439074 0.130 Uiso 1 1 calc R U
C18_2 C 0.0707(4) 0.3403(4) 0.4624(5) 0.105(4) Uani 1 1 d D U
C19_2 C 0.0901(4) 0.3215(5) 0.4507(5) 0.123(5) Uani 1 1 d D U
H19_2 H 0.104742 0.309179 0.469888 0.148 Uiso 1 1 calc R U
C20_2 C 0.0893(4) 0.3197(5) 0.4122(5) 0.130(5) Uani 1 1 d D U
H20_2 H 0.101746 0.304410 0.404978 0.156 Uiso 1 1 calc R U
C21_2 C 0.0699(3) 0.3407(4) 0.5030(5) 0.096(4) Uani 1 1 d D U
N22_2 N 0.0483(3) 0.3568(3) 0.5120(4) 0.100(3) Uani 1 1 d D U
C23_2 C 0.0482(3) 0.3541(4) 0.5484(5) 0.095(4) Uani 1 1 d D U
N24_2 N 0.0676(3) 0.3365(3) 0.5777(4) 0.099(3) Uani 1 1 d D U
C25_2 C 0.0887(3) 0.3208(4) 0.5652(5) 0.097(4) Uani 1 1 d D U
N26_2 N 0.0911(3) 0.3220(3) 0.5295(4) 0.105(3) Uani 1 1 d D U
C27_2 C 0.0236(3) 0.3714(3) 0.5602(4) 0.093(4) Uani 1 1 d D U
C28_2 C -0.0032(3) 0.3802(3) 0.5294(5) 0.097(4) Uani 1 1 d D U
H28_2 H -0.005833 0.375573 0.502744 0.117 Uiso 1 1 calc R U
C29_2 C -0.0255(4) 0.3964(4) 0.5412(5) 0.107(4) Uani 1 1 d D U
H29_2 H -0.043551 0.402461 0.521793 0.128 Uiso 1 1 calc R U
C30_2 C -0.0217(3) 0.4035(4) 0.5801(5) 0.105(4) Uani 1 1 d D U
C31_2 C 0.0055(4) 0.3952(4) 0.6101(5) 0.114(5) Uani 1 1 d D U
H31_2 H 0.008773 0.400698 0.636768 0.137 Uiso 1 1 calc R U
C32_2 C 0.0269(4) 0.3787(4) 0.5983(5) 0.109(4) Uani 1 1 d D U
H32_2 H 0.044636 0.372116 0.617923 0.131 Uiso 1 1 calc R U
N33_2 N -0.0444(3) 0.4188(3) 0.5929(4) 0.109(4) Uani 1 1 d D U
H33_2 H -0.042859 0.415679 0.617548 0.131 Uiso 1 1 calc R U
C34_2 C -0.0676(4) 0.4374(3) 0.5715(5) 0.099(4) Uani 1 1 d D U
O35_2 O -0.0721(2) 0.4438(2) 0.5365(3) 0.103(3) Uani 1 1 d D U
N36_2 N -0.1168(3) 0.4562(3) 0.5613(4) 0.119(4) Uani 1 1 d D U
C37_2 C -0.0910(4) 0.4469(5) 0.5888(6) 0.128(5) Uani 1 1 d D U
C38_2 C -0.0879(5) 0.4487(7) 0.6264(7) 0.191(8) Uani 1 1 d D U
H38_2 H -0.068981 0.444809 0.645094 0.229 Uiso 1 1 calc R U
C39_2 C -0.1126(6) 0.4566(8) 0.6402(8) 0.221(10) Uani 1 1 d D U
H39_2 H -0.110958 0.456704 0.667116 0.266 Uiso 1 1 calc R U
C40_2 C -0.1404(6) 0.4643(7) 0.6088(8) 0.194(9) Uani 1 1 d D U
H40_2 H -0.157962 0.469555 0.614504 0.232 Uiso 1 1 calc R U
C41_2 C -0.1402(5) 0.4638(5) 0.5726(6) 0.141(6) Uani 1 1 d D U
C42_2 C -0.1655(4) 0.4743(6) 0.5415(7) 0.158(6) Uani 1 1 d D U
N43_2 N -0.1668(3) 0.4761(4) 0.5056(5) 0.144(5) Uani 1 1 d D U
C44_2 C -0.1986(4) 0.4858(7) 0.4835(7) 0.207(8) Uani 1 1 d D U
H44A_2 H -0.207760 0.468898 0.463298 0.249 Uiso 1 1 calc R U
H44B_2 H -0.198908 0.507319 0.470135 0.249 Uiso 1 1 calc R U
C45_2 C -0.2162(5) 0.4886(9) 0.5119(7) 0.239(10) Uani 1 1 d D U
H45A_2 H -0.224209 0.511250 0.512262 0.287 Uiso 1 1 calc R U
H45B_2 H -0.232514 0.472239 0.506138 0.287 Uiso 1 1 calc R U
O46_2 O -0.1914(3) 0.4806(5) 0.5494(5) 0.215(6) Uani 1 1 d D U
C47_2 C 0.1120(4) 0.2996(4) 0.5966(5) 0.105(4) Uani 1 1 d D U
C48_2 C 0.1083(4) 0.2923(4) 0.6323(5) 0.119(5) Uani 1 1 d D U
H48_2 H 0.090716 0.299004 0.637070 0.143 Uiso 1 1 calc R U
C49_2 C 0.1304(4) 0.2751(5) 0.6616(5) 0.130(5) Uani 1 1 d D U
H49_2 H 0.129060 0.272434 0.687050 0.156 Uiso 1 1 calc R U
C50_2 C 0.1544(3) 0.2620(4) 0.6520(5) 0.110(4) Uani 1 1 d D U
C51_2 C 0.1577(4) 0.2702(5) 0.6163(5) 0.125(5) Uani 1 1 d D U
H51_2 H 0.174499 0.262681 0.610064 0.150 Uiso 1 1 calc R U
C52_2 C 0.1373(4) 0.2886(5) 0.5908(5) 0.131(6) Uani 1 1 d D U
H52_2 H 0.140416 0.294428 0.566979 0.158 Uiso 1 1 calc R U
N53_2 N 0.1766(3) 0.2408(3) 0.6783(4) 0.113(4) Uani 1 1 d D U
H53_2 H 0.187698 0.228990 0.667984 0.135 Uiso 1 1 calc R U
C54_2 C 0.1820(3) 0.2374(4) 0.7182(5) 0.102(4) Uani 1 1 d D U
O55_2 O 0.1686(2) 0.2536(3) 0.7363(3) 0.108(3) Uani 1 1 d D U
N56_2 N 0.2018(3) 0.2042(4) 0.7752(4) 0.121(4) Uani 1 1 d D U
C57_2 C 0.2031(3) 0.2103(4) 0.7394(5) 0.118(5) Uani 1 1 d D U
C58_2 C 0.2218(4) 0.1896(5) 0.7227(6) 0.145(6) Uani 1 1 d D U
H58_2 H 0.221532 0.191874 0.696468 0.173 Uiso 1 1 calc R U
C59_2 C 0.2390(4) 0.1676(6) 0.7474(6) 0.165(7) Uani 1 1 d D U
H59_2 H 0.253883 0.156926 0.739683 0.198 Uiso 1 1 calc R U
C60_2 C 0.2365(5) 0.1591(6) 0.7840(6) 0.166(7) Uani 1 1 d D U
H60_2 H 0.247049 0.140862 0.798652 0.200 Uiso 1 1 calc R U
C61_2 C 0.2182(4) 0.1786(5) 0.7977(5) 0.139(6) Uani 1 1 d D U
C62_2 C 0.2141(5) 0.1761(6) 0.8352(6) 0.159(6) Uani 1 1 d D U
N63_2 N 0.1961(4) 0.1934(5) 0.8471(4) 0.167(6) Uani 1 1 d D U
C64_2 C 0.2018(6) 0.1865(7) 0.8897(6) 0.212(9) Uani 1 1 d D U
H64A_2 H 0.211885 0.205391 0.906191 0.255 Uiso 1 1 calc R U
H64B_2 H 0.183219 0.181518 0.895134 0.255 Uiso 1 1 calc R U
C65_2 C 0.2214(7) 0.1568(7) 0.8965(7) 0.229(10) Uani 1 1 d D U
H65A_2 H 0.210658 0.136824 0.900250 0.275 Uiso 1 1 calc R U
H65B_2 H 0.238983 0.160003 0.920105 0.275 Uiso 1 1 calc R U
O66_2 O 0.2309(4) 0.1531(4) 0.8600(4) 0.186(6) Uani 1 1 d D U
N1_3 N 0.1570(4) 0.3186(5) 0.2941(5) 0.160(5) Uani 1 1 d D U
C2_3 C 0.1526(6) 0.3351(6) 0.2550(6) 0.211(9) Uani 1 1 d D U
H2A_3 H 0.132850 0.345700 0.245239 0.253 Uiso 1 1 calc R U
H2B_3 H 0.154117 0.318583 0.235496 0.253 Uiso 1 1 calc R U
C3_3 C 0.1776(6) 0.3620(7) 0.2617(7) 0.227(10) Uani 1 1 d D U
H3A_3 H 0.191020 0.356861 0.246583 0.272 Uiso 1 1 calc R U
H3B_3 H 0.169186 0.384468 0.254669 0.272 Uiso 1 1 calc R U
O4_3 O 0.1927(4) 0.3588(4) 0.3040(5) 0.206(6) Uani 1 1 d D U
C5_3 C 0.1796(6) 0.3326(6) 0.3174(7) 0.171(7) Uani 1 1 d D U
N6_3 N 0.1790(4) 0.3008(4) 0.3719(4) 0.136(5) Uani 1 1 d D U
C7_3 C 0.1940(5) 0.3233(6) 0.3599(6) 0.165(7) Uani 1 1 d D U
C8_3 C 0.2201(6) 0.3364(6) 0.3874(7) 0.175(7) Uani 1 1 d D U
H8_3 H 0.231466 0.351772 0.378354 0.210 Uiso 1 1 calc R U
C9_3 C 0.2298(6) 0.3282(6) 0.4258(7) 0.185(8) Uani 1 1 d D U
H9_3 H 0.246726 0.338436 0.443662 0.222 Uiso 1 1 calc R U
C10_3 C 0.2133(5) 0.3036(6) 0.4384(6) 0.172(7) Uani 1 1 d D U
H10_3 H 0.219129 0.296313 0.464803 0.207 Uiso 1 1 calc R U
C11_3 C 0.1882(4) 0.2906(5) 0.4097(6) 0.134(5) Uani 1 1 d D U
C12_3 C 0.1664(4) 0.2649(4) 0.4164(5) 0.122(5) Uani 1 1 d D U
O13_3 O 0.1479(3) 0.2509(3) 0.3874(3) 0.121(3) Uani 1 1 d D U
N14_3 N 0.1678(3) 0.2598(3) 0.4551(4) 0.123(4) Uani 1 1 d D U
H14_3 H 0.182600 0.269409 0.473084 0.147 Uiso 1 1 calc R U
C15_3 C 0.1478(4) 0.2406(3) 0.4688(5) 0.129(5) Uani 1 1 d D U
C16_3 C 0.1520(5) 0.2358(5) 0.5090(6) 0.174(8) Uani 1 1 d D U
H16_3 H 0.167843 0.247362 0.527312 0.208 Uiso 1 1 calc R U
C17_3 C 0.1362(5) 0.2174(6) 0.5225(6) 0.154(7) Uani 1 1 d D U
H17_3 H 0.142324 0.213200 0.549876 0.185 Uiso 1 1 calc R U
C18_3 C 0.1097(4) 0.2028(5) 0.4984(5) 0.124(5) Uani 1 1 d D U
C19_3 C 0.1003(5) 0.2084(5) 0.4577(6) 0.145(6) Uani 1 1 d D U
H19_3 H 0.081889 0.200405 0.440745 0.174 Uiso 1 1 calc R U
C20_3 C 0.1205(5) 0.2270(6) 0.4434(6) 0.153(7) Uani 1 1 d D U
H20_3 H 0.115504 0.230527 0.416054 0.184 Uiso 1 1 calc R U
C21_3 C 0.0884(4) 0.1835(4) 0.5148(6) 0.119(5) Uani 1 1 d D U
N22_3 N 0.0951(3) 0.1838(3) 0.5534(4) 0.118(4) Uani 1 1 d D U
C23_3 C 0.0746(4) 0.1666(4) 0.5664(6) 0.112(4) Uani 1 1 d D U
N24_3 N 0.0513(3) 0.1500(3) 0.5427(5) 0.121(4) Uani 1 1 d D U
C25_3 C 0.0471(4) 0.1526(4) 0.5034(6) 0.118(4) Uani 1 1 d D U
N26_3 N 0.0659(3) 0.1683(3) 0.4873(4) 0.121(4) Uani 1 1 d D U
C27_3 C 0.0802(4) 0.1666(4) 0.6097(6) 0.113(4) Uani 1 1 d D U
C28_3 C 0.1036(5) 0.1830(5) 0.6341(6) 0.149(6) Uani 1 1 d D U
H28_3 H 0.116878 0.194066 0.623539 0.178 Uiso 1 1 calc R U
C29_3 C 0.1089(5) 0.1841(6) 0.6748(6) 0.163(7) Uani 1 1 d D U
H29_3 H 0.125443 0.195695 0.691724 0.196 Uiso 1 1 calc R U
C30_3 C 0.0887(4) 0.1674(5) 0.6899(5) 0.132(5) Uani 1 1 d D U
C31_3 C 0.0653(4) 0.1498(5) 0.6647(6) 0.131(5) Uani 1 1 d D U
H31_3 H 0.052272 0.137608 0.674602 0.157 Uiso 1 1 calc R U
C32_3 C 0.0610(4) 0.1503(5) 0.6254(6) 0.133(5) Uani 1 1 d D U
H32_3 H 0.044420 0.139043 0.608174 0.160 Uiso 1 1 calc R U
N33_3 N 0.0920(3) 0.1684(4) 0.7313(4) 0.135(4) Uani 1 1 d D U
H33_3 H 0.077847 0.158925 0.738073 0.162 Uiso 1 1 calc R U
C34_3 C 0.1148(4) 0.1824(5) 0.7612(5) 0.125(5) Uani 1 1 d D U
O35_3 O 0.1358(2) 0.1977(3) 0.7571(3) 0.113(3) Uani 1 1 d D U
N36_3 N 0.1262(2) 0.2106(3) 0.8235(4) 0.126(4) Uani 1 1 d DG U
C37_3 C 0.1080(3) 0.1860(4) 0.7992(3) 0.143(5) Uani 1 1 d DG U
C38_3 C 0.0870(3) 0.1687(4) 0.8121(4) 0.171(7) Uani 1 1 d DG U
H38_3 H 0.074773 0.152235 0.795882 0.205 Uiso 1 1 calc R U
C39_3 C 0.0843(3) 0.1759(4) 0.8492(5) 0.185(7) Uani 1 1 d DG U
H39_3 H 0.070218 0.164334 0.857844 0.222 Uiso 1 1 calc R U
C40_3 C 0.1025(3) 0.2005(4) 0.8735(3) 0.177(7) Uani 1 1 d DG U
H40_3 H 0.100677 0.205382 0.898317 0.213 Uiso 1 1 calc R U
C41_3 C 0.1235(3) 0.2179(3) 0.8606(4) 0.152(5) Uani 1 1 d DG U
C42_3 C 0.1433(5) 0.2457(5) 0.8796(6) 0.162(6) Uani 1 1 d D U
N43_3 N 0.1625(4) 0.2593(5) 0.8679(5) 0.152(5) Uani 1 1 d D U
C44_3 C 0.1776(5) 0.2839(6) 0.8987(6) 0.181(7) Uani 1 1 d D U
H44A_3 H 0.177487 0.306207 0.887322 0.217 Uiso 1 1 calc R U
H44B_3 H 0.198268 0.277187 0.912640 0.217 Uiso 1 1 calc R U
C45_3 C 0.1586(6) 0.2832(7) 0.9269(7) 0.204(8) Uani 1 1 d D U
H45A_3 H 0.171252 0.279114 0.954248 0.245 Uiso 1 1 calc R U
H45B_3 H 0.148034 0.304549 0.925816 0.245 Uiso 1 1 calc R U
O46_3 O 0.1377(4) 0.2562(5) 0.9125(5) 0.197(6) Uani 1 1 d D U
C47_3 C 0.0203(4) 0.1344(4) 0.4757(6) 0.127(5) Uani 1 1 d D U
C48_3 C -0.0029(4) 0.1229(4) 0.4871(6) 0.135(5) Uani 1 1 d D U
H48_3 H -0.002259 0.126050 0.513430 0.162 Uiso 1 1 calc R U
C49_3 C -0.0286(4) 0.1061(4) 0.4597(7) 0.147(6) Uani 1 1 d D U
H49_3 H -0.044497 0.098764 0.467891 0.176 Uiso 1 1 calc R U
C50_3 C -0.0290(4) 0.1012(5) 0.4220(7) 0.141(6) Uani 1 1 d D U
C51_3 C -0.0065(5) 0.1142(5) 0.4106(7) 0.148(6) Uani 1 1 d D U
H51_3 H -0.007820 0.112605 0.383899 0.178 Uiso 1 1 calc R U
C52_3 C 0.0182(5) 0.1297(5) 0.4367(6) 0.142(6) Uani 1 1 d D U
H52_3 H 0.033731 0.137051 0.427810 0.171 Uiso 1 1 calc R U
N53_3 N -0.0543(4) 0.0871(4) 0.3923(6) 0.168(5) Uani 1 1 d D U
H53_3 H -0.057978 0.093850 0.368068 0.202 Uiso 1 1 calc R U
C54_3 C -0.0724(6) 0.0645(6) 0.3992(7) 0.177(8) Uani 1 1 d D U
O55_3 O -0.0724(3) 0.0558(3) 0.4323(6) 0.161(5) Uani 1 1 d D U
N56_3 N -0.1216(4) 0.0425(4) 0.3750(8) 0.222(7) Uani 1 1 d D U
C57_3 C -0.0994(5) 0.0561(7) 0.3625(8) 0.206(8) Uani 1 1 d D U
C58_3 C -0.1025(7) 0.0607(9) 0.3218(8) 0.270(11) Uani 1 1 d D U
H58_3 H -0.087924 0.072797 0.314885 0.325 Uiso 1 1 calc R U
C59_3 C -0.1275(7) 0.0470(9) 0.2914(10) 0.284(10) Uani 1 1 d D U
H59_3 H -0.128089 0.045830 0.264905 0.341 Uiso 1 1 calc R U
C60_3 C -0.1514(8) 0.0353(10) 0.3037(10) 0.295(11) Uani 1 1 d D U
H60_3 H -0.169946 0.030331 0.284719 0.354 Uiso 1 1 calc R U
C61_3 C -0.1474(6) 0.0312(8) 0.3443(9) 0.263(9) Uani 1 1 d D U
C62_3 C -0.1691(7) 0.0196(12) 0.3638(9) 0.283(11) Uani 1 1 d D U
N63_3 N -0.1653(5) 0.0165(7) 0.3998(9) 0.264(9) Uani 1 1 d D U
C64_3 C -0.1905(5) -0.0029(8) 0.4046(9) 0.313(12) Uani 1 1 d D U
H64A_3 H -0.201223 0.009684 0.419290 0.375 Uiso 1 1 calc R U
H64B_3 H -0.183877 -0.024449 0.417754 0.375 Uiso 1 1 calc R U
C65_3 C -0.2103(7) -0.0078(11) 0.3597(10) 0.346(14) Uani 1 1 d D U
H65A_3 H -0.213591 -0.031746 0.353530 0.415 Uiso 1 1 calc R U
H65B_3 H -0.229746 0.003057 0.354455 0.415 Uiso 1 1 calc R U
O66_3 O -0.1942(5) 0.0071(7) 0.3357(9) 0.332(11) Uani 1 1 d D U
N1_4 N -0.1077(4) -0.0228(5) 0.4235(8) 0.259(10) Uani 1 1 d D U
C2_4 C -0.1236(5) -0.0468(6) 0.3884(9) 0.310(13) Uani 1 1 d D U
H2A_4 H -0.125262 -0.036101 0.363101 0.372 Uiso 1 1 calc R U
H2B_4 H -0.143770 -0.052344 0.388545 0.372 Uiso 1 1 calc R U
C3_4 C -0.1037(7) -0.0801(6) 0.3941(10) 0.315(14) Uani 1 1 d D U
H3A_4 H -0.115204 -0.100071 0.395788 0.378 Uiso 1 1 calc R U
H3B_4 H -0.095251 -0.082855 0.372631 0.378 Uiso 1 1 calc R U
O4_4 O -0.0804(5) -0.0732(4) 0.4317(10) 0.316(11) Uani 1 1 d D U
C5_4 C -0.0859(6) -0.0414(6) 0.4416(9) 0.282(11) Uani 1 1 d D U
N6_4 N -0.0696(3) 0.0019(4) 0.4893(6) 0.231(8) Uani 1 1 d DG U
C7_4 C -0.0641(4) -0.0304(4) 0.4778(6) 0.262(10) Uani 1 1 d DG U
C8_4 C -0.0377(5) -0.0474(3) 0.4991(8) 0.315(14) Uani 1 1 d DG U
H8_4 H -0.034056 -0.069036 0.491399 0.377 Uiso 1 1 calc R U
C9_4 C -0.0169(4) -0.0320(4) 0.5319(8) 0.344(16) Uani 1 1 d DG U
H9_4 H 0.000746 -0.043358 0.546186 0.412 Uiso 1 1 calc R U
C10_4 C -0.0224(4) 0.0003(5) 0.5434(6) 0.309(14) Uani 1 1 d DG U
H10_4 H -0.008427 0.010614 0.565401 0.371 Uiso 1 1 calc R U
C11_4 C -0.0487(4) 0.0173(3) 0.5221(6) 0.235(9) Uani 1 1 d DG U
C12_4 C -0.0586(5) 0.0521(5) 0.5291(9) 0.196(8) Uani 1 1 d D U
O13_4 O -0.0836(3) 0.0620(3) 0.5089(6) 0.188(6) Uani 1 1 d D U
N14_4 N -0.0403(4) 0.0710(4) 0.5596(6) 0.184(6) Uani 1 1 d D U
H14_4 H -0.026489 0.060534 0.577950 0.221 Uiso 1 1 calc R U
C15_4 C -0.0422(3) 0.1051(2) 0.5634(4) 0.151(6) Uani 1 1 d DG U
C16_4 C -0.0200(3) 0.1174(3) 0.5971(4) 0.159(6) Uani 1 1 d DG U
H16_4 H -0.006015 0.102665 0.613814 0.191 Uiso 1 1 calc R U
C17_4 C -0.0188(2) 0.1518(3) 0.6060(3) 0.147(6) Uani 1 1 d DG U
H17_4 H -0.003974 0.160026 0.628530 0.176 Uiso 1 1 calc R U
C18_4 C -0.0397(3) 0.1738(2) 0.5810(4) 0.124(5) Uani 1 1 d DG U
C19_4 C -0.0619(2) 0.1615(3) 0.5473(4) 0.135(5) Uani 1 1 d DG U
H19_4 H -0.075900 0.176189 0.530597 0.162 Uiso 1 1 calc R U
C20_4 C -0.0631(2) 0.1271(3) 0.5385(3) 0.138(6) Uani 1 1 d DG U
H20_4 H -0.077942 0.118828 0.515879 0.166 Uiso 1 1 calc R U
C21_4 C -0.0360(4) 0.2112(4) 0.5896(6) 0.112(5) Uani 1 1 d D U
N22_4 N -0.0126(3) 0.2218(3) 0.6152(4) 0.108(4) Uani 1 1 d D U
C23_4 C -0.0104(4) 0.2555(4) 0.6203(5) 0.107(4) Uani 1 1 d D U
N24_4 N -0.0312(3) 0.2774(3) 0.6002(4) 0.109(4) Uani 1 1 d D U
C25_4 C -0.0549(4) 0.2636(4) 0.5722(6) 0.114(5) Uani 1 1 d D U
N26_4 N -0.0588(3) 0.2308(3) 0.5649(4) 0.115(4) Uani 1 1 d D U
C27_4 C 0.0165(4) 0.2696(4) 0.6513(5) 0.113(4) Uani 1 1 d D U
C28_4 C 0.0390(4) 0.2481(5) 0.6754(6) 0.134(6) Uani 1 1 d D U
H28_4 H 0.037435 0.224702 0.672956 0.161 Uiso 1 1 calc R U
C29_4 C 0.0637(4) 0.2635(5) 0.7033(6) 0.138(6) Uani 1 1 d D U
H29_4 H 0.078978 0.249586 0.718953 0.165 Uiso 1 1 calc R U
C30_4 C 0.0671(4) 0.2979(5) 0.7092(5) 0.124(5) Uani 1 1 d D U
C31_4 C 0.0452(4) 0.3170(5) 0.6837(5) 0.128(5) Uani 1 1 d D U
H31_4 H 0.047415 0.340428 0.684447 0.154 Uiso 1 1 calc R U
C32_4 C 0.0206(4) 0.3034(5) 0.6573(6) 0.134(6) Uani 1 1 d D U
H32_4 H 0.005437 0.317900 0.642344 0.160 Uiso 1 1 calc R U
N33_4 N 0.0924(3) 0.3133(3) 0.7352(4) 0.118(4) Uani 1 1 d D U
H33_4 H 0.092817 0.334986 0.733965 0.141 Uiso 1 1 calc R U
C34_4 C 0.1166(4) 0.2987(4) 0.7621(5) 0.112(4) Uani 1 1 d D U
O35_4 O 0.1195(2) 0.2684(3) 0.7667(3) 0.109(3) Uani 1 1 d D U
N36_4 N 0.1675(3) 0.3038(4) 0.8004(4) 0.124(4) Uani 1 1 d D U
C37_4 C 0.1426(4) 0.3217(5) 0.7827(6) 0.133(5) Uani 1 1 d D U
C38_4 C 0.1415(6) 0.3569(5) 0.7841(8) 0.219(11) Uani 1 1 d D U
H38_4 H 0.123547 0.368512 0.771902 0.263 Uiso 1 1 calc R U
C39_4 C 0.1672(6) 0.3735(7) 0.8036(9) 0.228(11) Uani 1 1 d D U
H39_4 H 0.167311 0.397028 0.805288 0.273 Uiso 1 1 calc R U
C40_4 C 0.1955(6) 0.3538(6) 0.8224(8) 0.204(10) Uani 1 1 d D U
H40_4 H 0.213562 0.364468 0.836220 0.245 Uiso 1 1 calc R U
C41_4 C 0.1937(4) 0.3207(5) 0.8186(6) 0.145(6) Uani 1 1 d D U
C42_4 C 0.2192(4) 0.2980(5) 0.8354(6) 0.151(6) Uani 1 1 d D U
N43_4 N 0.2160(3) 0.2658(5) 0.8343(5) 0.147(5) Uani 1 1 d D U
C44_4 C 0.2488(4) 0.2531(6) 0.8539(9) 0.218(10) Uani 1 1 d D U
H44A_4 H 0.254849 0.238598 0.835822 0.261 Uiso 1 1 calc R U
H44B_4 H 0.250714 0.240701 0.878294 0.261 Uiso 1 1 calc R U
C45_4 C 0.2687(5) 0.2868(6) 0.8635(10) 0.238(11) Uani 1 1 d D U
H45A_4 H 0.279834 0.288623 0.891777 0.286 Uiso 1 1 calc R U
H45B_4 H 0.282810 0.287387 0.848555 0.286 Uiso 1 1 calc R U
O46_4 O 0.2464(3) 0.3132(5) 0.8506(5) 0.215(7) Uani 1 1 d D U
C47_4 C -0.0775(4) 0.2866(4) 0.5474(5) 0.103(4) Uani 1 1 d D U
C48_4 C -0.0734(4) 0.3208(4) 0.5499(5) 0.122(5) Uani 1 1 d D U
H48_4 H -0.055303 0.329315 0.567102 0.147 Uiso 1 1 calc R U
C49_4 C -0.0946(4) 0.3426(4) 0.5283(6) 0.149(7) Uani 1 1 d D U
H49_4 H -0.091374 0.365770 0.532418 0.179 Uiso 1 1 calc R U
C50_4 C -0.1216(3) 0.3311(4) 0.4997(5) 0.110(5) Uani 1 1 d D U
C51_4 C -0.1257(3) 0.2955(4) 0.4960(5) 0.117(5) Uani 1 1 d D U
H51_4 H -0.142715 0.286258 0.477198 0.141 Uiso 1 1 calc R U
C52_4 C -0.1043(4) 0.2754(4) 0.5203(5) 0.117(5) Uani 1 1 d D U
H52_4 H -0.107790 0.252237 0.518742 0.140 Uiso 1 1 calc R U
N53_4 N -0.1432(3) 0.3517(3) 0.4753(4) 0.109(4) Uani 1 1 d D U
H53_4 H -0.158446 0.341586 0.458752 0.131 Uiso 1 1 calc R U
C54_4 C -0.1438(3) 0.3850(4) 0.4738(4) 0.099(4) Uani 1 1 d D U
O55_4 O -0.1251(2) 0.4034(2) 0.4961(3) 0.109(3) Uani 1 1 d D U
N56_4 N -0.1611(3) 0.4334(3) 0.4343(4) 0.115(4) Uani 1 1 d D U
C57_4 C -0.1662(4) 0.4015(4) 0.4382(5) 0.111(5) Uani 1 1 d D U
C58_4 C -0.1922(4) 0.3861(4) 0.4110(6) 0.135(6) Uani 1 1 d D U
H58_4 H -0.196678 0.363616 0.414449 0.163 Uiso 1 1 calc R U
C59_4 C -0.2102(5) 0.4039(5) 0.3807(7) 0.183(9) Uani 1 1 d D U
H59_4 H -0.227302 0.393618 0.363199 0.220 Uiso 1 1 calc R U
C60_4 C -0.2039(5) 0.4380(5) 0.3746(6) 0.167(8) Uani 1 1 d D U
H60_4 H -0.215427 0.450443 0.352613 0.201 Uiso 1 1 calc R U
C61_4 C -0.1791(4) 0.4516(4) 0.4040(6) 0.125(5) Uani 1 1 d D U
C62_4 C -0.1698(5) 0.4867(4) 0.4047(6) 0.160(7) Uani 1 1 d D U
N63_4 N -0.1475(3) 0.4999(3) 0.4315(5) 0.151(6) Uani 1 1 d D U
C64_4 C -0.1450(6) 0.5365(4) 0.4193(7) 0.202(10) Uani 1 1 d D U
H64A_4 H -0.125889 0.540561 0.414771 0.243 Uiso 1 1 calc R U
H64B_4 H -0.146933 0.552157 0.439421 0.243 Uiso 1 1 calc R U
C65_4 C -0.1725(7) 0.5398(5) 0.3790(9) 0.257(13) Uani 1 1 d D U
H65A_4 H -0.187019 0.556520 0.381558 0.309 Uiso 1 1 calc R U
H65B_4 H -0.165746 0.545959 0.356810 0.309 Uiso 1 1 calc R U
O66_4 O -0.1856(4) 0.5057(3) 0.3739(5) 0.208(7) Uani 1 1 d D U
S1_5 S 0.0203(2) 0.4662(2) 0.3933(3) 0.209(3) Uiso 1 1 d D U
O11_5 O 0.0239(5) 0.4386(5) 0.3677(6) 0.305(12) Uiso 1 1 d D U
O12_5 O 0.0045(4) 0.4572(5) 0.4200(5) 0.242(8) Uiso 1 1 d D U
O13_5 O 0.0478(5) 0.4852(7) 0.4108(7) 0.382(17) Uiso 1 1 d D U
C1_5 C -0.0005(5) 0.4952(5) 0.3569(6) 0.38(2) Uiso 1 1 d D U
F11_5 F -0.0226(6) 0.4786(8) 0.3341(9) 0.49(2) Uiso 1 1 d D U
F12_5 F -0.0086(6) 0.5186(6) 0.3756(8) 0.361(12) Uiso 1 1 d D U
F13_5 F 0.0164(6) 0.5059(7) 0.3382(8) 0.385(14) Uiso 1 1 d D U
S2_5 S 0.2678(2) 0.2187(3) 0.4351(3) 0.233(3) Uiso 1 1 d D U
O21_5 O 0.2880(5) 0.2176(7) 0.4762(5) 0.310(12) Uiso 1 1 d D U
O22_5 O 0.2764(6) 0.1946(6) 0.4094(8) 0.352(15) Uiso 1 1 d D U
O23_5 O 0.2575(7) 0.2506(5) 0.4175(9) 0.374(17) Uiso 1 1 d D U
C2_5 C 0.2340(5) 0.2005(6) 0.4406(7) 0.39(2) Uiso 1 1 d D U
F21_5 F 0.2307(8) 0.2198(9) 0.4679(10) 0.51(2) Uiso 1 1 d D U
F22_5 F 0.2418(6) 0.1704(6) 0.4530(7) 0.337(11) Uiso 1 1 d D U
F23_5 F 0.2143(5) 0.2043(7) 0.4064(7) 0.346(12) Uiso 1 1 d D U
S3_5 S 0.0394(4) 0.0325(4) 0.6374(5) 0.323(6) Uiso 1 1 d D U
O31_5 O 0.0529(7) 0.0561(8) 0.6704(8) 0.400(18) Uiso 1 1 d D U
O32_5 O 0.0571(7) 0.0144(8) 0.6178(10) 0.408(19) Uiso 1 1 d D U
O33_5 O 0.0123(6) 0.0466(9) 0.6086(9) 0.44(2) Uiso 1 1 d D U
C3_5 C 0.0242(7) 0.0013(8) 0.6627(10) 0.54(3) Uiso 1 1 d D U
F31_5 F 0.0202(11) -0.0246(8) 0.6400(13) 0.55(3) Uiso 1 1 d D U
F32_5 F 0.0466(11) -0.0012(13) 0.6954(11) 0.68(4) Uiso 1 1 d D U
F33_5 F 0.0001(10) 0.0137(13) 0.6666(19) 0.74(4) Uiso 1 1 d D U
S4_5 S 0.06306(19) 0.40697(19) 0.7382(2) 0.188(2) Uiso 1 1 d D U
O41_5 O 0.0306(4) 0.4064(6) 0.7184(7) 0.293(11) Uiso 1 1 d D U
O42_5 O 0.0806(4) 0.3863(4) 0.7200(5) 0.197(6) Uiso 1 1 d D U
O43_5 O 0.0725(5) 0.4046(6) 0.7808(4) 0.266(9) Uiso 1 1 d D U
C4_5 C 0.0747(6) 0.4489(6) 0.7286(8) 0.40(2) Uiso 1 1 d D U
F41_5 F 0.0658(8) 0.4495(8) 0.6902(8) 0.444(18) Uiso 1 1 d D U
F42_5 F 0.0593(8) 0.4682(7) 0.7429(11) 0.47(2) Uiso 1 1 d D U
F43_5 F 0.1034(6) 0.4513(8) 0.7434(9) 0.416(16) Uiso 1 1 d D U
S5_5 S 0.1920(3) 0.2119(3) 1.0107(3) 0.258(4) Uiso 1 1 d D U
O51_5 O 0.1878(6) 0.1861(5) 1.0390(6) 0.284(10) Uiso 1 1 d D U
O52_5 O 0.1914(6) 0.2464(4) 1.0245(7) 0.283(11) Uiso 1 1 d D U
O53_5 O 0.1715(6) 0.2048(7) 0.9700(6) 0.352(15) Uiso 1 1 d D U
C5_5 C 0.2278(5) 0.2009(6) 1.0067(8) 0.38(2) Uiso 1 1 d D U
F51_5 F 0.2466(6) 0.1999(8) 1.0421(8) 0.427(17) Uiso 1 1 d D U
F52_5 F 0.2242(5) 0.1704(5) 0.9928(6) 0.296(9) Uiso 1 1 d D U
F53_5 F 0.2342(8) 0.2230(8) 0.9844(10) 0.451(19) Uiso 1 1 d D U
S6_5 S -0.0725(3) 0.1414(4) 0.2844(4) 0.319(6) Uiso 1 1 d D U
O61_5 O -0.0652(7) 0.1325(7) 0.3255(6) 0.339(14) Uiso 1 1 d D U
O62_5 O -0.1017(6) 0.1305(11) 0.2570(10) 0.52(3) Uiso 1 1 d D U
O63_5 O -0.0665(8) 0.1768(5) 0.2758(10) 0.405(19) Uiso 1 1 d D U
C6_5 C -0.0446(7) 0.1244(8) 0.2648(9) 0.54(3) Uiso 1 1 d D U
F61_5 F -0.0206(6) 0.1401(12) 0.2856(12) 0.53(2) Uiso 1 1 d D U
F62_5 F -0.0533(8) 0.1370(9) 0.2293(8) 0.432(17) Uiso 1 1 d D U
F63_5 F -0.0441(13) 0.0924(8) 0.2690(18) 0.80(5) Uiso 1 1 d D U
S7_5 S 0.3158(3) 0.1974(4) 0.8326(4) 0.307(6) Uiso 1 1 d D U
O71_5 O 0.3133(7) 0.2208(6) 0.8014(7) 0.339(14) Uiso 1 1 d D U
O72_5 O 0.2984(7) 0.2005(9) 0.8600(9) 0.42(2) Uiso 1 1 d D U
O73_5 O 0.3141(7) 0.1605(5) 0.8224(8) 0.352(15) Uiso 1 1 d D U
C7_5 C 0.3544(6) 0.1971(7) 0.8652(7) 0.338(19) Uiso 1 1 d D U
F71_5 F 0.3696(5) 0.1876(6) 0.8431(7) 0.323(11) Uiso 1 1 d D U
F72_5 F 0.3526(6) 0.1741(7) 0.8895(7) 0.346(12) Uiso 1 1 d D U
F73_5 F 0.3600(9) 0.2270(8) 0.8788(12) 0.56(3) Uiso 1 1 d D U
S8_5 S -0.2100(4) 0.3888(5) 0.5115(5) 0.368(8) Uiso 1 1 d D U
O81_5 O -0.1824(8) 0.4076(10) 0.5144(14) 0.73(5) Uiso 1 1 d D U
O82_5 O -0.2206(11) 0.3605(10) 0.4849(12) 0.59(4) Uiso 1 1 d D U
O83_5 O -0.2348(9) 0.4111(11) 0.5123(16) 0.70(4) Uiso 1 1 d D U
C8_5 C -0.1988(7) 0.3715(9) 0.5615(8) 0.54(3) Uiso 1 1 d D U
F81_5 F -0.1702(7) 0.3764(9) 0.5739(9) 0.418(17) Uiso 1 1 d D U
F82_5 F -0.2060(14) 0.3406(9) 0.5531(15) 0.79(5) Uiso 1 1 d D U
F83_5 F -0.2148(10) 0.3864(15) 0.5797(12) 0.64(3) Uiso 1 1 d D U
S9_5 S 0.1868(9) 0.1147(10) 0.5781(9) 0.84(3) Uiso 1 1 d D U
O91_5 O 0.1554(11) 0.105(2) 0.5591(16) 0.78(5) Uiso 1 1 d D U
O92_5 O 0.195(2) 0.1480(15) 0.567(2) 1.05(7) Uiso 1 1 d D U
O93_5 O 0.2089(17) 0.089(2) 0.579(2) 0.97(7) Uiso 1 1 d D U
C9_5 C 0.1916(9) 0.1173(11) 0.6302(10) 0.76(4) Uiso 1 1 d D U
F91_5 F 0.2192(10) 0.126(2) 0.6444(16) 0.76(4) Uiso 1 1 d D U
F92_5 F 0.1889(19) 0.0866(12) 0.6394(17) 0.84(5) Uiso 1 1 d D U
F93_5 F 0.1714(13) 0.1378(15) 0.6333(15) 0.63(3) Uiso 1 1 d D U
S10_5 S 0.0942(10) 0.0947(9) 0.4070(14) 1.17(4) Uiso 1 1 d D U
O101_5 O 0.0751(11) 0.1140(15) 0.3728(13) 0.54(3) Uiso 1 1 d D U
O102_5 O 0.113(2) 0.068(2) 0.398(3) 1.19(8) Uiso 1 1 d D U
O103_5 O 0.0781(19) 0.082(3) 0.433(2) 1.14(8) Uiso 1 1 d D U
C10_5 C 0.1200(12) 0.1238(14) 0.4394(18) 1.29(5) Uiso 1 1 d D U
F101_5 F 0.140(3) 0.131(5) 0.423(4) 1.39(8) Uiso 1 1 d D U
F102_5 F 0.103(2) 0.149(3) 0.440(6) 1.57(9) Uiso 1 1 d D U
F103_5 F 0.132(3) 0.110(3) 0.474(2) 1.22(8) Uiso 1 1 d D U
S11_5 S 0.1298(9) 0.4483(8) 0.3272(12) 0.98(3) Uiso 1 1 d D U
O111_5 O 0.1585(14) 0.4627(15) 0.351(3) 0.87(6) Uiso 1 1 d D U
O112_5 O 0.122(3) 0.4513(17) 0.2840(13) 1.11(7) Uiso 1 1 d D U
O113_5 O 0.1046(18) 0.4538(17) 0.342(3) 0.98(7) Uiso 1 1 d D U
C11_5 C 0.1344(9) 0.4033(9) 0.3351(11) 0.83(4) Uiso 1 1 d D U
F111_5 F 0.1332(11) 0.3989(11) 0.3701(11) 0.51(2) Uiso 1 1 d D U
F112_5 F 0.1123(12) 0.3938(11) 0.3049(12) 0.58(3) Uiso 1 1 d D U
F113_5 F 0.1604(12) 0.3963(17) 0.333(2) 1.03(7) Uiso 1 1 d D U
S12_5 S 0.0123(6) 0.2526(6) 0.5117(8) 0.77(3) Uiso 1 1 d D U
O121_5 O -0.0060(6) 0.2820(6) 0.5128(8) 0.306(12) Uiso 1 1 d D U
O122_5 O 0.0334(7) 0.2556(7) 0.4895(9) 0.352(15) Uiso 1 1 d D U
O123_5 O -0.0045(5) 0.2210(5) 0.5094(7) 0.283(10) Uiso 1 1 d D U
C12_5 C 0.0372(9) 0.2488(9) 0.5625(10) 0.90(4) Uiso 1 1 d D U
F121_5 F 0.033(2) 0.2760(17) 0.5795(17) 1.15(7) Uiso 1 1 d D U
F122_5 F 0.0259(19) 0.2227(19) 0.5735(18) 1.05(7) Uiso 1 1 d D U
F123_5 F 0.0636(9) 0.246(3) 0.5600(19) 0.95(6) Uiso 1 1 d D U
O1_6 O 0.0150(5) 0.3894(5) 0.2970(6) 0.220(7) Uiso 1 1 d . .
O2_6 O -0.0296(4) 0.3991(5) 0.6762(6) 0.219(7) Uiso 1 1 d . .
O3_6 O 0.2135(4) 0.2105(4) 0.6327(5) 0.188(6) Uiso 1 1 d . .

loop_
_atom_site_aniso_label
_atom_site_aniso_U_11
_atom_site_aniso_U_22
_atom_site_aniso_U_33
_atom_site_aniso_U_23
_atom_site_aniso_U_13
_atom_site_aniso_U_12
EU1 0.1364(10) 0.1336(9) 0.1225(8) -0.0128(5) 0.0491(7) -0.0135(6)
EU2 0.0997(9) 0.0632(8) 0.409(2) -0.0262(8) 0.0659(11) -0.0120(5)
EU3 0.0880(7) 0.0648(7) 0.1551(9) -0.0017(4) -0.0012(6) 0.0146(4)
EU4 0.0857(7) 0.1281(9) 0.1207(8) 0.0225(5) 0.0194(5) 0.0271(5)
N1_1 0.136(11) 0.166(11) 0.152(11) -0.032(12) 0.063(10) -0.023(9)
C2_1 0.154(16) 0.199(12) 0.25(2) -0.016(16) 0.104(16) -0.007(12)
C3_1 0.159(16) 0.210(18) 0.30(2) -0.025(19) 0.118(17) -0.002(12)
O4_1 0.141(11) 0.201(11) 0.227(13) -0.032(11) 0.084(11) -0.002(9)
C5_1 0.133(12) 0.169(12) 0.174(14) -0.019(15) 0.072(12) 0.005(10)
N6_1 0.116(10) 0.172(12) 0.118(9) -0.016(9) 0.043(9) -0.004(8)
C7_1 0.124(12) 0.157(11) 0.166(13) -0.033(13) 0.050(11) -0.004(9)
C8_1 0.155(15) 0.155(11) 0.189(16) -0.033(15) 0.068(14) -0.004(11)
C9_1 0.159(17) 0.135(12) 0.249(19) -0.014(15) 0.082(17) 0.016(10)
C10_1 0.156(15) 0.138(10) 0.215(17) 0.000(15) 0.074(14) 0.022(11)
C11_1 0.125(11) 0.136(11) 0.140(12) -0.024(11) 0.050(11) 0.003(8)
C12_1 0.113(10) 0.122(10) 0.117(11) -0.007(10) 0.033(9) 0.005(9)
O13_1 0.158(11) 0.117(8) 0.128(8) 0.000(7) 0.053(8) 0.009(8)
N14_1 0.118(10) 0.098(9) 0.151(11) -0.019(7) 0.045(8) 0.000(7)
C15_1 0.111(11) 0.087(9) 0.138(11) -0.018(9) 0.047(9) -0.018(8)
C16_1 0.138(13) 0.077(9) 0.179(14) -0.010(10) 0.072(12) -0.015(8)
C17_1 0.104(11) 0.082(8) 0.174(13) -0.010(9) 0.042(10) -0.013(8)
C18_1 0.090(10) 0.082(8) 0.127(11) -0.001(8) 0.020(8) 0.000(7)
C19_1 0.109(12) 0.077(9) 0.157(13) -0.010(9) 0.034(10) -0.001(7)
C20_1 0.111(12) 0.086(8) 0.174(14) -0.012(10) 0.058(11) -0.018(9)
C21_1 0.114(11) 0.075(8) 0.135(11) 0.001(9) 0.035(9) 0.002(8)
N22_1 0.087(9) 0.074(8) 0.139(10) -0.013(7) 0.024(7) 0.000(6)
C23_1 0.079(10) 0.063(7) 0.124(11) 0.003(7) 0.009(7) 0.011(7)
N24_1 0.094(9) 0.068(6) 0.134(9) -0.007(7) 0.023(7) 0.003(6)
C25_1 0.092(11) 0.069(7) 0.136(11) -0.002(8) 0.016(8) 0.001(7)
N26_1 0.110(10) 0.071(7) 0.147(10) 0.006(7) 0.038(8) -0.001(7)
C27_1 0.078(10) 0.062(7) 0.145(11) -0.005(8) 0.017(8) 0.001(7)
C28_1 0.115(12) 0.063(8) 0.228(16) -0.012(10) 0.060(11) -0.004(8)
C29_1 0.112(13) 0.061(9) 0.250(17) -0.009(10) 0.065(11) 0.003(8)
C30_1 0.090(11) 0.061(8) 0.242(16) 0.006(10) 0.048(10) 0.018(7)
C31_1 0.112(12) 0.075(8) 0.241(17) -0.016(11) 0.076(11) -0.001(9)
C32_1 0.109(12) 0.066(9) 0.193(15) 0.012(9) 0.046(10) 0.011(8)
N33_1 0.090(9) 0.077(7) 0.262(15) -0.016(9) 0.056(9) 0.001(7)
C34_1 0.092(12) 0.067(8) 0.313(19) 0.002(11) 0.062(11) 0.010(9)
O35_1 0.092(9) 0.074(8) 0.328(17) -0.026(9) 0.068(9) -0.019(6)
N36_1 0.116(12) 0.082(9) 0.35(2) -0.002(11) 0.092(12) -0.016(8)
C37_1 0.094(12) 0.092(10) 0.305(19) -0.012(12) 0.060(11) -0.011(9)
C38_1 0.119(15) 0.103(13) 0.39(3) 0.009(15) 0.105(15) 0.002(10)
C39_1 0.144(17) 0.137(14) 0.47(3) 0.020(19) 0.147(17) -0.009(13)
C40_1 0.148(18) 0.140(14) 0.49(3) 0.041(19) 0.160(18) -0.021(13)
C41_1 0.142(17) 0.127(11) 0.47(3) 0.053(15) 0.143(16) 0.001(12)
C42_1 0.18(2) 0.119(11) 0.54(3) 0.078(17) 0.148(19) 0.005(12)
N43_1 0.20(2) 0.085(9) 0.57(3) 0.073(16) 0.153(19) 0.015(11)
C44_1 0.24(2) 0.102(10) 0.62(4) 0.09(2) 0.18(2) 0.006(14)
C45_1 0.25(3) 0.155(16) 0.63(4) 0.12(2) 0.19(2) 0.007(17)
O46_1 0.221(17) 0.142(13) 0.62(3) 0.089(17) 0.179(18) -0.010(12)
C47_1 0.085(10) 0.076(7) 0.122(10) -0.010(7) 0.001(7) -0.001(7)
C48_1 0.090(11) 0.076(7) 0.161(13) 0.002(9) 0.022(8) 0.004(8)
C49_1 0.084(10) 0.070(7) 0.180(13) -0.006(9) 0.019(9) 0.005(7)
C50_1 0.104(11) 0.065(7) 0.120(10) 0.002(7) 0.005(8) 0.008(7)
C51_1 0.120(12) 0.079(7) 0.130(11) 0.000(8) 0.026(8) 0.001(8)
C52_1 0.122(12) 0.080(7) 0.108(10) -0.007(8) 0.031(8) -0.003(8)
N53_1 0.098(9) 0.063(6) 0.147(10) 0.009(6) 0.007(7) 0.009(6)
C54_1 0.119(12) 0.055(8) 0.127(11) 0.014(7) 0.014(9) 0.010(7)
O55_1 0.107(9) 0.077(7) 0.154(9) -0.005(6) 0.020(7) 0.001(6)
N56_1 0.103(9) 0.070(7) 0.131(9) -0.001(6) -0.012(6) 0.011(6)
C57_1 0.137(13) 0.065(8) 0.140(12) 0.004(8) 0.018(9) -0.005(7)
C58_1 0.198(17) 0.085(10) 0.187(15) -0.028(10) 0.072(12) -0.038(10)
C59_1 0.202(18) 0.064(9) 0.229(19) -0.003(10) 0.090(13) -0.028(10)
C60_1 0.178(17) 0.072(10) 0.200(16) 0.006(10) 0.062(12) -0.002(9)
C61_1 0.106(12) 0.064(8) 0.167(13) -0.001(8) 0.004(8) 0.011(7)
C62_1 0.113(13) 0.066(9) 0.171(13) -0.013(9) 0.008(9) 0.006(8)
N63_1 0.113(12) 0.080(9) 0.186(12) -0.016(8) 0.022(8) 0.010(7)
C64_1 0.159(16) 0.089(11) 0.29(2) -0.045(12) 0.083(13) 0.012(10)
C65_1 0.181(18) 0.107(12) 0.31(2) -0.067(13) 0.098(15) -0.010(11)
O66_1 0.173(12) 0.067(7) 0.229(13) -0.029(7) 0.057(9) 0.002(7)
N1_2 0.193(15) 0.119(11) 0.127(9) -0.012(8) 0.059(9) -0.007(9)
C2_2 0.217(19) 0.181(17) 0.140(12) -0.021(11) 0.082(11) 0.015(12)
C3_2 0.24(2) 0.159(17) 0.126(10) -0.015(11) 0.074(12) 0.003(13)
O4_2 0.251(16) 0.179(13) 0.122(8) -0.024(8) 0.046(9) 0.012(10)
C5_2 0.223(18) 0.131(14) 0.107(10) -0.005(9) 0.050(10) 0.002(10)
N6_2 0.180(13) 0.133(11) 0.100(8) -0.013(7) 0.043(8) -0.025(9)
C7_2 0.211(18) 0.169(16) 0.105(9) -0.002(10) 0.045(11) 0.022(11)
C8_2 0.25(2) 0.24(2) 0.112(11) 0.005(12) 0.041(13) 0.076(15)
C9_2 0.30(3) 0.24(2) 0.119(9) -0.001(14) 0.036(15) 0.099(16)
C10_2 0.27(2) 0.22(2) 0.114(9) 0.007(12) 0.045(13) 0.067(15)
C11_2 0.201(17) 0.132(14) 0.111(8) -0.004(9) 0.039(9) 0.003(11)
C12_2 0.155(14) 0.098(12) 0.111(8) -0.016(8) 0.036(8) -0.007(9)
O13_2 0.139(11) 0.140(11) 0.122(8) -0.006(7) 0.033(7) 0.003(7)
N14_2 0.139(11) 0.102(10) 0.101(7) -0.003(7) 0.013(7) 0.011(8)
C15_2 0.126(12) 0.098(11) 0.102(7) 0.000(8) 0.024(8) 0.009(8)
C16_2 0.117(12) 0.098(11) 0.107(8) -0.016(8) 0.013(8) 0.003(8)
C17_2 0.105(11) 0.096(11) 0.102(7) -0.020(7) 0.002(8) 0.017(8)
C18_2 0.094(11) 0.099(11) 0.112(7) 0.004(7) 0.018(7) 0.003(8)
C19_2 0.120(13) 0.135(13) 0.109(8) 0.028(9) 0.030(9) 0.036(9)
C20_2 0.128(13) 0.147(14) 0.110(8) 0.012(9) 0.032(9) 0.034(10)
C21_2 0.078(10) 0.083(10) 0.115(7) 0.004(7) 0.015(7) -0.001(7)
N22_2 0.085(8) 0.092(8) 0.112(7) 0.006(7) 0.015(6) 0.011(6)
C23_2 0.084(9) 0.083(10) 0.105(8) 0.006(7) 0.012(7) 0.007(7)
N24_2 0.086(8) 0.087(8) 0.113(8) 0.009(6) 0.017(6) 0.021(6)
C25_2 0.072(9) 0.102(10) 0.099(7) -0.008(7) 0.004(7) 0.005(7)
N26_2 0.099(9) 0.099(9) 0.103(7) 0.003(6) 0.016(7) 0.022(7)
C27_2 0.091(9) 0.069(9) 0.102(8) 0.004(7) 0.009(6) 0.014(7)
C28_2 0.080(9) 0.080(10) 0.115(8) -0.001(7) 0.008(6) 0.003(7)
C29_2 0.085(9) 0.094(11) 0.119(8) -0.021(8) 0.001(7) 0.008(8)
C30_2 0.093(9) 0.091(10) 0.117(8) 0.001(8) 0.013(7) 0.021(8)
C31_2 0.094(10) 0.127(12) 0.112(9) 0.009(9) 0.019(7) 0.033(9)
C32_2 0.099(10) 0.112(12) 0.107(8) 0.017(8) 0.021(8) 0.037(9)
N33_2 0.090(8) 0.111(10) 0.119(8) 0.004(7) 0.023(6) 0.015(7)
C34_2 0.077(9) 0.078(10) 0.123(9) -0.011(8) 0.007(8) 0.005(7)
O35_2 0.081(7) 0.080(7) 0.123(7) -0.009(6) 0.001(6) 0.014(5)
N36_2 0.085(8) 0.089(9) 0.162(10) -0.025(8) 0.009(7) 0.017(7)
C37_2 0.095(10) 0.133(13) 0.145(10) 0.000(11) 0.022(8) 0.023(10)
C38_2 0.141(14) 0.27(2) 0.151(10) 0.003(16) 0.035(10) 0.091(16)
C39_2 0.182(17) 0.31(2) 0.171(12) -0.003(17) 0.054(10) 0.142(19)
C40_2 0.150(14) 0.23(2) 0.197(12) -0.007(17) 0.053(11) 0.098(16)
C41_2 0.107(10) 0.130(13) 0.172(10) -0.024(12) 0.026(9) 0.043(11)
C42_2 0.100(10) 0.150(14) 0.201(11) -0.033(15) 0.017(9) 0.045(12)
N43_2 0.084(8) 0.117(10) 0.187(11) -0.027(11) -0.014(8) 0.023(8)
C44_2 0.104(12) 0.23(2) 0.238(13) -0.017(18) -0.007(11) 0.061(15)
C45_2 0.121(13) 0.29(2) 0.267(19) -0.03(2) 0.015(10) 0.091(18)
O46_2 0.119(10) 0.261(16) 0.243(12) -0.031(13) 0.027(9) 0.083(12)
C47_2 0.087(10) 0.110(11) 0.110(8) 0.010(8) 0.023(7) 0.023(8)
C48_2 0.101(11) 0.137(13) 0.117(10) 0.026(9) 0.031(8) 0.043(9)
C49_2 0.092(11) 0.158(15) 0.137(11) 0.035(10) 0.032(9) 0.048(9)
C50_2 0.087(10) 0.109(11) 0.136(10) 0.033(8) 0.038(8) 0.030(8)
C51_2 0.115(12) 0.135(14) 0.129(11) 0.032(9) 0.043(9) 0.049(10)
C52_2 0.119(12) 0.150(14) 0.129(11) 0.031(9) 0.046(9) 0.058(10)
N53_2 0.082(8) 0.129(10) 0.133(8) 0.031(7) 0.041(7) 0.033(7)
C54_2 0.079(10) 0.099(10) 0.131(9) 0.031(8) 0.039(8) 0.016(7)
O55_2 0.080(7) 0.123(8) 0.119(8) 0.023(6) 0.026(6) 0.022(6)
N56_2 0.083(9) 0.143(11) 0.133(9) 0.043(8) 0.030(8) 0.038(7)
C57_2 0.066(10) 0.140(12) 0.134(10) 0.030(9) 0.015(8) 0.032(7)
C58_2 0.113(14) 0.163(16) 0.161(12) 0.031(10) 0.049(11) 0.058(10)
C59_2 0.103(13) 0.229(19) 0.166(13) 0.044(13) 0.046(12) 0.092(12)
C60_2 0.122(14) 0.214(18) 0.161(13) 0.046(12) 0.043(11) 0.087(12)
C61_2 0.108(12) 0.165(14) 0.145(10) 0.051(10) 0.041(10) 0.061(10)
C62_2 0.142(15) 0.186(16) 0.150(11) 0.066(11) 0.050(11) 0.089(11)
N63_2 0.158(14) 0.208(16) 0.142(10) 0.061(10) 0.059(10) 0.090(11)
C64_2 0.23(2) 0.28(2) 0.157(12) 0.099(14) 0.092(14) 0.130(16)
C65_2 0.25(2) 0.27(2) 0.171(14) 0.095(15) 0.077(15) 0.129(17)
O66_2 0.181(13) 0.211(13) 0.173(10) 0.091(9) 0.065(9) 0.109(10)
N1_3 0.193(16) 0.167(14) 0.142(10) 0.007(10) 0.084(9) -0.016(10)
C2_3 0.24(2) 0.23(2) 0.180(12) 0.053(14) 0.087(12) -0.022(15)
C3_3 0.26(2) 0.21(2) 0.219(15) 0.074(17) 0.089(17) -0.025(16)
O4_3 0.222(15) 0.200(14) 0.218(12) 0.057(11) 0.103(11) -0.042(11)
C5_3 0.199(18) 0.169(16) 0.171(11) 0.021(12) 0.094(10) -0.038(12)
N6_3 0.170(12) 0.135(12) 0.129(8) -0.020(8) 0.084(9) -0.047(9)
C7_3 0.192(16) 0.160(16) 0.158(10) -0.003(11) 0.079(10) -0.070(12)
C8_3 0.191(17) 0.172(17) 0.180(12) -0.011(14) 0.085(11) -0.075(14)
C9_3 0.176(17) 0.201(19) 0.181(12) 0.001(15) 0.063(12) -0.090(14)
C10_3 0.180(17) 0.198(18) 0.146(11) -0.016(12) 0.063(10) -0.088(13)
C11_3 0.151(14) 0.131(13) 0.129(10) -0.012(9) 0.055(9) -0.045(9)
C12_3 0.131(13) 0.117(12) 0.118(9) -0.004(9) 0.038(9) -0.028(9)
O13_3 0.133(10) 0.115(8) 0.118(7) -0.022(6) 0.045(7) -0.022(7)
N14_3 0.110(10) 0.147(11) 0.108(7) -0.015(7) 0.030(7) -0.043(8)
C15_3 0.121(12) 0.144(14) 0.126(9) -0.016(10) 0.046(9) -0.036(10)
C16_3 0.184(17) 0.198(18) 0.125(9) -0.007(12) 0.032(11) -0.115(14)
C17_3 0.156(15) 0.182(17) 0.122(10) 0.001(11) 0.042(9) -0.076(12)
C18_3 0.115(11) 0.122(12) 0.135(9) -0.008(10) 0.040(8) -0.032(9)
C19_3 0.121(13) 0.162(16) 0.145(9) 0.006(12) 0.033(9) -0.039(11)
C20_3 0.117(13) 0.196(18) 0.137(10) 0.006(11) 0.029(9) -0.046(11)
C21_3 0.109(11) 0.100(11) 0.139(9) 0.004(10) 0.028(9) -0.021(8)
N22_3 0.093(9) 0.112(10) 0.142(8) 0.016(8) 0.029(7) -0.016(7)
C23_3 0.087(10) 0.083(10) 0.157(8) 0.019(9) 0.027(8) -0.001(8)
N24_3 0.097(9) 0.100(10) 0.161(8) 0.018(8) 0.032(8) -0.017(7)
C25_3 0.104(10) 0.082(11) 0.159(9) -0.001(9) 0.030(9) -0.002(7)
N26_3 0.108(10) 0.103(10) 0.144(9) 0.004(8) 0.030(7) -0.021(7)
C27_3 0.094(11) 0.087(11) 0.159(8) 0.012(9) 0.043(8) -0.011(8)
C28_3 0.137(14) 0.160(15) 0.141(9) 0.030(11) 0.034(10) -0.063(11)
C29_3 0.145(15) 0.196(17) 0.154(9) 0.019(13) 0.054(11) -0.061(12)
C30_3 0.107(12) 0.139(14) 0.155(8) 0.027(10) 0.050(9) -0.010(9)
C31_3 0.113(12) 0.119(13) 0.173(10) 0.013(11) 0.063(10) -0.013(9)
C32_3 0.112(12) 0.124(13) 0.175(10) -0.011(11) 0.065(10) -0.022(9)
N33_3 0.092(9) 0.159(12) 0.154(8) 0.042(9) 0.042(8) -0.020(8)
C34_3 0.089(12) 0.135(13) 0.147(9) 0.046(9) 0.032(8) 0.004(9)
O35_3 0.086(8) 0.123(9) 0.126(7) 0.023(6) 0.026(6) -0.006(6)
N36_3 0.091(9) 0.150(12) 0.142(9) 0.042(7) 0.045(8) 0.032(7)
C37_3 0.095(12) 0.174(15) 0.168(10) 0.027(9) 0.053(9) 0.007(9)
C38_3 0.134(15) 0.210(19) 0.189(15) 0.006(13) 0.082(12) -0.024(12)
C39_3 0.145(16) 0.24(2) 0.194(17) 0.022(14) 0.088(14) 0.009(12)
C40_3 0.154(18) 0.24(2) 0.156(14) 0.025(12) 0.079(13) 0.020(11)
C41_3 0.118(13) 0.193(16) 0.154(11) 0.035(9) 0.055(10) 0.042(9)
C42_3 0.182(18) 0.179(16) 0.128(12) 0.040(9) 0.055(11) 0.032(10)
N43_3 0.165(15) 0.166(14) 0.115(10) 0.033(8) 0.033(9) 0.023(9)
C44_3 0.206(19) 0.187(18) 0.147(15) -0.003(11) 0.054(13) 0.022(12)
C45_3 0.23(2) 0.23(2) 0.159(16) -0.001(12) 0.071(14) 0.035(14)
O46_3 0.209(16) 0.228(17) 0.168(12) 0.013(9) 0.081(11) 0.042(11)
C47_3 0.101(11) 0.085(11) 0.182(10) -0.013(10) 0.030(9) -0.002(8)
C48_3 0.098(11) 0.093(12) 0.202(13) -0.019(10) 0.033(9) 0.003(9)
C49_3 0.102(11) 0.101(12) 0.218(13) -0.025(13) 0.027(11) -0.004(9)
C50_3 0.101(11) 0.090(12) 0.204(13) -0.015(12) 0.012(10) -0.005(9)
C51_3 0.135(14) 0.098(13) 0.186(12) -0.014(11) 0.016(10) -0.028(11)
C52_3 0.115(12) 0.118(13) 0.173(11) -0.013(12) 0.019(10) -0.018(10)
N53_3 0.107(11) 0.129(13) 0.239(13) -0.056(10) 0.017(10) -0.015(8)
C54_3 0.100(12) 0.121(16) 0.290(16) -0.080(15) 0.037(12) -0.013(10)
O55_3 0.079(8) 0.084(9) 0.306(15) -0.063(10) 0.041(10) -0.018(6)
N56_3 0.110(12) 0.109(13) 0.400(19) -0.044(14) 0.019(12) -0.019(10)
C57_3 0.103(13) 0.146(17) 0.326(16) -0.068(17) 0.008(12) -0.015(11)
C58_3 0.177(19) 0.23(2) 0.316(16) -0.02(2) -0.039(16) -0.080(17)
C59_3 0.18(2) 0.22(2) 0.357(17) -0.08(2) -0.048(15) -0.05(2)
C60_3 0.16(2) 0.20(2) 0.437(19) -0.11(3) -0.024(18) -0.047(18)
C61_3 0.118(15) 0.142(17) 0.46(2) -0.08(2) 0.005(15) -0.035(14)
C62_3 0.116(15) 0.152(19) 0.53(2) -0.09(3) 0.033(16) -0.043(14)
N63_3 0.105(13) 0.114(14) 0.54(2) -0.08(2) 0.058(16) -0.039(11)
C64_3 0.098(17) 0.22(2) 0.59(3) -0.10(3) 0.07(2) -0.062(15)
C65_3 0.11(2) 0.27(3) 0.61(3) -0.11(3) 0.049(18) -0.070(17)
O66_3 0.117(14) 0.25(2) 0.57(3) -0.11(2) 0.029(16) -0.063(13)
N1_4 0.131(15) 0.100(12) 0.53(3) -0.058(15) 0.088(14) -0.026(9)
C2_4 0.18(2) 0.138(17) 0.58(3) -0.099(19) 0.079(18) -0.029(14)
C3_4 0.22(2) 0.109(15) 0.60(3) -0.077(18) 0.12(2) -0.033(15)
O4_4 0.210(17) 0.087(10) 0.62(3) -0.057(13) 0.099(18) -0.009(10)
C5_4 0.174(19) 0.074(13) 0.57(3) -0.039(14) 0.080(16) -0.021(12)
N6_4 0.164(15) 0.068(9) 0.47(2) 0.002(11) 0.114(14) 0.000(9)
C7_4 0.158(17) 0.091(13) 0.53(3) -0.019(13) 0.096(15) 0.023(12)
C8_4 0.23(2) 0.114(17) 0.55(3) 0.024(18) 0.066(19) 0.055(15)
C9_4 0.27(3) 0.117(17) 0.55(3) 0.024(19) 0.01(2) 0.110(17)
C10_4 0.25(2) 0.124(16) 0.50(3) 0.028(18) 0.051(19) 0.104(15)
C11_4 0.176(18) 0.082(12) 0.43(2) 0.027(11) 0.073(15) 0.043(11)
C12_4 0.155(16) 0.071(11) 0.35(2) 0.042(10) 0.059(14) 0.033(10)
O13_4 0.128(11) 0.079(8) 0.352(19) 0.052(10) 0.073(10) 0.025(7)
N14_4 0.146(13) 0.084(8) 0.316(18) 0.051(9) 0.068(11) 0.015(9)
C15_4 0.093(12) 0.089(8) 0.269(17) 0.053(9) 0.059(10) 0.003(8)
C16_4 0.103(13) 0.101(8) 0.262(17) 0.056(10) 0.043(10) 0.024(10)
C17_4 0.095(11) 0.094(8) 0.245(16) 0.052(9) 0.047(10) 0.017(9)
C18_4 0.076(10) 0.083(7) 0.214(14) 0.025(8) 0.047(8) 0.012(7)
C19_4 0.083(11) 0.077(8) 0.239(16) 0.016(9) 0.044(9) -0.011(8)
C20_4 0.091(11) 0.085(8) 0.232(16) 0.008(9) 0.043(9) 0.015(8)
C21_4 0.073(10) 0.078(7) 0.181(14) 0.021(7) 0.035(8) 0.012(7)
N22_4 0.084(9) 0.088(7) 0.147(10) 0.033(7) 0.033(6) 0.022(7)
C23_4 0.072(9) 0.091(8) 0.154(11) 0.031(8) 0.030(6) 0.010(7)
N24_4 0.089(8) 0.069(7) 0.153(10) 0.027(6) 0.016(6) 0.011(6)
C25_4 0.081(10) 0.068(7) 0.178(13) 0.018(8) 0.021(7) 0.014(7)
N26_4 0.079(8) 0.081(7) 0.176(11) 0.009(7) 0.028(7) 0.007(6)
C27_4 0.089(9) 0.099(9) 0.142(11) 0.029(8) 0.024(7) 0.012(7)
C28_4 0.085(11) 0.103(10) 0.189(15) 0.021(9) 0.010(8) 0.017(8)
C29_4 0.091(11) 0.105(9) 0.189(15) 0.038(10) 0.008(9) 0.015(9)
C30_4 0.078(10) 0.112(9) 0.160(13) 0.011(9) 0.010(7) 0.019(8)
C31_4 0.098(12) 0.101(10) 0.159(14) 0.013(9) 0.004(8) 0.024(8)
C32_4 0.106(12) 0.104(9) 0.157(13) 0.016(10) -0.003(9) 0.020(9)
N33_4 0.082(8) 0.115(9) 0.142(10) 0.016(7) 0.016(6) 0.015(7)
C34_4 0.080(9) 0.121(10) 0.128(11) 0.018(9) 0.026(7) 0.020(8)
O35_4 0.081(7) 0.116(8) 0.129(8) 0.020(6) 0.031(6) 0.022(6)
N36_4 0.092(8) 0.135(10) 0.126(10) 0.005(8) 0.007(7) 0.009(7)
C37_4 0.093(9) 0.131(10) 0.157(13) 0.010(11) 0.017(8) 0.007(8)
C38_4 0.168(16) 0.126(10) 0.27(2) 0.001(16) -0.056(17) 0.018(11)
C39_4 0.186(18) 0.132(12) 0.28(2) -0.012(16) -0.045(18) 0.008(10)
C40_4 0.167(15) 0.148(11) 0.222(19) -0.013(16) -0.040(16) -0.003(11)
C41_4 0.107(9) 0.139(11) 0.153(13) -0.001(12) -0.007(10) -0.002(8)
C42_4 0.102(9) 0.182(12) 0.139(13) -0.003(14) -0.004(10) 0.013(9)
N43_4 0.099(8) 0.177(11) 0.142(11) -0.001(11) 0.007(8) 0.043(8)
C44_4 0.108(12) 0.225(13) 0.25(2) 0.004(19) -0.032(15) 0.039(11)
C45_4 0.112(11) 0.242(19) 0.30(2) -0.03(2) -0.018(17) 0.025(10)
O46_4 0.116(9) 0.217(12) 0.240(15) -0.022(12) -0.043(11) 0.008(9)
C47_4 0.092(9) 0.086(7) 0.121(10) 0.017(8) 0.020(6) 0.013(7)
C48_4 0.078(10) 0.080(8) 0.172(13) 0.016(9) -0.009(8) 0.003(7)
C49_4 0.099(12) 0.075(9) 0.216(16) 0.017(10) -0.026(9) -0.006(8)
C50_4 0.080(9) 0.078(7) 0.148(12) 0.008(8) 0.003(7) 0.012(7)
C51_4 0.075(10) 0.073(7) 0.175(13) 0.000(8) 0.002(8) 0.014(7)
C52_4 0.104(11) 0.065(8) 0.160(13) 0.009(8) 0.012(8) 0.009(7)
N53_4 0.081(8) 0.067(6) 0.152(10) 0.005(6) 0.000(6) 0.008(6)
C54_4 0.059(9) 0.067(7) 0.156(11) 0.003(7) 0.016(7) 0.007(7)
O55_4 0.089(7) 0.060(6) 0.147(8) 0.010(5) -0.002(6) 0.010(5)
N56_4 0.069(8) 0.077(7) 0.168(10) 0.013(7) -0.004(7) 0.013(6)
C57_4 0.098(10) 0.069(8) 0.141(11) 0.007(7) 0.004(7) 0.005(7)
C58_4 0.125(13) 0.075(10) 0.160(13) 0.008(8) -0.016(9) 0.002(8)
C59_4 0.165(17) 0.113(12) 0.190(16) 0.019(11) -0.053(12) -0.017(11)
C60_4 0.150(16) 0.101(11) 0.182(15) 0.034(10) -0.041(11) -0.010(10)
C61_4 0.104(12) 0.086(8) 0.157(12) 0.020(8) 0.002(8) 0.012(8)
C62_4 0.157(15) 0.074(8) 0.182(14) 0.012(9) -0.036(11) 0.022(9)
N63_4 0.115(11) 0.093(8) 0.188(12) 0.020(8) -0.027(8) 0.004(8)
C64_4 0.183(19) 0.100(11) 0.25(2) 0.012(12) -0.035(14) -0.016(11)
C65_4 0.27(2) 0.104(12) 0.28(2) 0.057(13) -0.084(17) -0.016(14)
O66_4 0.196(13) 0.105(8) 0.222(13) 0.047(8) -0.072(10) -0.009(9)

loop_
_atom_type_symbol
_atom_type_description
_atom_type_scat_dispersion_real
_atom_type_scat_dispersion_imag
_atom_type_scat_source
C C 0.0038 0.0019 'International Tables Vol C Tables 4.2.6.8 and 6.1.1.4'
H H 0.0000 0.0000 'International Tables Vol C Tables 4.2.6.8 and 6.1.1.4'
Eu Eu -0.0793 3.9638 'International Tables Vol C Tables 4.2.6.8 and 6.1.1.4'
N N 0.0074 0.0037 'International Tables Vol C Tables 4.2.6.8 and 6.1.1.4'
O O 0.0125 0.0068 'International Tables Vol C Tables 4.2.6.8 and 6.1.1.4'
S S 0.1346 0.1358 'International Tables Vol C Tables 4.2.6.8 and 6.1.1.4'
F F 0.0171 0.0103 'International Tables Vol C Tables 4.2.6.8 and 6.1.1.4'

loop_
_geom_angle_atom_site_label_1
_geom_angle_atom_site_label_2
_geom_angle_atom_site_label_3
_geom_angle
O13_2 EU1 O13_1 76.6(4)
O13_2 EU1 O13_3 76.7(4)
O13_1 EU1 O13_3 74.1(4)
O13_2 EU1 N1_3 86.4(5)
O13_1 EU1 N1_3 149.4(5)
O13_3 EU1 N1_3 126.7(5)
O13_2 EU1 N1_1 151.6(5)
O13_1 EU1 N1_1 126.8(5)
O13_3 EU1 N1_1 93.4(5)
N1_3 EU1 N1_1 78.3(6)
O13_2 EU1 N6_1 133.5(5)
O13_1 EU1 N6_1 62.7(5)
O13_3 EU1 N6_1 71.5(4)
N1_3 EU1 N6_1 140.0(5)
N1_1 EU1 N6_1 64.3(5)
O13_2 EU1 N6_2 62.9(5)
O13_1 EU1 N6_2 75.6(5)
O13_3 EU1 N6_2 133.9(5)
N1_3 EU1 N6_2 74.0(6)
N1_1 EU1 N6_2 132.7(5)
N6_1 EU1 N6_2 121.8(5)
O13_2 EU1 N1_2 124.9(5)
O13_1 EU1 N1_2 87.3(5)
O13_3 EU1 N1_2 147.7(4)
N1_3 EU1 N1_2 81.9(5)
N1_1 EU1 N1_2 76.7(5)
N6_1 EU1 N1_2 76.5(5)
N6_2 EU1 N1_2 62.1(5)
O13_2 EU1 N6_3 77.3(5)
O13_1 EU1 N6_3 133.5(4)
O13_3 EU1 N6_3 62.9(4)
N1_3 EU1 N6_3 64.2(5)
N1_1 EU1 N6_3 74.5(5)
N6_1 EU1 N6_3 114.9(5)
N6_2 EU1 N6_3 123.2(5)
N1_2 EU1 N6_3 139.0(5)
O13_2 EU1 C12_1 91.7(4)
O13_1 EU1 C12_1 18.5(4)
O13_3 EU1 C12_1 67.0(4)
N1_3 EU1 C12_1 164.9(5)
N1_1 EU1 C12_1 109.1(5)
N6_1 EU1 C12_1 44.8(5)
N6_2 EU1 C12_1 91.8(5)
N1_2 EU1 C12_1 87.0(5)
N6_3 EU1 C12_1 129.9(4)
O13_2 EU1 C5_3 85.0(6)
O13_1 EU1 C5_3 160.7(6)
O13_3 EU1 C5_3 107.6(5)
N1_3 EU1 C5_3 19.7(5)
N1_1 EU1 C5_3 72.6(6)
N6_1 EU1 C5_3 136.5(6)
N6_2 EU1 C5_3 90.9(6)
N1_2 EU1 C5_3 98.8(5)
N6_3 EU1 C5_3 44.8(5)
C12_1 EU1 C5_3 174.3(5)
O13_2 EU1 C12_2 17.6(4)
O13_1 EU1 C12_2 73.3(5)
O13_3 EU1 C12_2 92.5(4)
N1_3 EU1 C12_2 82.8(5)
N1_1 EU1 C12_2 160.0(5)
N6_1 EU1 C12_2 135.7(5)
N6_2 EU1 C12_2 45.3(4)
N1_2 EU1 C12_2 107.3(5)
N6_3 EU1 C12_2 91.3(5)
C12_1 EU1 C12_2 90.9(5)
C5_3 EU1 C12_2 87.4(6)
O35_1 EU2 O55_3 74.1(4)
O35_1 EU2 O13_4 73.8(5)
O55_3 EU2 O13_4 73.9(6)
O35_1 EU2 N1_4 150.1(8)
O55_3 EU2 N1_4 90.9(6)
O13_4 EU2 N1_4 127.4(6)
O35_1 EU2 N63_3 94.1(7)
O55_3 EU2 N63_3 126.7(8)
O13_4 EU2 N63_3 153.2(8)
N1_4 EU2 N63_3 73.9(9)
O35_1 EU2 N6_4 131.4(5)
O55_3 EU2 N6_4 72.3(6)
O13_4 EU2 N6_4 63.8(5)
N1_4 EU2 N6_4 63.7(6)
N63_3 EU2 N6_4 134.2(8)
O35_1 EU2 N36_1 62.0(5)
O55_3 EU2 N36_1 132.8(4)
O13_4 EU2 N36_1 78.1(5)
N1_4 EU2 N36_1 136.1(6)
N63_3 EU2 N36_1 75.1(8)
N6_4 EU2 N36_1 125.9(7)
O35_1 EU2 N43_1 125.0(6)
O55_3 EU2 N43_1 149.9(7)
O13_4 EU2 N43_1 88.7(8)
N1_4 EU2 N43_1 80.3(8)
N63_3 EU2 N43_1 78.7(10)
N6_4 EU2 N43_1 78.0(7)
N36_1 EU2 N43_1 63.5(6)
O35_1 EU2 N56_3 74.9(5)
O55_3 EU2 N56_3 62.5(6)
O13_4 EU2 N56_3 131.6(6)
N1_4 EU2 N56_3 75.1(8)
N63_3 EU2 N56_3 64.2(8)
N6_4 EU2 N56_3 116.9(6)
N36_1 EU2 N56_3 117.1(6)
N43_1 EU2 N56_3 139.8(9)
O35_1 EU2 C62_3 88.3(9)
O55_3 EU2 C62_3 107.2(8)
O13_4 EU2 C62_3 161.2(9)
N1_4 EU2 C62_3 71.3(10)
N63_3 EU2 C62_3 19.4(6)
N6_4 EU2 C62_3 134.9(10)
N36_1 EU2 C62_3 88.5(9)
N43_1 EU2 C62_3 97.2(10)
N56_3 EU2 C62_3 44.8(7)
O35_2 EU3 O55_4 73.9(3)
O35_2 EU3 O55_1 73.6(4)
O55_4 EU3 O55_1 73.4(4)
O35_2 EU3 N36_2 62.8(4)
O55_4 EU3 N36_2 76.2(4)
O55_1 EU3 N36_2 132.1(4)
O35_2 EU3 N63_4 150.2(5)
O55_4 EU3 N63_4 126.1(4)
O55_1 EU3 N63_4 90.3(5)
N36_2 EU3 N63_4 137.5(5)
O35_2 EU3 N43_2 126.4(5)
O55_4 EU3 N43_2 92.1(5)
O55_1 EU3 N43_2 151.8(4)
N36_2 EU3 N43_2 63.6(5)
N63_4 EU3 N43_2 78.6(6)
O35_2 EU3 N56_1 73.5(3)
O55_4 EU3 N56_1 130.8(3)
O55_1 EU3 N56_1 62.5(4)
N36_2 EU3 N56_1 118.2(4)
N63_4 EU3 N56_1 76.9(4)
N43_2 EU3 N56_1 137.1(4)
O35_2 EU3 N63_1 91.3(4)
O55_4 EU3 N63_1 151.6(5)
O55_1 EU3 N63_1 126.3(4)
N36_2 EU3 N63_1 75.4(5)
N63_4 EU3 N63_1 78.0(5)
N43_2 EU3 N63_1 77.1(5)
N56_1 EU3 N63_1 63.8(4)
O35_2 EU3 N56_4 131.9(3)
O55_4 EU3 N56_4 61.9(4)
O55_1 EU3 N56_4 76.4(4)
N36_2 EU3 N56_4 119.1(4)
N63_4 EU3 N56_4 64.4(4)
N43_2 EU3 N56_4 75.4(5)
N56_1 EU3 N56_4 122.5(4)
N63_1 EU3 N56_4 136.8(4)
O35_2 EU3 C34_2 17.6(3)
O55_4 EU3 C34_2 71.3(3)
O55_1 EU3 C34_2 89.7(4)
N36_2 EU3 C34_2 45.3(4)
N63_4 EU3 C34_2 161.7(4)
N43_2 EU3 C34_2 108.8(5)
N56_1 EU3 C34_2 86.9(3)
N63_1 EU3 C34_2 87.2(4)
N56_4 EU3 C34_2 133.2(4)
O55_2 EU4 O35_3 74.5(4)
O55_2 EU4 O35_4 73.6(3)
O35_3 EU4 O35_4 74.8(4)
O55_2 EU4 N43_4 91.8(5)
O35_3 EU4 N43_4 150.4(5)
O35_4 EU4 N43_4 127.0(5)
O55_2 EU4 N63_2 126.4(4)
O35_3 EU4 N63_2 90.4(5)
O35_4 EU4 N63_2 151.5(5)
N43_4 EU4 N63_2 76.7(6)
O55_2 EU4 N43_3 148.8(5)
O35_3 EU4 N43_3 127.2(5)
O35_4 EU4 N43_3 89.8(5)
N43_4 EU4 N43_3 77.2(6)
N63_2 EU4 N43_3 79.8(5)
O55_2 EU4 N36_3 131.4(4)
O35_3 EU4 N36_3 62.8(4)
O35_4 EU4 N36_3 73.9(3)
N43_4 EU4 N36_3 136.8(5)
N63_2 EU4 N36_3 77.6(5)
N43_3 EU4 N36_3 64.4(5)
O55_2 EU4 N36_4 75.5(4)
O35_3 EU4 N36_4 133.2(4)
O35_4 EU4 N36_4 62.7(4)
N43_4 EU4 N36_4 64.4(5)
N63_2 EU4 N36_4 136.4(6)
N43_3 EU4 N36_4 73.5(5)
N36_3 EU4 N36_4 118.3(4)
O55_2 EU4 N56_2 62.9(4)
O35_3 EU4 N56_2 73.0(4)
O35_4 EU4 N56_2 131.0(4)
N43_4 EU4 N56_2 77.4(5)
N63_2 EU4 N56_2 63.5(4)
N43_3 EU4 N56_2 139.2(5)
N36_3 EU4 N56_2 119.8(4)
N36_4 EU4 N56_2 121.6(4)
O55_2 EU4 C54_2 17.8(3)
O35_3 EU4 C54_2 69.7(4)
O35_4 EU4 C54_2 89.1(4)
N43_4 EU4 C54_2 89.2(5)
N63_2 EU4 C54_2 108.8(4)
N43_3 EU4 C54_2 162.0(5)
N36_3 EU4 C54_2 132.1(4)
N36_4 EU4 C54_2 90.1(4)
N56_2 EU4 C54_2 45.3(4)
C5_1 N1_1 C2_1 107.8(15)
C5_1 N1_1 EU1 118.6(13)
C2_1 N1_1 EU1 133.5(12)
N1_1 C2_1 C3_1 103.4(15)
N1_1 C2_1 H2A_1 111.1
C3_1 C2_1 H2A_1 111.1
N1_1 C2_1 H2B_1 111.1
C3_1 C2_1 H2B_1 111.1
H2A_1 C2_1 H2B_1 109.1
O4_1 C3_1 C2_1 100.7(14)
O4_1 C3_1 H3A_1 111.6
C2_1 C3_1 H3A_1 111.6
O4_1 C3_1 H3B_1 111.6
C2_1 C3_1 H3B_1 111.6
H3A_1 C3_1 H3B_1 109.4
C5_1 O4_1 C3_1 110.1(15)
N1_1 C5_1 O4_1 118.0(17)
N1_1 C5_1 C7_1 124.7(19)
O4_1 C5_1 C7_1 117.3(19)
C11_1 N6_1 C7_1 116.6(18)
C11_1 N6_1 EU1 122.7(13)
C7_1 N6_1 EU1 120.7(13)
N6_1 C7_1 C8_1 123.1(19)
N6_1 C7_1 C5_1 111.6(19)
C8_1 C7_1 C5_1 125(2)
C9_1 C8_1 C7_1 119(2)
C9_1 C8_1 H8_1 120.6
C7_1 C8_1 H8_1 120.6
C8_1 C9_1 C10_1 120(2)
C8_1 C9_1 H9_1 119.8
C10_1 C9_1 H9_1 119.8
C11_1 C10_1 C9_1 116(2)
C11_1 C10_1 H10_1 122.0
C9_1 C10_1 H10_1 122.0
N6_1 C11_1 C10_1 124.7(19)
N6_1 C11_1 C12_1 108.2(18)
C10_1 C11_1 C12_1 127(2)
O13_1 C12_1 N14_1 122.3(16)
O13_1 C12_1 C11_1 121.6(18)
N14_1 C12_1 C11_1 116.1(16)
O13_1 C12_1 EU1 38.8(10)
N14_1 C12_1 EU1 156.0(11)
C11_1 C12_1 EU1 84.3(12)
C12_1 O13_1 EU1 122.8(13)
C12_1 N14_1 C15_1 128.7(14)
C12_1 N14_1 H14_1 115.6
C15_1 N14_1 H14_1 115.6
C16_1 C15_1 C20_1 120.1(16)
C16_1 C15_1 N14_1 117.9(16)
C20_1 C15_1 N14_1 122.0(15)
C15_1 C16_1 C17_1 121.3(16)
C15_1 C16_1 H16_1 119.3
C17_1 C16_1 H16_1 119.3
C18_1 C17_1 C16_1 120.5(16)
C18_1 C17_1 H17_1 119.8
C16_1 C17_1 H17_1 119.8
C17_1 C18_1 C19_1 116.9(16)
C17_1 C18_1 C21_1 121.8(15)
C19_1 C18_1 C21_1 121.1(15)
C20_1 C19_1 C18_1 121.5(16)
C20_1 C19_1 H19_1 119.2
C18_1 C19_1 H19_1 119.2
C19_1 C20_1 C15_1 119.1(16)
C19_1 C20_1 H20_1 120.4
C15_1 C20_1 H20_1 120.4
N26_1 C21_1 N22_1 124.9(16)
N26_1 C21_1 C18_1 117.7(15)
N22_1 C21_1 C18_1 117.3(15)
C23_1 N22_1 C21_1 116.2(14)
N22_1 C23_1 N24_1 125.2(15)
N22_1 C23_1 C27_1 117.8(13)
N24_1 C23_1 C27_1 117.0(14)
C23_1 N24_1 C25_1 115.2(14)
N24_1 C25_1 N26_1 124.3(14)
N24_1 C25_1 C47_1 119.9(14)
N26_1 C25_1 C47_1 115.8(14)
C21_1 N26_1 C25_1 114.1(14)
C28_1 C27_1 C32_1 118.6(15)
C28_1 C27_1 C23_1 120.3(15)
C32_1 C27_1 C23_1 121.1(14)
C27_1 C28_1 C29_1 120.9(17)
C27_1 C28_1 H28_1 119.5
C29_1 C28_1 H28_1 119.5
C30_1 C29_1 C28_1 119.7(16)
C30_1 C29_1 H29_1 120.1
C28_1 C29_1 H29_1 120.1
C29_1 C30_1 C31_1 120.0(16)
C29_1 C30_1 N33_1 123.1(15)
C31_1 C30_1 N33_1 117.0(15)
C32_1 C31_1 C30_1 119.0(17)
C32_1 C31_1 H31_1 120.5
C30_1 C31_1 H31_1 120.5
C27_1 C32_1 C31_1 121.6(16)
C27_1 C32_1 H32_1 119.2
C31_1 C32_1 H32_1 119.2
C34_1 N33_1 C30_1 130.1(15)
C34_1 N33_1 H33_1 115.0
C30_1 N33_1 H33_1 115.0
O35_1 C34_1 N33_1 121.2(17)
O35_1 C34_1 C37_1 116.0(17)
N33_1 C34_1 C37_1 121.5(17)
C34_1 O35_1 EU2 126.5(13)
C37_1 N36_1 C41_1 115.8(18)
C37_1 N36_1 EU2 122.6(14)
C41_1 N36_1 EU2 121.6(14)
N36_1 C37_1 C38_1 127.0(19)
N36_1 C37_1 C34_1 112.3(18)
C38_1 C37_1 C34_1 120.6(18)
C39_1 C38_1 C37_1 115(2)
C39_1 C38_1 H38_1 122.5
C37_1 C38_1 H38_1 122.5
C38_1 C39_1 C40_1 122(2)
C38_1 C39_1 H39_1 119.2
C40_1 C39_1 H39_1 119.2
C41_1 C40_1 C39_1 116(2)
C41_1 C40_1 H40_1 122.0
C39_1 C40_1 H40_1 122.0
N36_1 C41_1 C40_1 124(2)
N36_1 C41_1 C42_1 112(2)
C40_1 C41_1 C42_1 124(2)
N43_1 C42_1 O46_1 119.9(19)
N43_1 C42_1 C41_1 124(2)
O46_1 C42_1 C41_1 116(2)
C42_1 N43_1 C44_1 105.8(17)
C42_1 N43_1 EU2 118.8(15)
C44_1 N43_1 EU2 130.6(18)
N43_1 C44_1 C45_1 102.1(16)
N43_1 C44_1 H44A_1 111.4
C45_1 C44_1 H44A_1 111.4
N43_1 C44_1 H44B_1 111.4
C45_1 C44_1 H44B_1 111.3
H44A_1 C44_1 H44B_1 109.2
O46_1 C45_1 C44_1 99.6(16)
O46_1 C45_1 H45A_1 111.9
C44_1 C45_1 H45A_1 111.9
O46_1 C45_1 H45B_1 111.9
C44_1 C45_1 H45B_1 111.9
H45A_1 C45_1 H45B_1 109.6
C42_1 O46_1 C45_1 108.7(17)
C48_1 C47_1 C52_1 120.0
C48_1 C47_1 C25_1 119.7(10)
C52_1 C47_1 C25_1 120.3(10)
C49_1 C48_1 C47_1 120.0
C49_1 C48_1 H48_1 120.0
C47_1 C48_1 H48_1 120.0
C50_1 C49_1 C48_1 120.0
C50_1 C49_1 H49_1 120.0
C48_1 C49_1 H49_1 120.0
C49_1 C50_1 C51_1 120.0
C49_1 C50_1 N53_1 123.4(9)
C51_1 C50_1 N53_1 116.4(9)
C52_1 C51_1 C50_1 120.0
C52_1 C51_1 H51_1 120.0
C50_1 C51_1 H51_1 120.0
C51_1 C52_1 C47_1 120.0
C51_1 C52_1 H52_1 120.0
C47_1 C52_1 H52_1 120.0
C54_1 N53_1 C50_1 126.5(13)
C54_1 N53_1 H53_1 116.8
C50_1 N53_1 H53_1 116.8
O55_1 C54_1 N53_1 124.8(14)
O55_1 C54_1 C57_1 121.1(15)
N53_1 C54_1 C57_1 112.9(14)
C54_1 O55_1 EU3 125.5(10)
C57_1 N56_1 C61_1 120.0
C57_1 N56_1 EU3 121.4(5)
C61_1 N56_1 EU3 118.6(5)
N56_1 C57_1 C58_1 120.0
N56_1 C57_1 C54_1 109.2(10)
C58_1 C57_1 C54_1 130.7(10)
C59_1 C58_1 C57_1 120.0
C59_1 C58_1 H58_1 120.0
C57_1 C58_1 H58_1 120.0
C58_1 C59_1 C60_1 120.0
C58_1 C59_1 H59_1 120.0
C60_1 C59_1 H59_1 120.0
C61_1 C60_1 C59_1 120.0
C61_1 C60_1 H60_1 120.0
C59_1 C60_1 H60_1 120.0
C60_1 C61_1 N56_1 120.0
C60_1 C61_1 C62_1 125.9(9)
N56_1 C61_1 C62_1 114.0(9)
N63_1 C62_1 O66_1 121.2(16)
N63_1 C62_1 C61_1 124.0(15)
O66_1 C62_1 C61_1 114.7(15)
C62_1 N63_1 C64_1 106.8(14)
C62_1 N63_1 EU3 119.2(12)
C64_1 N63_1 EU3 134.0(11)
N63_1 C64_1 C65_1 102.0(13)
N63_1 C64_1 H64A_1 111.4
C65_1 C64_1 H64A_1 111.4
N63_1 C64_1 H64B_1 111.4
C65_1 C64_1 H64B_1 111.4
H64A_1 C64_1 H64B_1 109.2
O66_1 C65_1 C64_1 102.6(13)
O66_1 C65_1 H65A_1 111.2
C64_1 C65_1 H65A_1 111.2
O66_1 C65_1 H65B_1 111.2
C64_1 C65_1 H65B_1 111.2
H65A_1 C65_1 H65B_1 109.2
C62_1 O66_1 C65_1 106.2(13)
C5_2 N1_2 C2_2 106.6(16)
C5_2 N1_2 EU1 119.0(13)
C2_2 N1_2 EU1 134.4(13)
N1_2 C2_2 C3_2 106.0(16)
N1_2 C2_2 H2A_2 110.5
C3_2 C2_2 H2A_2 110.5
N1_2 C2_2 H2B_2 110.5
C3_2 C2_2 H2B_2 110.5
H2A_2 C2_2 H2B_2 108.7
C2_2 C3_2 O4_2 103.9(15)
C2_2 C3_2 H3A_2 111.0
O4_2 C3_2 H3A_2 111.0
C2_2 C3_2 H3B_2 111.0
O4_2 C3_2 H3B_2 111.0
H3A_2 C3_2 H3B_2 109.0
C5_2 O4_2 C3_2 104.7(16)
N1_2 C5_2 O4_2 118.7(19)
N1_2 C5_2 C7_2 121.2(18)
O4_2 C5_2 C7_2 119.9(19)
C7_2 N6_2 C11_2 118.7(18)
C7_2 N6_2 EU1 121.1(14)
C11_2 N6_2 EU1 119.9(11)
N6_2 C7_2 C8_2 121(2)
N6_2 C7_2 C5_2 116(2)
C8_2 C7_2 C5_2 122(2)
C7_2 C8_2 C9_2 123(2)
C7_2 C8_2 H8_2 118.5
C9_2 C8_2 H8_2 118.5
C10_2 C9_2 C8_2 110(2)
C10_2 C9_2 H9_2 124.9
C8_2 C9_2 H9_2 124.9
C11_2 C10_2 C9_2 127(2)
C11_2 C10_2 H10_2 116.3
C9_2 C10_2 H10_2 116.3
C10_2 C11_2 N6_2 118.9(18)
C10_2 C11_2 C12_2 131(2)
N6_2 C11_2 C12_2 109.7(17)
O13_2 C12_2 N14_2 123.7(16)
O13_2 C12_2 C11_2 119.5(18)
N14_2 C12_2 C11_2 116.8(17)
O13_2 C12_2 EU1 35.8(9)
N14_2 C12_2 EU1 158.1(12)
C11_2 C12_2 EU1 84.3(12)
C12_2 O13_2 EU1 126.6(12)
C12_2 N14_2 C15_2 128.8(14)
C12_2 N14_2 H14_2 115.6
C15_2 N14_2 H14_2 115.6
C20_2 C15_2 C16_2 117.5(15)
C20_2 C15_2 N14_2 123.0(15)
C16_2 C15_2 N14_2 119.4(15)
C17_2 C16_2 C15_2 121.7(16)
C17_2 C16_2 H16_2 119.2
C15_2 C16_2 H16_2 119.2
C16_2 C17_2 C18_2 121.6(16)
C16_2 C17_2 H17_2 119.2
C18_2 C17_2 H17_2 119.2
C19_2 C18_2 C17_2 115.5(15)
C19_2 C18_2 C21_2 123.4(15)
C17_2 C18_2 C21_2 121.1(15)
C18_2 C19_2 C20_2 122.8(16)
C18_2 C19_2 H19_2 118.6
C20_2 C19_2 H19_2 118.6
C19_2 C20_2 C15_2 120.5(17)
C19_2 C20_2 H20_2 119.8
C15_2 C20_2 H20_2 119.8
N22_2 C21_2 N26_2 123.2(15)
N22_2 C21_2 C18_2 120.9(14)
N26_2 C21_2 C18_2 115.8(14)
C23_2 N22_2 C21_2 117.0(13)
N22_2 C23_2 N24_2 126.3(14)
N22_2 C23_2 C27_2 119.4(13)
N24_2 C23_2 C27_2 114.3(14)
C23_2 N24_2 C25_2 111.8(13)
N26_2 C25_2 N24_2 126.8(14)
N26_2 C25_2 C47_2 117.4(14)
N24_2 C25_2 C47_2 115.8(14)
C25_2 N26_2 C21_2 114.8(13)
C32_2 C27_2 C28_2 120.3(14)
C32_2 C27_2 C23_2 122.0(13)
C28_2 C27_2 C23_2 117.6(14)
C29_2 C28_2 C27_2 116.5(14)
C29_2 C28_2 H28_2 121.8
C27_2 C28_2 H28_2 121.8
C30_2 C29_2 C28_2 122.0(14)
C30_2 C29_2 H29_2 119.0
C28_2 C29_2 H29_2 119.0
C29_2 C30_2 C31_2 120.5(14)
C29_2 C30_2 N33_2 123.0(14)
C31_2 C30_2 N33_2 116.5(14)
C32_2 C31_2 C30_2 116.9(15)
C32_2 C31_2 H31_2 121.5
C30_2 C31_2 H31_2 121.5
C27_2 C32_2 C31_2 123.7(15)
C27_2 C32_2 H32_2 118.1
C31_2 C32_2 H32_2 118.1
C34_2 N33_2 C30_2 127.8(13)
C34_2 N33_2 H33_2 116.1
C30_2 N33_2 H33_2 116.1
O35_2 C34_2 N33_2 122.6(14)
O35_2 C34_2 C37_2 117.7(16)
N33_2 C34_2 C37_2 119.2(15)
O35_2 C34_2 EU3 36.9(8)
N33_2 C34_2 EU3 156.0(10)
C37_2 C34_2 EU3 81.3(10)
C34_2 O35_2 EU3 125.6(11)
C41_2 N36_2 C37_2 119.0(17)
C41_2 N36_2 EU3 120.7(12)
C37_2 N36_2 EU3 120.1(12)
C38_2 C37_2 N36_2 120.6(17)
C38_2 C37_2 C34_2 126.5(19)
N36_2 C37_2 C34_2 112.8(17)
C37_2 C38_2 C39_2 122(2)
C37_2 C38_2 H38_2 119.0
C39_2 C38_2 H38_2 119.0
C38_2 C39_2 C40_2 114(2)
C38_2 C39_2 H39_2 122.9
C40_2 C39_2 H39_2 122.9
C41_2 C40_2 C39_2 118(2)
C41_2 C40_2 H40_2 121.1
C39_2 C40_2 H40_2 121.1
C40_2 C41_2 N36_2 126(2)
C40_2 C41_2 C42_2 120(2)
N36_2 C41_2 C42_2 113.8(19)
N43_2 C42_2 O46_2 116.5(19)
N43_2 C42_2 C41_2 124.7(19)
O46_2 C42_2 C41_2 119(2)
C42_2 N43_2 C44_2 105.1(18)
C42_2 N43_2 EU3 117.0(12)
C44_2 N43_2 EU3 137.9(15)
N43_2 C44_2 C45_2 110.0(19)
N43_2 C44_2 H44A_2 109.7
C45_2 C44_2 H44A_2 109.7
N43_2 C44_2 H44B_2 109.7
C45_2 C44_2 H44B_2 109.7
H44A_2 C44_2 H44B_2 108.2
O46_2 C45_2 C44_2 98.2(17)
O46_2 C45_2 H45A_2 112.1
C44_2 C45_2 H45A_2 112.1
O46_2 C45_2 H45B_2 112.1
C44_2 C45_2 H45B_2 112.1
H45A_2 C45_2 H45B_2 109.8
C42_2 O46_2 C45_2 110.3(18)
C52_2 C47_2 C48_2 117.5(15)
C52_2 C47_2 C25_2 121.5(15)
C48_2 C47_2 C25_2 121.0(14)
C47_2 C48_2 C49_2 120.5(15)
C47_2 C48_2 H48_2 119.7
C49_2 C48_2 H48_2 119.7
C48_2 C49_2 C50_2 118.3(15)
C48_2 C49_2 H49_2 120.8
C50_2 C49_2 H49_2 120.8
C51_2 C50_2 C49_2 119.1(14)
C51_2 C50_2 N53_2 118.0(14)
C49_2 C50_2 N53_2 122.9(14)
C52_2 C51_2 C50_2 119.8(16)
C52_2 C51_2 H51_2 120.1
C50_2 C51_2 H51_2 120.1
C51_2 C52_2 C47_2 124.2(17)
C51_2 C52_2 H52_2 117.9
C47_2 C52_2 H52_2 117.9
C54_2 N53_2 C50_2 126.0(13)
C54_2 N53_2 H53_2 117.0
C50_2 N53_2 H53_2 117.0
O55_2 C54_2 N53_2 122.9(13)
O55_2 C54_2 C57_2 119.0(15)
N53_2 C54_2 C57_2 117.8(14)
O55_2 C54_2 EU4 37.2(7)
N53_2 C54_2 EU4 156.6(10)
C57_2 C54_2 EU4 82.4(10)
C54_2 O55_2 EU4 125.0(10)
C57_2 N56_2 C61_2 120.6(14)
C57_2 N56_2 EU4 119.3(10)
C61_2 N56_2 EU4 120.1(11)
N56_2 C57_2 C58_2 120.6(14)
N56_2 C57_2 C54_2 113.1(14)
C58_2 C57_2 C54_2 126.1(16)
C59_2 C58_2 C57_2 115.1(18)
C59_2 C58_2 H58_2 122.4
C57_2 C58_2 H58_2 122.4
C58_2 C59_2 C60_2 124.7(19)
C58_2 C59_2 H59_2 117.7
C60_2 C59_2 H59_2 117.7
C61_2 C60_2 C59_2 116.9(19)
C61_2 C60_2 H60_2 121.5
C59_2 C60_2 H60_2 121.5
C60_2 C61_2 N56_2 121.1(17)
C60_2 C61_2 C62_2 126.5(17)
N56_2 C61_2 C62_2 112.3(15)
N63_2 C62_2 O66_2 117.8(17)
N63_2 C62_2 C61_2 126.1(16)
O66_2 C62_2 C61_2 116.0(16)
C62_2 N63_2 C64_2 108.9(15)
C62_2 N63_2 EU4 117.7(11)
C64_2 N63_2 EU4 131.9(12)
C65_2 C64_2 N63_2 102.3(16)
C65_2 C64_2 H64A_2 111.3
N63_2 C64_2 H64A_2 111.3
C65_2 C64_2 H64B_2 111.3
N63_2 C64_2 H64B_2 111.3
H64A_2 C64_2 H64B_2 109.2
C64_2 C65_2 O66_2 106.5(15)
C64_2 C65_2 H65A_2 110.4
O66_2 C65_2 H65A_2 110.4
C64_2 C65_2 H65B_2 110.4
O66_2 C65_2 H65B_2 110.4
H65A_2 C65_2 H65B_2 108.6
C62_2 O66_2 C65_2 102.9(14)
C5_3 N1_3 C2_3 104.6(19)
C5_3 N1_3 EU1 117.9(14)
C2_3 N1_3 EU1 136.8(15)
N1_3 C2_3 C3_3 107.1(19)
N1_3 C2_3 H2A_3 110.3
C3_3 C2_3 H2A_3 110.3
N1_3 C2_3 H2B_3 110.3
C3_3 C2_3 H2B_3 110.3
H2A_3 C2_3 H2B_3 108.6
O4_3 C3_3 C2_3 101.1(17)
O4_3 C3_3 H3A_3 111.6
C2_3 C3_3 H3A_3 111.6
O4_3 C3_3 H3B_3 111.6
C2_3 C3_3 H3B_3 111.6
H3A_3 C3_3 H3B_3 109.4
C5_3 O4_3 C3_3 107.6(18)
N1_3 C5_3 O4_3 119(2)
N1_3 C5_3 C7_3 125.0(19)
O4_3 C5_3 C7_3 115.6(19)
N1_3 C5_3 EU1 42.5(11)
O4_3 C5_3 EU1 161.6(16)
C7_3 C5_3 EU1 82.7(11)
C7_3 N6_3 C11_3 120.6(17)
C7_3 N6_3 EU1 118.5(13)
C11_3 N6_3 EU1 120.0(11)
N6_3 C7_3 C8_3 118.3(19)
N6_3 C7_3 C5_3 112.8(19)
C8_3 C7_3 C5_3 129(2)
C9_3 C8_3 C7_3 124(2)
C9_3 C8_3 H8_3 118.1
C7_3 C8_3 H8_3 118.1
C8_3 C9_3 C10_3 117(2)
C8_3 C9_3 H9_3 121.4
C10_3 C9_3 H9_3 121.4
C11_3 C10_3 C9_3 117(2)
C11_3 C10_3 H10_3 121.6
C9_3 C10_3 H10_3 121.6
N6_3 C11_3 C10_3 123.1(16)
N6_3 C11_3 C12_3 110.4(16)
C10_3 C11_3 C12_3 126.4(18)
O13_3 C12_3 N14_3 124.0(15)
O13_3 C12_3 C11_3 119.8(16)
N14_3 C12_3 C11_3 116.1(15)
C12_3 O13_3 EU1 125.0(11)
C12_3 N14_3 C15_3 127.1(14)
C12_3 N14_3 H14_3 116.4
C15_3 N14_3 H14_3 116.4
C16_3 C15_3 C20_3 113.7(16)
C16_3 C15_3 N14_3 122.6(16)
C20_3 C15_3 N14_3 123.5(17)
C17_3 C16_3 C15_3 124.9(19)
C17_3 C16_3 H16_3 117.6
C15_3 C16_3 H16_3 117.6
C16_3 C17_3 C18_3 122(2)
C16_3 C17_3 H17_3 118.8
C18_3 C17_3 H17_3 118.8
C19_3 C18_3 C17_3 119.8(17)
C19_3 C18_3 C21_3 117.1(16)
C17_3 C18_3 C21_3 122.8(17)
C18_3 C19_3 C20_3 115.6(18)
C18_3 C19_3 H19_3 122.2
C20_3 C19_3 H19_3 122.2
C15_3 C20_3 C19_3 122.9(19)
C15_3 C20_3 H20_3 118.5
C19_3 C20_3 H20_3 118.5
N22_3 C21_3 N26_3 130.1(17)
N22_3 C21_3 C18_3 115.7(16)
N26_3 C21_3 C18_3 114.2(17)
C21_3 N22_3 C23_3 113.0(15)
N24_3 C23_3 N22_3 123.9(17)
N24_3 C23_3 C27_3 119.8(16)
N22_3 C23_3 C27_3 116.3(16)
C23_3 N24_3 C25_3 115.8(15)
N24_3 C25_3 N26_3 125.3(16)
N24_3 C25_3 C47_3 116.7(17)
N26_3 C25_3 C47_3 117.9(18)
C21_3 N26_3 C25_3 111.7(16)
C28_3 C27_3 C32_3 118.8(19)
C28_3 C27_3 C23_3 120.7(16)
C32_3 C27_3 C23_3 120.6(17)
C27_3 C28_3 C29_3 121.7(18)
C27_3 C28_3 H28_3 119.2
C29_3 C28_3 H28_3 119.2
C28_3 C29_3 C30_3 118.2(19)
C28_3 C29_3 H29_3 120.9
C30_3 C29_3 H29_3 120.9
C31_3 C30_3 C29_3 119.5(18)
C31_3 C30_3 N33_3 119.0(17)
C29_3 C30_3 N33_3 121.4(18)
C32_3 C31_3 C30_3 119.4(18)
C32_3 C31_3 H31_3 120.3
C30_3 C31_3 H31_3 120.3
C31_3 C32_3 C27_3 122.4(19)
C31_3 C32_3 H32_3 118.8
C27_3 C32_3 H32_3 118.8
C34_3 N33_3 C30_3 127.7(15)
C34_3 N33_3 H33_3 116.2
C30_3 N33_3 H33_3 116.2
O35_3 C34_3 N33_3 125.5(16)
O35_3 C34_3 C37_3 118.9(16)
N33_3 C34_3 C37_3 113.7(14)
C34_3 O35_3 EU4 127.4(12)
C37_3 N36_3 C41_3 120.0
C37_3 N36_3 EU4 119.8(7)
C41_3 N36_3 EU4 120.1(7)
C38_3 C37_3 N36_3 120.0
C38_3 C37_3 C34_3 129.1(12)
N36_3 C37_3 C34_3 110.9(12)
C37_3 C38_3 C39_3 120.0
C37_3 C38_3 H38_3 120.0
C39_3 C38_3 H38_3 120.0
C38_3 C39_3 C40_3 120.0
C38_3 C39_3 H39_3 120.0
C40_3 C39_3 H39_3 120.0
C41_3 C40_3 C39_3 120.0
C41_3 C40_3 H40_3 120.0
C39_3 C40_3 H40_3 120.0
C40_3 C41_3 N36_3 120.0
C40_3 C41_3 C42_3 129.3(13)
N36_3 C41_3 C42_3 110.6(13)
N43_3 C42_3 O46_3 122.0(19)
N43_3 C42_3 C41_3 126.9(19)
O46_3 C42_3 C41_3 111.0(18)
C42_3 N43_3 C44_3 105.4(17)
C42_3 N43_3 EU4 117.5(15)
C44_3 N43_3 EU4 137.1(14)
N43_3 C44_3 C45_3 103.6(17)
N43_3 C44_3 H44A_3 111.0
C45_3 C44_3 H44A_3 111.0
N43_3 C44_3 H44B_3 111.0
C45_3 C44_3 H44B_3 111.0
H44A_3 C44_3 H44B_3 109.0
O46_3 C45_3 C44_3 104.7(17)
O46_3 C45_3 H45A_3 110.8
C44_3 C45_3 H45A_3 110.8
O46_3 C45_3 H45B_3 110.8
C44_3 C45_3 H45B_3 110.8
H45A_3 C45_3 H45B_3 108.9
C42_3 O46_3 C45_3 103.6(17)
C48_3 C47_3 C52_3 117(2)
C48_3 C47_3 C25_3 123(2)
C52_3 C47_3 C25_3 119.7(19)
C47_3 C48_3 C49_3 122(2)
C47_3 C48_3 H48_3 119.0
C49_3 C48_3 H48_3 119.0
C50_3 C49_3 C48_3 118.5(19)
C50_3 C49_3 H49_3 120.8
C48_3 C49_3 H49_3 120.8
C49_3 C50_3 C51_3 118.8(19)
C49_3 C50_3 N53_3 122(2)
C51_3 C50_3 N53_3 118(2)
C50_3 C51_3 C52_3 123(2)
C50_3 C51_3 H51_3 118.6
C52_3 C51_3 H51_3 118.6
C47_3 C52_3 C51_3 121(2)
C47_3 C52_3 H52_3 119.6
C51_3 C52_3 H52_3 119.6
C54_3 N53_3 C50_3 124(2)
C54_3 N53_3 H53_3 117.8
C50_3 N53_3 H53_3 117.8
O55_3 C54_3 N53_3 125(2)
O55_3 C54_3 C57_3 120(3)
N53_3 C54_3 C57_3 113(2)
C54_3 O55_3 EU2 125.8(18)
C57_3 N56_3 C61_3 115(2)
C57_3 N56_3 EU2 122.8(15)
C61_3 N56_3 EU2 121.9(18)
N56_3 C57_3 C58_3 123(2)
N56_3 C57_3 C54_3 108(2)
C58_3 C57_3 C54_3 129(2)
C57_3 C58_3 C59_3 121(3)
C57_3 C58_3 H58_3 119.6
C59_3 C58_3 H58_3 119.6
C60_3 C59_3 C58_3 116(3)
C60_3 C59_3 H59_3 122.1
C58_3 C59_3 H59_3 122.1
C61_3 C60_3 C59_3 120(3)
C61_3 C60_3 H60_3 119.9
C59_3 C60_3 H60_3 119.9
C60_3 C61_3 N56_3 123(3)
C60_3 C61_3 C62_3 130(3)
N56_3 C61_3 C62_3 106(2)
N63_3 C62_3 O66_3 121(3)
N63_3 C62_3 C61_3 129(3)
O66_3 C62_3 C61_3 109(2)
N63_3 C62_3 EU2 42.3(15)
O66_3 C62_3 EU2 163(3)
C61_3 C62_3 EU2 86.3(15)
C62_3 N63_3 C64_3 109(3)
C62_3 N63_3 EU2 118(2)
C64_3 N63_3 EU2 132(2)
N63_3 C64_3 C65_3 100(2)
N63_3 C64_3 H64A_3 111.7
C65_3 C64_3 H64A_3 111.7
N63_3 C64_3 H64B_3 111.7
C65_3 C64_3 H64B_3 111.7
H64A_3 C64_3 H64B_3 109.5
O66_3 C65_3 C64_3 107(2)
O66_3 C65_3 H65A_3 110.2
C64_3 C65_3 H65A_3 110.2
O66_3 C65_3 H65B_3 110.2
C64_3 C65_3 H65B_3 110.2
H65A_3 C65_3 H65B_3 108.5
C62_3 O66_3 C65_3 102(3)
C5_4 N1_4 C2_4 98.5(17)
C5_4 N1_4 EU2 122.7(17)
C2_4 N1_4 EU2 138.8(16)
N1_4 C2_4 C3_4 107.2(18)
N1_4 C2_4 H2A_4 110.3
C3_4 C2_4 H2A_4 110.3
N1_4 C2_4 H2B_4 110.3
C3_4 C2_4 H2B_4 110.3
H2A_4 C2_4 H2B_4 108.5
O4_4 C3_4 C2_4 101.5(18)
O4_4 C3_4 H3A_4 111.5
C2_4 C3_4 H3A_4 111.5
O4_4 C3_4 H3B_4 111.5
C2_4 C3_4 H3B_4 111.5
H3A_4 C3_4 H3B_4 109.3
C5_4 O4_4 C3_4 105.1(19)
N1_4 C5_4 O4_4 127.4(19)
N1_4 C5_4 C7_4 120(2)
O4_4 C5_4 C7_4 112(2)
C7_4 N6_4 C11_4 120.0
C7_4 N6_4 EU2 119.7(9)
C11_4 N6_4 EU2 120.2(9)
N6_4 C7_4 C8_4 120.0
N6_4 C7_4 C5_4 113.4(15)
C8_4 C7_4 C5_4 126.3(16)
C9_4 C8_4 C7_4 120.0
C9_4 C8_4 H8_4 120.0
C7_4 C8_4 H8_4 120.0
C8_4 C9_4 C10_4 120.0
C8_4 C9_4 H9_4 120.0
C10_4 C9_4 H9_4 120.0
C11_4 C10_4 C9_4 120.0
C11_4 C10_4 H10_4 120.0
C9_4 C10_4 H10_4 120.0
C10_4 C11_4 N6_4 120.0
C10_4 C11_4 C12_4 128.4(15)
N6_4 C11_4 C12_4 111.6(15)
O13_4 C12_4 N14_4 121.6(19)
O13_4 C12_4 C11_4 119(2)
N14_4 C12_4 C11_4 119.0(18)
C12_4 O13_4 EU2 124.1(15)
C15_4 N14_4 C12_4 125.3(19)
C15_4 N14_4 H14_4 117.3
C12_4 N14_4 H14_4 117.3
N14_4 C15_4 C16_4 112.3(13)
N14_4 C15_4 C20_4 127.7(13)
C16_4 C15_4 C20_4 120.0
C17_4 C16_4 C15_4 120.0
C17_4 C16_4 H16_4 120.0
C15_4 C16_4 H16_4 120.0
C18_4 C17_4 C16_4 120.0
C18_4 C17_4 H17_4 120.0
C16_4 C17_4 H17_4 120.0
C17_4 C18_4 C19_4 120.0
C17_4 C18_4 C21_4 118.3(10)
C19_4 C18_4 C21_4 121.5(10)
C20_4 C19_4 C18_4 120.0
C20_4 C19_4 H19_4 120.0
C18_4 C19_4 H19_4 120.0
C19_4 C20_4 C15_4 120.0
C19_4 C20_4 H20_4 120.0
C15_4 C20_4 H20_4 120.0
N22_4 C21_4 N26_4 126.3(16)
N22_4 C21_4 C18_4 119.5(15)
N26_4 C21_4 C18_4 114.0(15)
C21_4 N22_4 C23_4 116.1(14)
N24_4 C23_4 N22_4 124.6(15)
N24_4 C23_4 C27_4 116.7(15)
N22_4 C23_4 C27_4 118.7(14)
C23_4 N24_4 C25_4 114.6(14)
N26_4 C25_4 N24_4 125.0(14)
N26_4 C25_4 C47_4 117.7(16)
N24_4 C25_4 C47_4 117.2(14)
C25_4 N26_4 C21_4 113.2(14)
C32_4 C27_4 C28_4 117.4(17)
C32_4 C27_4 C23_4 121.9(15)
C28_4 C27_4 C23_4 120.7(16)
C29_4 C28_4 C27_4 116.9(17)
C29_4 C28_4 H28_4 121.6
C27_4 C28_4 H28_4 121.6
C30_4 C29_4 C28_4 124.6(17)
C30_4 C29_4 H29_4 117.7
C28_4 C29_4 H29_4 117.7
C31_4 C30_4 C29_4 115.1(16)
C31_4 C30_4 N33_4 119.7(17)
C29_4 C30_4 N33_4 124.6(16)
C32_4 C31_4 C30_4 122.2(18)
C32_4 C31_4 H31_4 118.9
C30_4 C31_4 H31_4 118.9
C31_4 C32_4 C27_4 123.4(17)
C31_4 C32_4 H32_4 118.3
C27_4 C32_4 H32_4 118.3
C34_4 N33_4 C30_4 128.6(14)
C34_4 N33_4 H33_4 115.7
C30_4 N33_4 H33_4 115.7
O35_4 C34_4 N33_4 123.3(15)
O35_4 C34_4 C37_4 119.8(16)
N33_4 C34_4 C37_4 116.3(15)
C34_4 O35_4 EU4 125.1(11)
C37_4 N36_4 C41_4 118.6(16)
C37_4 N36_4 EU4 121.5(12)
C41_4 N36_4 EU4 120.0(12)
N36_4 C37_4 C38_4 123.4(17)
N36_4 C37_4 C34_4 110.5(16)
C38_4 C37_4 C34_4 126.1(17)
C39_4 C38_4 C37_4 118(2)
C39_4 C38_4 H38_4 121.0
C37_4 C38_4 H38_4 121.0
C38_4 C39_4 C40_4 119(2)
C38_4 C39_4 H39_4 120.4
C40_4 C39_4 H39_4 120.4
C41_4 C40_4 C39_4 117(2)
C41_4 C40_4 H40_4 121.4
C39_4 C40_4 H40_4 121.4
C40_4 C41_4 N36_4 123.6(19)
C40_4 C41_4 C42_4 124(2)
N36_4 C41_4 C42_4 112.5(18)
N43_4 C42_4 O46_4 122.7(19)
N43_4 C42_4 C41_4 121.9(18)
O46_4 C42_4 C41_4 115.4(18)
C42_4 N43_4 C44_4 102.6(17)
C42_4 N43_4 EU4 121.2(12)
C44_4 N43_4 EU4 136.0(14)
N43_4 C44_4 C45_4 104.6(17)
N43_4 C44_4 H44A_4 110.8
C45_4 C44_4 H44A_4 110.8
N43_4 C44_4 H44B_4 110.8
C45_4 C44_4 H44B_4 110.8
H44A_4 C44_4 H44B_4 108.9
O46_4 C45_4 C44_4 102.9(17)
O46_4 C45_4 H45A_4 111.2
C44_4 C45_4 H45A_4 111.2
O46_4 C45_4 H45B_4 111.2
C44_4 C45_4 H45B_4 111.2
H45A_4 C45_4 H45B_4 109.1
C42_4 O46_4 C45_4 107.2(18)
C48_4 C47_4 C52_4 116.1(14)
C48_4 C47_4 C25_4 121.3(15)
C52_4 C47_4 C25_4 122.6(15)
C49_4 C48_4 C47_4 122.3(15)
C49_4 C48_4 H48_4 118.9
C47_4 C48_4 H48_4 118.9
C48_4 C49_4 C50_4 121.4(15)
C48_4 C49_4 H49_4 119.3
C50_4 C49_4 H49_4 119.3
N53_4 C50_4 C49_4 124.6(14)
N53_4 C50_4 C51_4 118.9(14)
C49_4 C50_4 C51_4 116.5(13)
C52_4 C51_4 C50_4 118.3(15)
C52_4 C51_4 H51_4 120.8
C50_4 C51_4 H51_4 120.8
C51_4 C52_4 C47_4 125.1(15)
C51_4 C52_4 H52_4 117.4
C47_4 C52_4 H52_4 117.4
C54_4 N53_4 C50_4 128.5(13)
C54_4 N53_4 H53_4 115.8
C50_4 N53_4 H53_4 115.8
O55_4 C54_4 N53_4 124.9(13)
O55_4 C54_4 C57_4 116.5(13)
N53_4 C54_4 C57_4 117.8(13)
C54_4 O55_4 EU3 127.9(9)
C57_4 N56_4 C61_4 121.2(13)
C57_4 N56_4 EU3 119.4(10)
C61_4 N56_4 EU3 119.1(10)
N56_4 C57_4 C58_4 119.4(13)
N56_4 C57_4 C54_4 114.0(13)
C58_4 C57_4 C54_4 126.5(14)
C59_4 C58_4 C57_4 120.0(16)
C59_4 C58_4 H58_4 120.0
C57_4 C58_4 H58_4 120.0
C58_4 C59_4 C60_4 121.2(18)
C58_4 C59_4 H59_4 119.4
C60_4 C59_4 H59_4 119.4
C61_4 C60_4 C59_4 114.9(16)
C61_4 C60_4 H60_4 122.5
C59_4 C60_4 H60_4 122.5
N56_4 C61_4 C60_4 123.0(15)
N56_4 C61_4 C62_4 113.1(14)
C60_4 C61_4 C62_4 123.8(15)
N63_4 C62_4 O66_4 118.8(15)
N63_4 C62_4 C61_4 125.0(15)
O66_4 C62_4 C61_4 116.1(15)
C62_4 N63_4 C64_4 107.3(14)
C62_4 N63_4 EU3 117.9(11)
C64_4 N63_4 EU3 134.8(11)
N63_4 C64_4 C65_4 102.6(14)
N63_4 C64_4 H64A_4 111.3
C65_4 C64_4 H64A_4 111.3
N63_4 C64_4 H64B_4 111.3
C65_4 C64_4 H64B_4 111.3
H64A_4 C64_4 H64B_4 109.2
O66_4 C65_4 C64_4 102.6(14)
O66_4 C65_4 H65A_4 111.2
C64_4 C65_4 H65A_4 111.2
O66_4 C65_4 H65B_4 111.2
C64_4 C65_4 H65B_4 111.2
H65A_4 C65_4 H65B_4 109.2
C62_4 O66_4 C65_4 108.6(14)
O12_5 S1_5 O13_5 115.3(10)
O12_5 S1_5 O11_5 114.4(10)
O13_5 S1_5 O11_5 112.9(10)
O12_5 S1_5 C1_5 111.3(11)
O13_5 S1_5 C1_5 100.4(14)
O11_5 S1_5 C1_5 100.5(12)
F13_5 C1_5 F12_5 112.0(15)
F13_5 C1_5 F11_5 111.0(15)
F12_5 C1_5 F11_5 113.2(15)
F13_5 C1_5 S1_5 108.0(18)
F12_5 C1_5 S1_5 106.5(17)
F11_5 C1_5 S1_5 105.6(19)
O23_5 S2_5 O21_5 118.8(17)
O23_5 S2_5 O22_5 115.3(16)
O21_5 S2_5 O22_5 112.5(15)
O23_5 S2_5 C2_5 102.5(14)
O21_5 S2_5 C2_5 101.1(12)
O22_5 S2_5 C2_5 103.7(14)
F23_5 C2_5 F21_5 115(2)
F23_5 C2_5 F22_5 118(2)
F21_5 C2_5 F22_5 113(2)
F23_5 C2_5 S2_5 104.0(19)
F21_5 C2_5 S2_5 100(2)
F22_5 C2_5 S2_5 104.1(18)
O32_5 S3_5 O33_5 111.2(18)
O32_5 S3_5 O31_5 122.5(19)
O33_5 S3_5 O31_5 111.5(18)
O32_5 S3_5 C3_5 106.5(16)
O33_5 S3_5 C3_5 102.3(16)
O31_5 S3_5 C3_5 100.0(15)
F33_5 C3_5 F31_5 115(3)
F33_5 C3_5 F32_5 115(3)
F31_5 C3_5 F32_5 114(3)
F33_5 C3_5 S3_5 107(2)
F31_5 C3_5 S3_5 104(2)
F32_5 C3_5 S3_5 99(2)
O43_5 S4_5 O41_5 115.1(13)
O43_5 S4_5 O42_5 113.9(12)
O41_5 S4_5 O42_5 115.6(12)
O43_5 S4_5 C4_5 104.4(12)
O41_5 S4_5 C4_5 104.7(12)
O42_5 S4_5 C4_5 100.6(10)
F42_5 C4_5 F43_5 117(2)
F42_5 C4_5 F41_5 112(2)
F43_5 C4_5 F41_5 112(2)
F42_5 C4_5 S4_5 104(2)
F43_5 C4_5 S4_5 109(2)
F41_5 C4_5 S4_5 102(2)
O52_5 S5_5 O53_5 115.6(15)
O52_5 S5_5 O51_5 113.5(14)
O53_5 S5_5 O51_5 109.9(15)
O52_5 S5_5 C5_5 112.2(13)
O53_5 S5_5 C5_5 101.7(13)
O51_5 S5_5 C5_5 102.5(12)
F51_5 C5_5 F53_5 114(2)
F51_5 C5_5 F52_5 108(2)
F53_5 C5_5 F52_5 115(2)
F51_5 C5_5 S5_5 107(2)
F53_5 C5_5 S5_5 107(2)
F52_5 C5_5 S5_5 104.5(17)
O61_5 S6_5 O62_5 117.7(19)
O61_5 S6_5 O63_5 116.3(18)
O62_5 S6_5 O63_5 110.1(19)
O61_5 S6_5 C6_5 109.7(15)
O62_5 S6_5 C6_5 106.1(17)
O63_5 S6_5 C6_5 93.7(14)
F63_5 C6_5 F61_5 116(3)
F63_5 C6_5 F62_5 119(3)
F61_5 C6_5 F62_5 108(2)
F63_5 C6_5 S6_5 108(2)
F61_5 C6_5 S6_5 102(2)
F62_5 C6_5 S6_5 101.0(19)
O71_5 S7_5 O72_5 122.6(19)
O71_5 S7_5 O73_5 117.7(17)
O72_5 S7_5 O73_5 104.1(17)
O71_5 S7_5 C7_5 108.5(15)
O72_5 S7_5 C7_5 103.7(15)
O73_5 S7_5 C7_5 96.4(13)
F71_5 C7_5 F73_5 115(2)
F71_5 C7_5 F72_5 112(2)
F73_5 C7_5 F72_5 117(3)
F71_5 C7_5 S7_5 104.7(19)
F73_5 C7_5 S7_5 106(2)
F72_5 C7_5 S7_5 99.4(18)
O82_5 S8_5 O81_5 123(2)
O82_5 S8_5 O83_5 112(2)
O81_5 S8_5 O83_5 112(2)
O82_5 S8_5 C8_5 106.1(18)
O81_5 S8_5 C8_5 98.9(17)
O83_5 S8_5 C8_5 100.7(18)
F83_5 C8_5 F82_5 114(3)
F83_5 C8_5 F81_5 118(3)
F82_5 C8_5 F81_5 113(3)
F83_5 C8_5 S8_5 107(2)
F82_5 C8_5 S8_5 99(2)
F81_5 C8_5 S8_5 102(2)
O93_5 S9_5 O91_5 116(2)
O93_5 S9_5 O92_5 113(2)
O91_5 S9_5 O92_5 115(2)
O93_5 S9_5 C9_5 100.0(19)
O91_5 S9_5 C9_5 105(2)
O92_5 S9_5 C9_5 105(2)
F93_5 C9_5 F92_5 116(3)
F93_5 C9_5 F91_5 118(3)
F92_5 C9_5 F91_5 110(3)
F93_5 C9_5 S9_5 106(2)
F92_5 C9_5 S9_5 103(2)
F91_5 C9_5 S9_5 101(2)
O103_5 S10_5 O102_5 111(2)
O103_5 S10_5 O101_5 114(2)
O102_5 S10_5 O101_5 116(2)
O103_5 S10_5 C10_5 101(2)
O102_5 S10_5 C10_5 106(2)
O101_5 S10_5 C10_5 107(2)
F102_5 C10_5 F101_5 111(3)
F102_5 C10_5 F103_5 113(3)
F101_5 C10_5 F103_5 111(3)
F102_5 C10_5 S10_5 103(2)
F101_5 C10_5 S10_5 107(2)
F103_5 C10_5 S10_5 110(3)
O111_5 S11_5 O113_5 116(2)
O111_5 S11_5 O112_5 117(2)
O113_5 S11_5 O112_5 114(2)
O111_5 S11_5 C11_5 105(2)
O113_5 S11_5 C11_5 99.3(19)
O112_5 S11_5 C11_5 103(2)
F111_5 C11_5 F113_5 113(3)
F111_5 C11_5 F112_5 119(3)
F113_5 C11_5 F112_5 114(3)
F111_5 C11_5 S11_5 104(2)
F113_5 C11_5 S11_5 106(2)
F112_5 C11_5 S11_5 98(2)
O121_5 S12_5 O122_5 117.5(19)
O121_5 S12_5 O123_5 112.0(19)
O122_5 S12_5 O123_5 119(2)
O121_5 S12_5 C12_5 103.6(18)
O122_5 S12_5 C12_5 102.3(18)
O123_5 S12_5 C12_5 98.3(17)
F121_5 C12_5 F122_5 114(3)
F121_5 C12_5 F123_5 115(3)
F122_5 C12_5 F123_5 116(3)
F121_5 C12_5 S12_5 105(2)
F122_5 C12_5 S12_5 100(2)
F123_5 C12_5 S12_5 105(2)

loop_
_geom_bond_atom_site_label_1
_geom_bond_atom_site_label_2
_geom_bond_distance
EU1 O13_2 2.370(13)
EU1 O13_1 2.386(13)
EU1 O13_3 2.409(11)
EU1 N1_3 2.485(17)
EU1 N1_1 2.531(15)
EU1 N6_1 2.530(18)
EU1 N6_2 2.540(17)
EU1 N1_2 2.553(15)
EU1 N6_3 2.589(15)
EU1 C12_1 3.204(19)
EU1 C5_3 3.25(2)
EU1 C12_2 3.26(2)
EU2 O35_1 2.426(12)
EU2 O55_3 2.430(14)
EU2 O13_4 2.451(18)
EU2 N1_4 2.462(19)
EU2 N63_3 2.49(2)
EU2 N6_4 2.500(12)
EU2 N36_1 2.502(17)
EU2 N43_1 2.53(2)
EU2 N56_3 2.54(3)
EU2 C62_3 3.26(3)
EU3 O35_2 2.411(9)
EU3 O55_4 2.417(9)
EU3 O55_1 2.438(11)
EU3 N36_2 2.504(15)
EU3 N63_4 2.508(13)
EU3 N43_2 2.512(16)
EU3 N56_1 2.554(8)
EU3 N63_1 2.565(13)
EU3 N56_4 2.580(13)
EU3 C34_2 3.269(16)
EU4 O55_2 2.407(10)
EU4 O35_3 2.411(11)
EU4 O35_4 2.428(10)
EU4 N43_4 2.451(17)
EU4 N63_2 2.527(14)
EU4 N43_3 2.535(16)
EU4 N36_3 2.537(9)
EU4 N36_4 2.538(15)
EU4 N56_2 2.559(13)
EU4 C54_2 3.260(17)
N1_1 C5_1 1.227(18)
N1_1 C2_1 1.490(18)
C2_1 C3_1 1.57(2)
C2_1 H2A_1 0.9700
C2_1 H2B_1 0.9700
C3_1 O4_1 1.437(19)
C3_1 H3A_1 0.9700
C3_1 H3B_1 0.9700
O4_1 C5_1 1.319(17)
C5_1 C7_1 1.478(19)
N6_1 C11_1 1.29(2)
N6_1 C7_1 1.36(2)
C7_1 C8_1 1.40(3)
C8_1 C9_1 1.27(3)
C8_1 H8_1 0.9300
C9_1 C10_1 1.45(3)
C9_1 H9_1 0.9300
C10_1 C11_1 1.37(3)
C10_1 H10_1 0.9300
C11_1 C12_1 1.510(18)
C12_1 O13_1 1.206(15)
C12_1 N14_1 1.40(2)
N14_1 C15_1 1.426(14)
N14_1 H14_1 0.8600
C15_1 C16_1 1.28(2)
C15_1 C20_1 1.38(2)
C16_1 C17_1 1.39(2)
C16_1 H16_1 0.9300
C17_1 C18_1 1.36(2)
C17_1 H17_1 0.9300
C18_1 C19_1 1.37(2)
C18_1 C21_1 1.47(2)
C19_1 C20_1 1.36(2)
C19_1 H19_1 0.9300
C20_1 H20_1 0.9300
C21_1 N26_1 1.316(18)
C21_1 N22_1 1.331(19)
N22_1 C23_1 1.294(18)
C23_1 N24_1 1.323(17)
C23_1 C27_1 1.49(2)
N24_1 C25_1 1.326(19)
C25_1 N26_1 1.360(19)
C25_1 C47_1 1.490(16)
C27_1 C28_1 1.34(2)
C27_1 C32_1 1.35(2)
C28_1 C29_1 1.39(2)
C28_1 H28_1 0.9300
C29_1 C30_1 1.33(2)
C29_1 H29_1 0.9300
C30_1 C31_1 1.37(2)
C30_1 N33_1 1.429(15)
C31_1 C32_1 1.37(2)
C31_1 H31_1 0.9300
C32_1 H32_1 0.9300
N33_1 C34_1 1.33(2)
N33_1 H33_1 0.8600
C34_1 O35_1 1.218(15)
C34_1 C37_1 1.506(18)
N36_1 C37_1 1.29(2)
N36_1 C41_1 1.36(3)
C37_1 C38_1 1.44(3)
C38_1 C39_1 1.34(3)
C38_1 H38_1 0.9300
C39_1 C40_1 1.43(3)
C39_1 H39_1 0.9300
C40_1 C41_1 1.40(3)
C40_1 H40_1 0.9300
C41_1 C42_1 1.46(2)
C42_1 N43_1 1.224(19)
C42_1 O46_1 1.303(18)
N43_1 C44_1 1.497(19)
C44_1 C45_1 1.59(2)
C44_1 H44A_1 0.9700
C44_1 H44B_1 0.9700
C45_1 O46_1 1.43(2)
C45_1 H45A_1 0.9700
C45_1 H45B_1 0.9700
C47_1 C48_1 1.3900
C47_1 C52_1 1.3900
C48_1 C49_1 1.3900
C48_1 H48_1 0.9300
C49_1 C50_1 1.3900
C49_1 H49_1 0.9300
C50_1 C51_1 1.3900
C50_1 N53_1 1.431(11)
C51_1 C52_1 1.3900
C51_1 H51_1 0.9300
C52_1 H52_1 0.9300
N53_1 C54_1 1.297(19)
N53_1 H53_1 0.8600
C54_1 O55_1 1.226(15)
C54_1 C57_1 1.488(15)
N56_1 C57_1 1.3900
N56_1 C61_1 1.3900
C57_1 C58_1 1.3900
C58_1 C59_1 1.3900
C58_1 H58_1 0.9300
C59_1 C60_1 1.3900
C59_1 H59_1 0.9300
C60_1 C61_1 1.3900
C60_1 H60_1 0.9300
C61_1 C62_1 1.444(17)
C62_1 N63_1 1.217(17)
C62_1 O66_1 1.317(16)
N63_1 C64_1 1.481(18)
C64_1 C65_1 1.57(2)
C64_1 H64A_1 0.9700
C64_1 H64B_1 0.9700
C65_1 O66_1 1.429(18)
C65_1 H65A_1 0.9700
C65_1 H65B_1 0.9700
N1_2 C5_2 1.264(18)
N1_2 C2_2 1.487(17)
C2_2 C3_2 1.49(2)
C2_2 H2A_2 0.9700
C2_2 H2B_2 0.9700
C3_2 O4_2 1.501(18)
C3_2 H3A_2 0.9700
C3_2 H3B_2 0.9700
O4_2 C5_2 1.362(17)
C5_2 C7_2 1.400(19)
N6_2 C7_2 1.29(2)
N6_2 C11_2 1.37(2)
C7_2 C8_2 1.35(3)
C8_2 C9_2 1.42(3)
C8_2 H8_2 0.9300
C9_2 C10_2 1.35(2)
C9_2 H9_2 0.9300
C10_2 C11_2 1.31(3)
C10_2 H10_2 0.9300
C11_2 C12_2 1.474(18)
C12_2 O13_2 1.229(15)
C12_2 N14_2 1.31(2)
N14_2 C15_2 1.426(14)
N14_2 H14_2 0.8600
C15_2 C20_2 1.36(2)
C15_2 C16_2 1.37(2)
C16_2 C17_2 1.302(19)
C16_2 H16_2 0.9300
C17_2 C18_2 1.43(2)
C17_2 H17_2 0.9300
C18_2 C19_2 1.34(2)
C18_2 C21_2 1.45(2)
C19_2 C20_2 1.35(2)
C19_2 H19_2 0.9300
C20_2 H20_2 0.9300
C21_2 N22_2 1.318(18)
C21_2 N26_2 1.340(18)
N22_2 C23_2 1.293(17)
C23_2 N24_2 1.331(17)
C23_2 C27_2 1.51(2)
N24_2 C25_2 1.355(18)
C25_2 N26_2 1.303(17)
C25_2 C47_2 1.53(2)
C27_2 C32_2 1.337(19)
C27_2 C28_2 1.411(19)
C28_2 C29_2 1.40(2)
C28_2 H28_2 0.9300
C29_2 C30_2 1.359(19)
C29_2 H29_2 0.9300
C30_2 C31_2 1.40(2)
C30_2 N33_2 1.418(15)
C31_2 C32_2 1.37(2)
C31_2 H31_2 0.9300
C32_2 H32_2 0.9300
N33_2 C34_2 1.327(18)
N33_2 H33_2 0.8600
C34_2 O35_2 1.212(13)
C34_2 C37_2 1.470(17)
N36_2 C41_2 1.32(2)
N36_2 C37_2 1.33(2)
C37_2 C38_2 1.29(2)
C38_2 C39_2 1.43(3)
C38_2 H38_2 0.9300
C39_2 C40_2 1.44(3)
C39_2 H39_2 0.9300
C40_2 C41_2 1.28(3)
C40_2 H40_2 0.9300
C41_2 C42_2 1.391(19)
C42_2 N43_2 1.254(18)
C42_2 O46_2 1.356(17)
N43_2 C44_2 1.487(17)
C44_2 C45_2 1.50(2)
C44_2 H44A_2 0.9700
C44_2 H44B_2 0.9700
C45_2 O46_2 1.487(19)
C45_2 H45A_2 0.9700
C45_2 H45B_2 0.9700
C47_2 C52_2 1.34(2)
C47_2 C48_2 1.36(2)
C48_2 C49_2 1.380(19)
C48_2 H48_2 0.9300
C49_2 C50_2 1.38(2)
C49_2 H49_2 0.9300
C50_2 C51_2 1.36(2)
C50_2 N53_2 1.420(15)
C51_2 C52_2 1.30(2)
C51_2 H51_2 0.9300
C52_2 H52_2 0.9300
N53_2 C54_2 1.356(18)
N53_2 H53_2 0.8600
C54_2 O55_2 1.215(14)
C54_2 C57_2 1.481(17)
N56_2 C57_2 1.310(18)
N56_2 C61_2 1.36(2)
C57_2 C58_2 1.46(2)
C58_2 C59_2 1.31(2)
C58_2 H58_2 0.9300
C59_2 C60_2 1.38(2)
C59_2 H59_2 0.9300
C60_2 C61_2 1.35(2)
C60_2 H60_2 0.9300
C61_2 C62_2 1.406(18)
C62_2 N63_2 1.260(17)
C62_2 O66_2 1.328(16)
N63_2 C64_2 1.468(17)
C64_2 C65_2 1.46(2)
C64_2 H64A_2 0.9700
C64_2 H64B_2 0.9700
C65_2 O66_2 1.502(18)
C65_2 H65A_2 0.9700
C65_2 H65B_2 0.9700
N1_3 C5_3 1.240(19)
N1_3 C2_3 1.482(19)
C2_3 C3_3 1.54(2)
C2_3 H2A_3 0.9700
C2_3 H2B_3 0.9700
C3_3 O4_3 1.44(2)
C3_3 H3A_3 0.9700
C3_3 H3B_3 0.9700
O4_3 C5_3 1.366(18)
C5_3 C7_3 1.48(2)
N6_3 C7_3 1.29(2)
N6_3 C11_3 1.33(2)
C7_3 C8_3 1.39(3)
C8_3 C9_3 1.32(3)
C8_3 H8_3 0.9300
C9_3 C10_3 1.40(3)
C9_3 H9_3 0.9300
C10_3 C11_3 1.38(3)
C10_3 H10_3 0.9300
C11_3 C12_3 1.509(18)
C12_3 O13_3 1.235(15)
C12_3 N14_3 1.363(19)
N14_3 C15_3 1.414(16)
N14_3 H14_3 0.8600
C15_3 C16_3 1.38(2)
C15_3 C20_3 1.40(2)
C16_3 C17_3 1.24(2)
C16_3 H16_3 0.9300
C17_3 C18_3 1.38(2)
C17_3 H17_3 0.9300
C18_3 C19_3 1.38(2)
C18_3 C21_3 1.51(2)
C19_3 C20_3 1.42(2)
C19_3 H19_3 0.9300
C20_3 H20_3 0.9300
C21_3 N22_3 1.297(19)
C21_3 N26_3 1.32(2)
N22_3 C23_3 1.374(19)
C23_3 N24_3 1.32(2)
C23_3 C27_3 1.46(2)
N24_3 C25_3 1.34(2)
C25_3 N26_3 1.35(2)
C25_3 C47_3 1.50(2)
C27_3 C28_3 1.32(2)
C27_3 C32_3 1.36(2)
C28_3 C29_3 1.38(2)
C28_3 H28_3 0.9300
C29_3 C30_3 1.39(2)
C29_3 H29_3 0.9300
C30_3 C31_3 1.36(2)
C30_3 N33_3 1.419(16)
C31_3 C32_3 1.34(2)
C31_3 H31_3 0.9300
C32_3 H32_3 0.9300
N33_3 C34_3 1.35(2)
N33_3 H33_3 0.8600
C34_3 O35_3 1.202(15)
C34_3 C37_3 1.488(17)
N36_3 C37_3 1.3900
N36_3 C41_3 1.3900
C37_3 C38_3 1.3900
C38_3 C39_3 1.3900
C38_3 H38_3 0.9300
C39_3 C40_3 1.3900
C39_3 H39_3 0.9300
C40_3 C41_3 1.3900
C40_3 H40_3 0.9300
C41_3 C42_3 1.455(19)
C42_3 N43_3 1.229(19)
C42_3 O46_3 1.341(19)
N43_3 C44_3 1.458(19)
C44_3 C45_3 1.54(2)
C44_3 H44A_3 0.9700
C44_3 H44B_3 0.9700
C45_3 O46_3 1.42(2)
C45_3 H45A_3 0.9700
C45_3 H45B_3 0.9700
C47_3 C48_3 1.35(2)
C47_3 C52_3 1.36(2)
C48_3 C49_3 1.44(2)
C48_3 H48_3 0.9300
C49_3 C50_3 1.34(3)
C49_3 H49_3 0.9300
C50_3 C51_3 1.35(3)
C50_3 N53_3 1.415(17)
C51_3 C52_3 1.37(2)
C51_3 H51_3 0.9300
C52_3 H52_3 0.9300
N53_3 C54_3 1.31(3)
N53_3 H53_3 0.8600
C54_3 O55_3 1.218(18)
C54_3 C57_3 1.53(2)
N56_3 C57_3 1.366(18)
N56_3 C61_3 1.408(18)
C57_3 C58_3 1.410(19)
C58_3 C59_3 1.413(18)
C58_3 H58_3 0.9300
C59_3 C60_3 1.402(19)
C59_3 H59_3 0.9300
C60_3 C61_3 1.395(19)
C60_3 H60_3 0.9300
C61_3 C62_3 1.48(2)
C62_3 N63_3 1.23(2)
C62_3 O66_3 1.36(2)
N63_3 C64_3 1.46(2)
C64_3 C65_3 1.57(2)
C64_3 H64A_3 0.9700
C64_3 H64B_3 0.9700
C65_3 O66_3 1.43(2)
C65_3 H65A_3 0.9700
C65_3 H65B_3 0.9700
N1_4 C5_4 1.254(19)
N1_4 C2_4 1.55(2)
C2_4 C3_4 1.59(2)
C2_4 H2A_4 0.9700
C2_4 H2B_4 0.9700
C3_4 O4_4 1.44(2)
C3_4 H3A_4 0.9700
C3_4 H3B_4 0.9700
O4_4 C5_4 1.351(19)
C5_4 C7_4 1.42(2)
N6_4 C7_4 1.3900
N6_4 C11_4 1.3900
C7_4 C8_4 1.3900
C8_4 C9_4 1.3900
C8_4 H8_4 0.9300
C9_4 C10_4 1.3900
C9_4 H9_4 0.9300
C10_4 C11_4 1.3900
C10_4 H10_4 0.9300
C11_4 C12_4 1.498(18)
C12_4 O13_4 1.216(17)
C12_4 N14_4 1.36(3)
N14_4 C15_4 1.357(14)
N14_4 H14_4 0.8600
C15_4 C16_4 1.3900
C15_4 C20_4 1.3900
C16_4 C17_4 1.3900
C16_4 H16_4 0.9300
C17_4 C18_4 1.3900
C17_4 H17_4 0.9300
C18_4 C19_4 1.3900
C18_4 C21_4 1.508(18)
C19_4 C20_4 1.3900
C19_4 H19_4 0.9300
C20_4 H20_4 0.9300
C21_4 N22_4 1.245(19)
C21_4 N26_4 1.38(2)
N22_4 C23_4 1.341(19)
C23_4 N24_4 1.324(18)
C23_4 C27_4 1.48(2)
N24_4 C25_4 1.338(19)
C25_4 N26_4 1.324(18)
C25_4 C47_4 1.45(2)
C27_4 C32_4 1.36(2)
C27_4 C28_4 1.40(2)
C28_4 C29_4 1.39(2)
C28_4 H28_4 0.9300
C29_4 C30_4 1.37(2)
C29_4 H29_4 0.9300
C30_4 C31_4 1.35(2)
C30_4 N33_4 1.383(15)
C31_4 C32_4 1.34(2)
C31_4 H31_4 0.9300
C32_4 H32_4 0.9300
N33_4 C34_4 1.350(19)
N33_4 H33_4 0.8600
C34_4 O35_4 1.211(14)
C34_4 C37_4 1.502(18)
N36_4 C37_4 1.33(2)
N36_4 C41_4 1.36(2)
C37_4 C38_4 1.39(2)
C38_4 C39_4 1.35(3)
C38_4 H38_4 0.9300
C39_4 C40_4 1.49(3)
C39_4 H39_4 0.9300
C40_4 C41_4 1.31(3)
C40_4 H40_4 0.9300
C41_4 C42_4 1.457(19)
C42_4 N43_4 1.277(18)
C42_4 O46_4 1.352(18)
N43_4 C44_4 1.548(19)
C44_4 C45_4 1.59(2)
C44_4 H44A_4 0.9700
C44_4 H44B_4 0.9700
C45_4 O46_4 1.44(2)
C45_4 H45A_4 0.9700
C45_4 H45B_4 0.9700
C47_4 C48_4 1.36(2)
C47_4 C52_4 1.38(2)
C48_4 C49_4 1.35(2)
C48_4 H48_4 0.9300
C49_4 C50_4 1.41(2)
C49_4 H49_4 0.9300
C50_4 N53_4 1.362(14)
C50_4 C51_4 1.42(2)
C51_4 C52_4 1.35(2)
C51_4 H51_4 0.9300
C52_4 H52_4 0.9300
N53_4 C54_4 1.319(17)
N53_4 H53_4 0.8600
C54_4 O55_4 1.210(13)
C54_4 C57_4 1.501(16)
N56_4 C57_4 1.299(17)
N56_4 C61_4 1.338(19)
C57_4 C58_4 1.42(2)
C58_4 C59_4 1.33(2)
C58_4 H58_4 0.9300
C59_4 C60_4 1.41(2)
C59_4 H59_4 0.9300
C60_4 C61_4 1.39(2)
C60_4 H60_4 0.9300
C61_4 C62_4 1.448(18)
C62_4 N63_4 1.271(16)
C62_4 O66_4 1.331(16)
N63_4 C64_4 1.526(18)
C64_4 C65_4 1.59(2)
C64_4 H64A_4 0.9700
C64_4 H64B_4 0.9700
C65_4 O66_4 1.468(19)
C65_4 H65A_4 0.9700
C65_4 H65B_4 0.9700
S1_5 O12_5 1.423(11)
S1_5 O13_5 1.441(12)
S1_5 O11_5 1.462(11)
S1_5 C1_5 1.760(17)
C1_5 F13_5 1.259(13)
C1_5 F12_5 1.261(13)
C1_5 F11_5 1.267(13)
S2_5 O23_5 1.421(14)
S2_5 O21_5 1.452(13)
S2_5 O22_5 1.463(14)
S2_5 C2_5 1.80(2)
C2_5 F23_5 1.265(15)
C2_5 F21_5 1.278(16)
C2_5 F22_5 1.280(15)
S3_5 O32_5 1.432(14)
S3_5 O33_5 1.454(15)
S3_5 O31_5 1.466(14)
S3_5 C3_5 1.80(2)
C3_5 F33_5 1.278(16)
C3_5 F31_5 1.278(16)
C3_5 F32_5 1.287(16)
S4_5 O43_5 1.430(13)
S4_5 O41_5 1.450(13)
S4_5 O42_5 1.450(11)
S4_5 C4_5 1.81(2)
C4_5 F42_5 1.261(16)
C4_5 F43_5 1.278(16)
C4_5 F41_5 1.283(16)
S5_5 O52_5 1.449(13)
S5_5 O53_5 1.474(14)
S5_5 O51_5 1.486(13)
S5_5 C5_5 1.78(2)
C5_5 F51_5 1.274(16)
C5_5 F53_5 1.276(16)
C5_5 F52_5 1.290(15)
S6_5 O61_5 1.425(14)
S6_5 O62_5 1.458(15)
S6_5 O63_5 1.479(15)
S6_5 C6_5 1.80(2)
C6_5 F63_5 1.272(16)
C6_5 F61_5 1.285(16)
C6_5 F62_5 1.289(16)
S7_5 O71_5 1.415(14)
S7_5 O72_5 1.460(14)
S7_5 O73_5 1.495(14)
S7_5 C7_5 1.80(2)
C7_5 F71_5 1.269(15)
C7_5 F73_5 1.272(16)
C7_5 F72_5 1.272(15)
S8_5 O82_5 1.439(15)
S8_5 O81_5 1.463(15)
S8_5 O83_5 1.467(15)
S8_5 C8_5 1.81(2)
C8_5 F83_5 1.277(16)
C8_5 F82_5 1.278(16)
C8_5 F81_5 1.282(16)
S9_5 O93_5 1.448(16)
S9_5 O91_5 1.450(15)
S9_5 O92_5 1.456(16)
S9_5 C9_5 1.79(2)
C9_5 F93_5 1.273(16)
C9_5 F92_5 1.274(16)
C9_5 F91_5 1.275(16)
S10_5 O103_5 1.457(16)
S10_5 O102_5 1.459(16)
S10_5 O101_5 1.460(15)
S10_5 C10_5 1.79(2)
C10_5 F102_5 1.279(16)
C10_5 F101_5 1.282(16)
C10_5 F103_5 1.284(16)
S11_5 O111_5 1.450(16)
S11_5 O113_5 1.451(16)
S11_5 O112_5 1.456(15)
S11_5 C11_5 1.80(2)
C11_5 F111_5 1.270(16)
C11_5 F113_5 1.276(16)
C11_5 F112_5 1.278(16)
S12_5 O121_5 1.448(15)
S12_5 O122_5 1.455(15)
S12_5 O123_5 1.463(15)
S12_5 C12_5 1.80(2)
C12_5 F121_5 1.273(16)
C12_5 F122_5 1.275(16)
C12_5 F123_5 1.276(16)

loop_
_geom_torsion_atom_site_label_1
_geom_torsion_atom_site_label_2
_geom_torsion_atom_site_label_3
_geom_torsion_atom_site_label_4
_geom_torsion
C5_1 N1_1 C2_1 C3_1 0(2)
EU1 N1_1 C2_1 C3_1 -175.4(16)
N1_1 C2_1 C3_1 O4_1 0(2)
C2_1 C3_1 O4_1 C5_1 -1(3)
C2_1 N1_1 C5_1 O4_1 -1(3)
EU1 N1_1 C5_1 O4_1 175.7(15)
C2_1 N1_1 C5_1 C7_1 179(2)
EU1 N1_1 C5_1 C7_1 -4(3)
C3_1 O4_1 C5_1 N1_1 1(3)
C3_1 O4_1 C5_1 C7_1 -179(2)
C11_1 N6_1 C7_1 C8_1 1(3)
EU1 N6_1 C7_1 C8_1 179.3(16)
C11_1 N6_1 C7_1 C5_1 179.5(18)
EU1 N6_1 C7_1 C5_1 -2(2)
N1_1 C5_1 C7_1 N6_1 4(3)
O4_1 C5_1 C7_1 N6_1 -175.9(19)
N1_1 C5_1 C7_1 C8_1 -177(2)
O4_1 C5_1 C7_1 C8_1 3(3)
N6_1 C7_1 C8_1 C9_1 4(4)
C5_1 C7_1 C8_1 C9_1 -174(2)
C7_1 C8_1 C9_1 C10_1 -7(4)
C8_1 C9_1 C10_1 C11_1 4(4)
C7_1 N6_1 C11_1 C10_1 -3(3)
EU1 N6_1 C11_1 C10_1 178.1(16)
C7_1 N6_1 C11_1 C12_1 179.0(16)
EU1 N6_1 C11_1 C12_1 0(2)
C9_1 C10_1 C11_1 N6_1 1(3)
C9_1 C10_1 C11_1 C12_1 178(2)
N6_1 C11_1 C12_1 O13_1 11(2)
C10_1 C11_1 C12_1 O13_1 -166(2)
N6_1 C11_1 C12_1 N14_1 -167.1(15)
C10_1 C11_1 C12_1 N14_1 15(3)
N6_1 C11_1 C12_1 EU1 -0.2(14)
C10_1 C11_1 C12_1 EU1 -178(2)
N14_1 C12_1 O13_1 EU1 159.9(11)
C11_1 C12_1 O13_1 EU1 -18(2)
O13_1 C12_1 N14_1 C15_1 -9(2)
C11_1 C12_1 N14_1 C15_1 168.9(12)
EU1 C12_1 N14_1 C15_1 23(3)
C12_1 N14_1 C15_1 C16_1 168.2(15)
C12_1 N14_1 C15_1 C20_1 -11.5(18)
C20_1 C15_1 C16_1 C17_1 6(2)
N14_1 C15_1 C16_1 C17_1 -174.0(13)
C15_1 C16_1 C17_1 C18_1 -9(2)
C16_1 C17_1 C18_1 C19_1 5(3)
C16_1 C17_1 C18_1 C21_1 -170.0(16)
C17_1 C18_1 C19_1 C20_1 1(3)
C21_1 C18_1 C19_1 C20_1 176.6(17)
C18_1 C19_1 C20_1 C15_1 -5(3)
C16_1 C15_1 C20_1 C19_1 1(2)
N14_1 C15_1 C20_1 C19_1 -179.4(14)
C17_1 C18_1 C21_1 N26_1 -174.6(15)
C19_1 C18_1 C21_1 N26_1 10(2)
C17_1 C18_1 C21_1 N22_1 7(2)
C19_1 C18_1 C21_1 N22_1 -167.6(15)
N26_1 C21_1 N22_1 C23_1 3(2)
C18_1 C21_1 N22_1 C23_1 -179.3(14)
C21_1 N22_1 C23_1 N24_1 -3(2)
C21_1 N22_1 C23_1 C27_1 177.3(13)
N22_1 C23_1 N24_1 C25_1 3(2)
C27_1 C23_1 N24_1 C25_1 -178.0(13)
C23_1 N24_1 C25_1 N26_1 -1(2)
C23_1 N24_1 C25_1 C47_1 178.7(12)
N22_1 C21_1 N26_1 C25_1 -2(2)
C18_1 C21_1 N26_1 C25_1 -179.5(15)
N24_1 C25_1 N26_1 C21_1 1(2)
C47_1 C25_1 N26_1 C21_1 -179.1(12)
N22_1 C23_1 C27_1 C28_1 1(2)
N24_1 C23_1 C27_1 C28_1 -178.7(15)
N22_1 C23_1 C27_1 C32_1 -177.0(16)
N24_1 C23_1 C27_1 C32_1 4(2)
C32_1 C27_1 C28_1 C29_1 -1(3)
C23_1 C27_1 C28_1 C29_1 -179.3(17)
C27_1 C28_1 C29_1 C30_1 -3(3)
C28_1 C29_1 C30_1 C31_1 4(3)
C28_1 C29_1 C30_1 N33_1 -177.2(19)
C29_1 C30_1 C31_1 C32_1 0(3)
N33_1 C30_1 C31_1 C32_1 -179.2(18)
C28_1 C27_1 C32_1 C31_1 5(3)
C23_1 C27_1 C32_1 C31_1 -177.0(17)
C30_1 C31_1 C32_1 C27_1 -4(3)
C29_1 C30_1 N33_1 C34_1 -1(3)
C31_1 C30_1 N33_1 C34_1 178(2)
C30_1 N33_1 C34_1 O35_1 2(3)
C30_1 N33_1 C34_1 C37_1 169(2)
N33_1 C34_1 O35_1 EU2 161.3(14)
C37_1 C34_1 O35_1 EU2 -6(2)
C41_1 N36_1 C37_1 C38_1 -8(4)
EU2 N36_1 C37_1 C38_1 170(2)
C41_1 N36_1 C37_1 C34_1 175(2)
EU2 N36_1 C37_1 C34_1 -7(3)
O35_1 C34_1 C37_1 N36_1 8(3)
N33_1 C34_1 C37_1 N36_1 -158.9(19)
O35_1 C34_1 C37_1 C38_1 -169(2)
N33_1 C34_1 C37_1 C38_1 24(3)
N36_1 C37_1 C38_1 C39_1 4(4)
C34_1 C37_1 C38_1 C39_1 -179(3)
C37_1 C38_1 C39_1 C40_1 3(5)
C38_1 C39_1 C40_1 C41_1 -6(5)
C37_1 N36_1 C41_1 C40_1 5(5)
EU2 N36_1 C41_1 C40_1 -173(3)
C37_1 N36_1 C41_1 C42_1 -178(2)
EU2 N36_1 C41_1 C42_1 3(4)
C39_1 C40_1 C41_1 N36_1 2(5)
C39_1 C40_1 C41_1 C42_1 -175(3)
N36_1 C41_1 C42_1 N43_1 5(5)
C40_1 C41_1 C42_1 N43_1 -178(4)
N36_1 C41_1 C42_1 O46_1 -170(3)
C40_1 C41_1 C42_1 O46_1 6(6)
O46_1 C42_1 N43_1 C44_1 6(5)
C41_1 C42_1 N43_1 C44_1 -169(3)
O46_1 C42_1 N43_1 EU2 164(2)
C41_1 C42_1 N43_1 EU2 -11(5)
C42_1 N43_1 C44_1 C45_1 -16(4)
EU2 N43_1 C44_1 C45_1 -170(2)
N43_1 C44_1 C45_1 O46_1 19(4)
N43_1 C42_1 O46_1 C45_1 7(5)
C41_1 C42_1 O46_1 C45_1 -177(3)
C44_1 C45_1 O46_1 C42_1 -16(4)
N24_1 C25_1 C47_1 C48_1 5.1(18)
N26_1 C25_1 C47_1 C48_1 -174.9(11)
N24_1 C25_1 C47_1 C52_1 -176.7(11)
N26_1 C25_1 C47_1 C52_1 3.3(17)
C52_1 C47_1 C48_1 C49_1 0.0
C25_1 C47_1 C48_1 C49_1 178.2(10)
C47_1 C48_1 C49_1 C50_1 0.0
C48_1 C49_1 C50_1 C51_1 0.0
C48_1 C49_1 C50_1 N53_1 -174.8(10)
C49_1 C50_1 C51_1 C52_1 0.0
N53_1 C50_1 C51_1 C52_1 175.2(10)
C50_1 C51_1 C52_1 C47_1 0.0
C48_1 C47_1 C52_1 C51_1 0.0
C25_1 C47_1 C52_1 C51_1 -178.2(10)
C49_1 C50_1 N53_1 C54_1 -13.7(18)
C51_1 C50_1 N53_1 C54_1 171.3(12)
C50_1 N53_1 C54_1 O55_1 2(2)
C50_1 N53_1 C54_1 C57_1 169.1(11)
N53_1 C54_1 O55_1 EU3 159.9(11)
C57_1 C54_1 O55_1 EU3 -6.5(18)
C61_1 N56_1 C57_1 C58_1 0.0
EU3 N56_1 C57_1 C58_1 179.8(6)
C61_1 N56_1 C57_1 C54_1 -177.6(10)
EU3 N56_1 C57_1 C54_1 2.2(10)
O55_1 C54_1 C57_1 N56_1 2.5(16)
N53_1 C54_1 C57_1 N56_1 -165.4(11)
O55_1 C54_1 C57_1 C58_1 -174.8(11)
N53_1 C54_1 C57_1 C58_1 17.3(17)
N56_1 C57_1 C58_1 C59_1 0.0
C54_1 C57_1 C58_1 C59_1 177.1(12)
C57_1 C58_1 C59_1 C60_1 0.0
C58_1 C59_1 C60_1 C61_1 0.0
C59_1 C60_1 C61_1 N56_1 0.0
C59_1 C60_1 C61_1 C62_1 177.4(14)
C57_1 N56_1 C61_1 C60_1 0.0
EU3 N56_1 C61_1 C60_1 -179.8(6)
C57_1 N56_1 C61_1 C62_1 -177.7(12)
EU3 N56_1 C61_1 C62_1 2.5(12)
C60_1 C61_1 C62_1 N63_1 -174.0(15)
N56_1 C61_1 C62_1 N63_1 4(2)
C60_1 C61_1 C62_1 O66_1 2(2)
N56_1 C61_1 C62_1 O66_1 179.8(12)
O66_1 C62_1 N63_1 C64_1 -1(3)
C61_1 C62_1 N63_1 C64_1 174.7(17)
O66_1 C62_1 N63_1 EU3 176.3(12)
C61_1 C62_1 N63_1 EU3 -8(3)
C62_1 N63_1 C64_1 C65_1 -5(2)
EU3 N63_1 C64_1 C65_1 177.5(15)
N63_1 C64_1 C65_1 O66_1 9(2)
N63_1 C62_1 O66_1 C65_1 8(3)
C61_1 C62_1 O66_1 C65_1 -168.1(18)
C64_1 C65_1 O66_1 C62_1 -10(2)
C5_2 N1_2 C2_2 C3_2 -1.1(19)
EU1 N1_2 C2_2 C3_2 176.5(14)
N1_2 C2_2 C3_2 O4_2 -1.1(19)
C2_2 C3_2 O4_2 C5_2 3(2)
C2_2 N1_2 C5_2 O4_2 3(3)
EU1 N1_2 C5_2 O4_2 -174.7(14)
C2_2 N1_2 C5_2 C7_2 -180(2)
EU1 N1_2 C5_2 C7_2 2(3)
C3_2 O4_2 C5_2 N1_2 -4(3)
C3_2 O4_2 C5_2 C7_2 179(2)
C11_2 N6_2 C7_2 C8_2 6(4)
EU1 N6_2 C7_2 C8_2 -167(2)
C11_2 N6_2 C7_2 C5_2 -179(2)
EU1 N6_2 C7_2 C5_2 8(3)
N1_2 C5_2 C7_2 N6_2 -6(4)
O4_2 C5_2 C7_2 N6_2 170(2)
N1_2 C5_2 C7_2 C8_2 168(3)
O4_2 C5_2 C7_2 C8_2 -15(4)
N6_2 C7_2 C8_2 C9_2 -7(5)
C5_2 C7_2 C8_2 C9_2 179(3)
C7_2 C8_2 C9_2 C10_2 4(5)
C8_2 C9_2 C10_2 C11_2 -1(5)
C9_2 C10_2 C11_2 N6_2 1(5)
C9_2 C10_2 C11_2 C12_2 -178(3)
C7_2 N6_2 C11_2 C10_2 -3(3)
EU1 N6_2 C11_2 C10_2 170(2)
C7_2 N6_2 C11_2 C12_2 175.3(19)
EU1 N6_2 C11_2 C12_2 -11(2)
C10_2 C11_2 C12_2 O13_2 -168(3)
N6_2 C11_2 C12_2 O13_2 14(3)
C10_2 C11_2 C12_2 N14_2 12(4)
N6_2 C11_2 C12_2 N14_2 -166.4(17)
C10_2 C11_2 C12_2 EU1 -174(3)
N6_2 C11_2 C12_2 EU1 7.4(16)
N14_2 C12_2 O13_2 EU1 169.1(12)
C11_2 C12_2 O13_2 EU1 -11(3)
O13_2 C12_2 N14_2 C15_2 -14(3)
C11_2 C12_2 N14_2 C15_2 166.5(13)
EU1 C12_2 N14_2 C15_2 3(4)
C12_2 N14_2 C15_2 C20_2 -1.5(19)
C12_2 N14_2 C15_2 C16_2 -178.1(16)
C20_2 C15_2 C16_2 C17_2 5.8(19)
N14_2 C15_2 C16_2 C17_2 -177.4(13)
C15_2 C16_2 C17_2 C18_2 -5(2)
C16_2 C17_2 C18_2 C19_2 5(2)
C16_2 C17_2 C18_2 C21_2 -176.4(15)
C17_2 C18_2 C19_2 C20_2 -6(3)
C21_2 C18_2 C19_2 C20_2 175.5(17)
C18_2 C19_2 C20_2 C15_2 7(3)
C16_2 C15_2 C20_2 C19_2 -7(2)
N14_2 C15_2 C20_2 C19_2 176.8(14)
C19_2 C18_2 C21_2 N22_2 -172.5(16)
C17_2 C18_2 C21_2 N22_2 9(2)
C19_2 C18_2 C21_2 N26_2 3(2)
C17_2 C18_2 C21_2 N26_2 -175.1(14)
N26_2 C21_2 N22_2 C23_2 0(2)
C18_2 C21_2 N22_2 C23_2 175.8(13)
C21_2 N22_2 C23_2 N24_2 -1(2)
C21_2 N22_2 C23_2 C27_2 -178.8(13)
N22_2 C23_2 N24_2 C25_2 0(2)
C27_2 C23_2 N24_2 C25_2 178.5(12)
C23_2 N24_2 C25_2 N26_2 0(2)
C23_2 N24_2 C25_2 C47_2 -179.5(13)
N24_2 C25_2 N26_2 C21_2 -1(2)
C47_2 C25_2 N26_2 C21_2 179.4(13)
N22_2 C21_2 N26_2 C25_2 0(2)
C18_2 C21_2 N26_2 C25_2 -175.5(13)
N22_2 C23_2 C27_2 C32_2 -158.9(15)
N24_2 C23_2 C27_2 C32_2 23(2)
N22_2 C23_2 C27_2 C28_2 20(2)
N24_2 C23_2 C27_2 C28_2 -158.2(13)
C32_2 C27_2 C28_2 C29_2 0(2)
C23_2 C27_2 C28_2 C29_2 -179.7(13)
C27_2 C28_2 C29_2 C30_2 0(2)
C28_2 C29_2 C30_2 C31_2 1(2)
C28_2 C29_2 C30_2 N33_2 -177.8(14)
C29_2 C30_2 C31_2 C32_2 -3(2)
N33_2 C30_2 C31_2 C32_2 176.4(14)
C28_2 C27_2 C32_2 C31_2 -1(2)
C23_2 C27_2 C32_2 C31_2 178.1(15)
C30_2 C31_2 C32_2 C27_2 3(3)
C29_2 C30_2 N33_2 C34_2 -22(2)
C31_2 C30_2 N33_2 C34_2 159.0(15)
C30_2 N33_2 C34_2 O35_2 -1(2)
C30_2 N33_2 C34_2 C37_2 171.4(15)
C30_2 N33_2 C34_2 EU3 25(3)
N33_2 C34_2 O35_2 EU3 162.7(10)
C37_2 C34_2 O35_2 EU3 -9.4(18)
C41_2 N36_2 C37_2 C38_2 -7(3)
EU3 N36_2 C37_2 C38_2 168(2)
C41_2 N36_2 C37_2 C34_2 176.6(15)
EU3 N36_2 C37_2 C34_2 -9(2)
O35_2 C34_2 C37_2 C38_2 -164(2)
N33_2 C34_2 C37_2 C38_2 23(3)
EU3 C34_2 C37_2 C38_2 -170(3)
O35_2 C34_2 C37_2 N36_2 11(2)
N33_2 C34_2 C37_2 N36_2 -160.9(14)
EU3 C34_2 C37_2 N36_2 5.7(13)
N36_2 C37_2 C38_2 C39_2 8(4)
C34_2 C37_2 C38_2 C39_2 -177(2)
C37_2 C38_2 C39_2 C40_2 -4(4)
C38_2 C39_2 C40_2 C41_2 -1(4)
C39_2 C40_2 C41_2 N36_2 1(4)
C39_2 C40_2 C41_2 C42_2 -174(2)
C37_2 N36_2 C41_2 C40_2 3(3)
EU3 N36_2 C41_2 C40_2 -172(2)
C37_2 N36_2 C41_2 C42_2 177.7(18)
EU3 N36_2 C41_2 C42_2 3(2)
C40_2 C41_2 C42_2 N43_2 176(3)
N36_2 C41_2 C42_2 N43_2 1(3)
C40_2 C41_2 C42_2 O46_2 -9(4)
N36_2 C41_2 C42_2 O46_2 175.8(19)
O46_2 C42_2 N43_2 C44_2 1(3)
C41_2 C42_2 N43_2 C44_2 176(2)
O46_2 C42_2 N43_2 EU3 -179.3(15)
C41_2 C42_2 N43_2 EU3 -5(3)
C42_2 N43_2 C44_2 C45_2 -1(3)
EU3 N43_2 C44_2 C45_2 178.9(19)
N43_2 C44_2 C45_2 O46_2 1(3)
N43_2 C42_2 O46_2 C45_2 0(3)
C41_2 C42_2 O46_2 C45_2 -175(2)
C44_2 C45_2 O46_2 C42_2 -1(3)
N26_2 C25_2 C47_2 C52_2 14(2)
N24_2 C25_2 C47_2 C52_2 -166.4(16)
N26_2 C25_2 C47_2 C48_2 -168.8(16)
N24_2 C25_2 C47_2 C48_2 11(2)
C52_2 C47_2 C48_2 C49_2 2(3)
C25_2 C47_2 C48_2 C49_2 -175.7(16)
C47_2 C48_2 C49_2 C50_2 -8(3)
C48_2 C49_2 C50_2 C51_2 9(3)
C48_2 C49_2 C50_2 N53_2 -173.0(17)
C49_2 C50_2 C51_2 C52_2 -4(3)
N53_2 C50_2 C51_2 C52_2 177.6(18)
C50_2 C51_2 C52_2 C47_2 -2(3)
C48_2 C47_2 C52_2 C51_2 3(3)
C25_2 C47_2 C52_2 C51_2 -179.3(18)
C51_2 C50_2 N53_2 C54_2 160.8(16)
C49_2 C50_2 N53_2 C54_2 -18(3)
C50_2 N53_2 C54_2 O55_2 -3(2)
C50_2 N53_2 C54_2 C57_2 171.3(15)
C50_2 N53_2 C54_2 EU4 24(4)
N53_2 C54_2 O55_2 EU4 162.9(10)
C57_2 C54_2 O55_2 EU4 -11.0(19)
C61_2 N56_2 C57_2 C58_2 1(3)
EU4 N56_2 C57_2 C58_2 -177.0(13)
C61_2 N56_2 C57_2 C54_2 175.4(16)
EU4 N56_2 C57_2 C54_2 -2(2)
O55_2 C54_2 C57_2 N56_2 8(2)
N53_2 C54_2 C57_2 N56_2 -166.1(14)
EU4 C54_2 C57_2 N56_2 1.5(14)
O55_2 C54_2 C57_2 C58_2 -177.3(17)
N53_2 C54_2 C57_2 C58_2 8(3)
EU4 C54_2 C57_2 C58_2 176.0(18)
N56_2 C57_2 C58_2 C59_2 -7(3)
C54_2 C57_2 C58_2 C59_2 179(2)
C57_2 C58_2 C59_2 C60_2 12(4)
C58_2 C59_2 C60_2 C61_2 -10(4)
C59_2 C60_2 C61_2 N56_2 3(4)
C59_2 C60_2 C61_2 C62_2 -175(2)
C57_2 N56_2 C61_2 C60_2 1(3)
EU4 N56_2 C61_2 C60_2 178.8(17)
C57_2 N56_2 C61_2 C62_2 179.5(19)
EU4 N56_2 C61_2 C62_2 -3(2)
C60_2 C61_2 C62_2 N63_2 -177(3)
N56_2 C61_2 C62_2 N63_2 5(4)
C60_2 C61_2 C62_2 O66_2 2(4)
N56_2 C61_2 C62_2 O66_2 -176(2)
O66_2 C62_2 N63_2 C64_2 9(3)
C61_2 C62_2 N63_2 C64_2 -172(3)
O66_2 C62_2 N63_2 EU4 176.3(17)
C61_2 C62_2 N63_2 EU4 -4(4)
C62_2 N63_2 C64_2 C65_2 -12(3)
EU4 N63_2 C64_2 C65_2 -178(2)
N63_2 C64_2 C65_2 O66_2 12(3)
N63_2 C62_2 O66_2 C65_2 -1(3)
C61_2 C62_2 O66_2 C65_2 180(2)
C64_2 C65_2 O66_2 C62_2 -7(3)
C5_3 N1_3 C2_3 C3_3 -1(2)
EU1 N1_3 C2_3 C3_3 -170.2(18)
N1_3 C2_3 C3_3 O4_3 -2(2)
C2_3 C3_3 O4_3 C5_3 4(3)
C2_3 N1_3 C5_3 O4_3 4(3)
EU1 N1_3 C5_3 O4_3 175.9(16)
C2_3 N1_3 C5_3 C7_3 -176(2)
EU1 N1_3 C5_3 C7_3 -5(4)
C2_3 N1_3 C5_3 EU1 -172(2)
C3_3 O4_3 C5_3 N1_3 -6(4)
C3_3 O4_3 C5_3 C7_3 175(2)
C3_3 O4_3 C5_3 EU1 3(7)
C11_3 N6_3 C7_3 C8_3 1(3)
EU1 N6_3 C7_3 C8_3 -169.2(18)
C11_3 N6_3 C7_3 C5_3 -177(2)
EU1 N6_3 C7_3 C5_3 13(3)
N1_3 C5_3 C7_3 N6_3 -6(4)
O4_3 C5_3 C7_3 N6_3 174(2)
EU1 C5_3 C7_3 N6_3 -9.0(19)
N1_3 C5_3 C7_3 C8_3 176(3)
O4_3 C5_3 C7_3 C8_3 -4(4)
EU1 C5_3 C7_3 C8_3 173(3)
N6_3 C7_3 C8_3 C9_3 -3(4)
C5_3 C7_3 C8_3 C9_3 174(3)
C7_3 C8_3 C9_3 C10_3 4(4)
C8_3 C9_3 C10_3 C11_3 -1(4)
C7_3 N6_3 C11_3 C10_3 1(3)
EU1 N6_3 C11_3 C10_3 171.2(18)
C7_3 N6_3 C11_3 C12_3 178.3(19)
EU1 N6_3 C11_3 C12_3 -12(2)
C9_3 C10_3 C11_3 N6_3 -1(4)
C9_3 C10_3 C11_3 C12_3 -177(2)
N6_3 C11_3 C12_3 O13_3 16(3)
C10_3 C11_3 C12_3 O13_3 -167(2)
N6_3 C11_3 C12_3 N14_3 -161.5(16)
C10_3 C11_3 C12_3 N14_3 15(3)
N14_3 C12_3 O13_3 EU1 164.2(12)
C11_3 C12_3 O13_3 EU1 -13(2)
O13_3 C12_3 N14_3 C15_3 -6(3)
C11_3 C12_3 N14_3 C15_3 171.7(13)
C12_3 N14_3 C15_3 C16_3 177.3(16)
C12_3 N14_3 C15_3 C20_3 -9(2)
C20_3 C15_3 C16_3 C17_3 10(3)
N14_3 C15_3 C16_3 C17_3 -175(2)
C15_3 C16_3 C17_3 C18_3 -9(4)
C16_3 C17_3 C18_3 C19_3 1(4)
C16_3 C17_3 C18_3 C21_3 -173(2)
C17_3 C18_3 C19_3 C20_3 5(3)
C21_3 C18_3 C19_3 C20_3 178.7(19)
C16_3 C15_3 C20_3 C19_3 -4(3)
N14_3 C15_3 C20_3 C19_3 -178.7(16)
C18_3 C19_3 C20_3 C15_3 -3(3)
C19_3 C18_3 C21_3 N22_3 -168.0(18)
C17_3 C18_3 C21_3 N22_3 6(3)
C19_3 C18_3 C21_3 N26_3 13(3)
C17_3 C18_3 C21_3 N26_3 -173.3(19)
N26_3 C21_3 N22_3 C23_3 -3(3)
C18_3 C21_3 N22_3 C23_3 178.7(15)
C21_3 N22_3 C23_3 N24_3 3(2)
C21_3 N22_3 C23_3 C27_3 -178.2(15)
N22_3 C23_3 N24_3 C25_3 -4(2)
C27_3 C23_3 N24_3 C25_3 177.0(15)
C23_3 N24_3 C25_3 N26_3 5(3)
C23_3 N24_3 C25_3 C47_3 -178.9(15)
N22_3 C21_3 N26_3 C25_3 4(3)
C18_3 C21_3 N26_3 C25_3 -177.9(15)
N24_3 C25_3 N26_3 C21_3 -5(2)
C47_3 C25_3 N26_3 C21_3 179.6(15)
N24_3 C23_3 C27_3 C28_3 179.7(18)
N22_3 C23_3 C27_3 C28_3 1(3)
N24_3 C23_3 C27_3 C32_3 -1(2)
N22_3 C23_3 C27_3 C32_3 179.8(16)
C32_3 C27_3 C28_3 C29_3 -1(3)
C23_3 C27_3 C28_3 C29_3 178.4(19)
C27_3 C28_3 C29_3 C30_3 0(4)
C28_3 C29_3 C30_3 C31_3 2(3)
C28_3 C29_3 C30_3 N33_3 -178(2)
C29_3 C30_3 C31_3 C32_3 -3(3)
N33_3 C30_3 C31_3 C32_3 176.5(17)
C30_3 C31_3 C32_3 C27_3 3(3)
C28_3 C27_3 C32_3 C31_3 -1(3)
C23_3 C27_3 C32_3 C31_3 -179.8(17)
C31_3 C30_3 N33_3 C34_3 175.1(18)
C29_3 C30_3 N33_3 C34_3 -5(3)
C30_3 N33_3 C34_3 O35_3 3(3)
C30_3 N33_3 C34_3 C37_3 166.7(16)
N33_3 C34_3 O35_3 EU4 156.0(14)
C37_3 C34_3 O35_3 EU4 -7.0(19)
C41_3 N36_3 C37_3 C38_3 0.0
EU4 N36_3 C37_3 C38_3 176.3(7)
C41_3 N36_3 C37_3 C34_3 -179.8(11)
EU4 N36_3 C37_3 C34_3 -3.6(11)
O35_3 C34_3 C37_3 C38_3 -173.3(11)
N33_3 C34_3 C37_3 C38_3 21.8(18)
O35_3 C34_3 C37_3 N36_3 6.5(17)
N33_3 C34_3 C37_3 N36_3 -158.4(12)
N36_3 C37_3 C38_3 C39_3 0.0
C34_3 C37_3 C38_3 C39_3 179.8(14)
C37_3 C38_3 C39_3 C40_3 0.0
C38_3 C39_3 C40_3 C41_3 0.0
C39_3 C40_3 C41_3 N36_3 0.0
C39_3 C40_3 C41_3 C42_3 175.7(18)
C37_3 N36_3 C41_3 C40_3 0.0
EU4 N36_3 C41_3 C40_3 -176.3(7)
C37_3 N36_3 C41_3 C42_3 -176.5(15)
EU4 N36_3 C41_3 C42_3 7.2(14)
C40_3 C41_3 C42_3 N43_3 176.6(18)
N36_3 C41_3 C42_3 N43_3 -7(3)
C40_3 C41_3 C42_3 O46_3 -5(3)
N36_3 C41_3 C42_3 O46_3 170.8(14)
O46_3 C42_3 N43_3 C44_3 6(3)
C41_3 C42_3 N43_3 C44_3 -176(2)
O46_3 C42_3 N43_3 EU4 -174.4(16)
C41_3 C42_3 N43_3 EU4 4(3)
C42_3 N43_3 C44_3 C45_3 -8(3)
EU4 N43_3 C44_3 C45_3 173.0(16)
N43_3 C44_3 C45_3 O46_3 7(3)
N43_3 C42_3 O46_3 C45_3 -1(3)
C41_3 C42_3 O46_3 C45_3 -179(2)
C44_3 C45_3 O46_3 C42_3 -4(3)
N24_3 C25_3 C47_3 C48_3 16(3)
N26_3 C25_3 C47_3 C48_3 -167.8(17)
N24_3 C25_3 C47_3 C52_3 -165.8(17)
N26_3 C25_3 C47_3 C52_3 10(3)
C52_3 C47_3 C48_3 C49_3 1(3)
C25_3 C47_3 C48_3 C49_3 178.9(16)
C47_3 C48_3 C49_3 C50_3 1(3)
C48_3 C49_3 C50_3 C51_3 -4(3)
C48_3 C49_3 C50_3 N53_3 -175.3(16)
C49_3 C50_3 C51_3 C52_3 6(3)
N53_3 C50_3 C51_3 C52_3 177.1(18)
C48_3 C47_3 C52_3 C51_3 0(3)
C25_3 C47_3 C52_3 C51_3 -177.7(17)
C50_3 C51_3 C52_3 C47_3 -4(3)
C49_3 C50_3 N53_3 C54_3 -33(3)
C51_3 C50_3 N53_3 C54_3 157(2)
C50_3 N53_3 C54_3 O55_3 10(4)
C50_3 N53_3 C54_3 C57_3 174.7(18)
N53_3 C54_3 O55_3 EU2 153.2(16)
C57_3 C54_3 O55_3 EU2 -10(3)
C61_3 N56_3 C57_3 C58_3 4(4)
EU2 N56_3 C57_3 C58_3 179(3)
C61_3 N56_3 C57_3 C54_3 -176(2)
EU2 N56_3 C57_3 C54_3 -1(3)
O55_3 C54_3 C57_3 N56_3 7(3)
N53_3 C54_3 C57_3 N56_3 -158.7(19)
O55_3 C54_3 C57_3 C58_3 -173(3)
N53_3 C54_3 C57_3 C58_3 22(4)
N56_3 C57_3 C58_3 C59_3 -9(6)
C54_3 C57_3 C58_3 C59_3 171(3)
C57_3 C58_3 C59_3 C60_3 13(6)
C58_3 C59_3 C60_3 C61_3 -13(6)
C59_3 C60_3 C61_3 N56_3 9(7)
C59_3 C60_3 C61_3 C62_3 180(4)
C57_3 N56_3 C61_3 C60_3 -4(5)
EU2 N56_3 C61_3 C60_3 -179(3)
C57_3 N56_3 C61_3 C62_3 -177(3)
EU2 N56_3 C61_3 C62_3 8(4)
C60_3 C61_3 C62_3 N63_3 -179(5)
N56_3 C61_3 C62_3 N63_3 -7(7)
C60_3 C61_3 C62_3 O66_3 10(7)
N56_3 C61_3 C62_3 O66_3 -178(3)
C60_3 C61_3 C62_3 EU2 -177(5)
N56_3 C61_3 C62_3 EU2 -6(2)
O66_3 C62_3 N63_3 C64_3 2(7)
C61_3 C62_3 N63_3 C64_3 -167(4)
EU2 C62_3 N63_3 C64_3 -170(5)
O66_3 C62_3 N63_3 EU2 172(3)
C61_3 C62_3 N63_3 EU2 3(8)
C62_3 N63_3 C64_3 C65_3 -3(5)
EU2 N63_3 C64_3 C65_3 -171(3)
N63_3 C64_3 C65_3 O66_3 3(4)
N63_3 C62_3 O66_3 C65_3 0(6)
C61_3 C62_3 O66_3 C65_3 171(4)
EU2 C62_3 O66_3 C65_3 18(11)
C64_3 C65_3 O66_3 C62_3 -1(4)
C5_4 N1_4 C2_4 C3_4 -1(2)
EU2 N1_4 C2_4 C3_4 -179(2)
N1_4 C2_4 C3_4 O4_4 3(2)
C2_4 C3_4 O4_4 C5_4 -4(3)
C2_4 N1_4 C5_4 O4_4 -2(4)
EU2 N1_4 C5_4 O4_4 177(3)
C2_4 N1_4 C5_4 C7_4 -179(3)
EU2 N1_4 C5_4 C7_4 0(5)
C3_4 O4_4 C5_4 N1_4 5(5)
C3_4 O4_4 C5_4 C7_4 -178(3)
C11_4 N6_4 C7_4 C8_4 0.0
EU2 N6_4 C7_4 C8_4 176.3(13)
C11_4 N6_4 C7_4 C5_4 -174(3)
EU2 N6_4 C7_4 C5_4 2(2)
N1_4 C5_4 C7_4 N6_4 -1(4)
O4_4 C5_4 C7_4 N6_4 -178(2)
N1_4 C5_4 C7_4 C8_4 -175(2)
O4_4 C5_4 C7_4 C8_4 8(4)
N6_4 C7_4 C8_4 C9_4 0.0
C5_4 C7_4 C8_4 C9_4 173(3)
C7_4 C8_4 C9_4 C10_4 0.0
C8_4 C9_4 C10_4 C11_4 0.0
C9_4 C10_4 C11_4 N6_4 0.0
C9_4 C10_4 C11_4 C12_4 -179(2)
C7_4 N6_4 C11_4 C10_4 0.0
EU2 N6_4 C11_4 C10_4 -176.3(13)
C7_4 N6_4 C11_4 C12_4 179(2)
EU2 N6_4 C11_4 C12_4 3(2)
C10_4 C11_4 C12_4 O13_4 -175(2)
N6_4 C11_4 C12_4 O13_4 6(3)
C10_4 C11_4 C12_4 N14_4 1(3)
N6_4 C11_4 C12_4 N14_4 -178(2)
N14_4 C12_4 O13_4 EU2 171.8(17)
C11_4 C12_4 O13_4 EU2 -13(4)
O13_4 C12_4 N14_4 C15_4 -22(4)
C11_4 C12_4 N14_4 C15_4 162.1(16)
C12_4 N14_4 C15_4 C16_4 -178.6(19)
C12_4 N14_4 C15_4 C20_4 2(2)
N14_4 C15_4 C16_4 C17_4 -179.2(7)
C20_4 C15_4 C16_4 C17_4 0.0
C15_4 C16_4 C17_4 C18_4 0.0
C16_4 C17_4 C18_4 C19_4 0.0
C16_4 C17_4 C18_4 C21_4 -174.7(11)
C17_4 C18_4 C19_4 C20_4 0.0
C21_4 C18_4 C19_4 C20_4 174.6(12)
C18_4 C19_4 C20_4 C15_4 0.0
N14_4 C15_4 C20_4 C19_4 179.0(8)
C16_4 C15_4 C20_4 C19_4 0.0
C17_4 C18_4 C21_4 N22_4 9(2)
C19_4 C18_4 C21_4 N22_4 -165.8(13)
C17_4 C18_4 C21_4 N26_4 -176.2(11)
C19_4 C18_4 C21_4 N26_4 9.1(17)
N26_4 C21_4 N22_4 C23_4 4(3)
C18_4 C21_4 N22_4 C23_4 177.9(13)
C21_4 N22_4 C23_4 N24_4 0(2)
C21_4 N22_4 C23_4 C27_4 178.2(16)
N22_4 C23_4 N24_4 C25_4 -2(2)
C27_4 C23_4 N24_4 C25_4 179.2(16)
C23_4 N24_4 C25_4 N26_4 2(3)
C23_4 N24_4 C25_4 C47_4 -176.3(15)
N24_4 C25_4 N26_4 C21_4 1(3)
C47_4 C25_4 N26_4 C21_4 179.2(15)
N22_4 C21_4 N26_4 C25_4 -4(3)
C18_4 C21_4 N26_4 C25_4 -178.7(14)
N24_4 C23_4 C27_4 C32_4 -3(3)
N22_4 C23_4 C27_4 C32_4 178.1(16)
N24_4 C23_4 C27_4 C28_4 177.0(16)
N22_4 C23_4 C27_4 C28_4 -2(2)
C32_4 C27_4 C28_4 C29_4 -1(3)
C23_4 C27_4 C28_4 C29_4 179.1(18)
C27_4 C28_4 C29_4 C30_4 2(3)
C28_4 C29_4 C30_4 C31_4 -5(3)
C28_4 C29_4 C30_4 N33_4 -176(2)
C29_4 C30_4 C31_4 C32_4 7(3)
N33_4 C30_4 C31_4 C32_4 178.4(18)
C30_4 C31_4 C32_4 C27_4 -6(3)
C28_4 C27_4 C32_4 C31_4 3(3)
C23_4 C27_4 C32_4 C31_4 -176.9(19)
C31_4 C30_4 N33_4 C34_4 -178.7(17)
C29_4 C30_4 N33_4 C34_4 -8(3)
C30_4 N33_4 C34_4 O35_4 1(3)
C30_4 N33_4 C34_4 C37_4 172.7(17)
N33_4 C34_4 O35_4 EU4 163.9(11)
C37_4 C34_4 O35_4 EU4 -7(2)
C41_4 N36_4 C37_4 C38_4 -4(3)
EU4 N36_4 C37_4 C38_4 175(2)
C41_4 N36_4 C37_4 C34_4 176.4(16)
EU4 N36_4 C37_4 C34_4 -5(2)
O35_4 C34_4 C37_4 N36_4 8(2)
N33_4 C34_4 C37_4 N36_4 -164.2(14)
O35_4 C34_4 C37_4 C38_4 -172(2)
N33_4 C34_4 C37_4 C38_4 17(3)
N36_4 C37_4 C38_4 C39_4 2(4)
C34_4 C37_4 C38_4 C39_4 -179(3)
C37_4 C38_4 C39_4 C40_4 0(5)
C38_4 C39_4 C40_4 C41_4 0(5)
C39_4 C40_4 C41_4 N36_4 -3(4)
C39_4 C40_4 C41_4 C42_4 -180(2)
C37_4 N36_4 C41_4 C40_4 5(3)
EU4 N36_4 C41_4 C40_4 -174(2)
C37_4 N36_4 C41_4 C42_4 -178.1(18)
EU4 N36_4 C41_4 C42_4 3(2)
C40_4 C41_4 C42_4 N43_4 173(3)
N36_4 C41_4 C42_4 N43_4 -3(3)
C40_4 C41_4 C42_4 O46_4 -9(4)
N36_4 C41_4 C42_4 O46_4 173.9(19)
O46_4 C42_4 N43_4 C44_4 1(3)
C41_4 C42_4 N43_4 C44_4 178(2)
O46_4 C42_4 N43_4 EU4 -175.0(16)
C41_4 C42_4 N43_4 EU4 2(3)
C42_4 N43_4 C44_4 C45_4 -2(3)
EU4 N43_4 C44_4 C45_4 173.2(18)
N43_4 C44_4 C45_4 O46_4 2(3)
N43_4 C42_4 O46_4 C45_4 0(3)
C41_4 C42_4 O46_4 C45_4 -177(2)
C44_4 C45_4 O46_4 C42_4 -2(3)
N26_4 C25_4 C47_4 C48_4 -172.2(16)
N24_4 C25_4 C47_4 C48_4 6(3)
N26_4 C25_4 C47_4 C52_4 8(3)
N24_4 C25_4 C47_4 C52_4 -173.6(17)
C52_4 C47_4 C48_4 C49_4 2(3)
C25_4 C47_4 C48_4 C49_4 -177.2(19)
C47_4 C48_4 C49_4 C50_4 -4(3)
C48_4 C49_4 C50_4 N53_4 -176.1(19)
C48_4 C49_4 C50_4 C51_4 2(3)
N53_4 C50_4 C51_4 C52_4 -179.8(16)
C49_4 C50_4 C51_4 C52_4 2(3)
C50_4 C51_4 C52_4 C47_4 -4(3)
C48_4 C47_4 C52_4 C51_4 2(3)
C25_4 C47_4 C52_4 C51_4 -178.5(17)
C49_4 C50_4 N53_4 C54_4 -1(3)
C51_4 C50_4 N53_4 C54_4 -179.8(16)
C50_4 N53_4 C54_4 O55_4 -4(3)
C50_4 N53_4 C54_4 C57_4 165.9(16)
N53_4 C54_4 O55_4 EU3 169.4(11)
C57_4 C54_4 O55_4 EU3 -0.3(18)
C61_4 N56_4 C57_4 C58_4 -3(3)
EU3 N56_4 C57_4 C58_4 169.9(13)
C61_4 N56_4 C57_4 C54_4 179.8(15)
EU3 N56_4 C57_4 C54_4 -7.0(19)
O55_4 C54_4 C57_4 N56_4 5(2)
N53_4 C54_4 C57_4 N56_4 -165.4(14)
O55_4 C54_4 C57_4 C58_4 -171.7(17)
N53_4 C54_4 C57_4 C58_4 18(2)
N56_4 C57_4 C58_4 C59_4 3(3)
C54_4 C57_4 C58_4 C59_4 180(2)
C57_4 C58_4 C59_4 C60_4 1(4)
C58_4 C59_4 C60_4 C61_4 -4(4)
C57_4 N56_4 C61_4 C60_4 -1(3)
EU3 N56_4 C61_4 C60_4 -174.1(17)
C57_4 N56_4 C61_4 C62_4 179.9(17)
EU3 N56_4 C61_4 C62_4 7(2)
C59_4 C60_4 C61_4 N56_4 5(3)
C59_4 C60_4 C61_4 C62_4 -176(2)
N56_4 C61_4 C62_4 N63_4 -2(3)
C60_4 C61_4 C62_4 N63_4 179(3)
N56_4 C61_4 C62_4 O66_4 176(2)
C60_4 C61_4 C62_4 O66_4 -3(3)
O66_4 C62_4 N63_4 C64_4 -1(3)
C61_4 C62_4 N63_4 C64_4 177(2)
O66_4 C62_4 N63_4 EU3 178.3(17)
C61_4 C62_4 N63_4 EU3 -4(3)
C62_4 N63_4 C64_4 C65_4 1(3)
EU3 N63_4 C64_4 C65_4 -177.2(19)
N63_4 C64_4 C65_4 O66_4 -2(3)
N63_4 C62_4 O66_4 C65_4 -1(4)
C61_4 C62_4 O66_4 C65_4 -178(2)
C64_4 C65_4 O66_4 C62_4 1(3)
O12_5 S1_5 C1_5 F13_5 170.4(16)
O13_5 S1_5 C1_5 F13_5 47.8(18)
O11_5 S1_5 C1_5 F13_5 -68.0(17)
O12_5 S1_5 C1_5 F12_5 49.9(18)
O13_5 S1_5 C1_5 F12_5 -72.7(18)
O11_5 S1_5 C1_5 F12_5 171.5(17)
O12_5 S1_5 C1_5 F11_5 -70.7(17)
O13_5 S1_5 C1_5 F11_5 166.7(17)
O11_5 S1_5 C1_5 F11_5 50.9(17)
O23_5 S2_5 C2_5 F23_5 50(2)
O21_5 S2_5 C2_5 F23_5 173(2)
O22_5 S2_5 C2_5 F23_5 -71(2)
O23_5 S2_5 C2_5 F21_5 -69(2)
O21_5 S2_5 C2_5 F21_5 54(2)
O22_5 S2_5 C2_5 F21_5 170(2)
O23_5 S2_5 C2_5 F22_5 174(2)
O21_5 S2_5 C2_5 F22_5 -63(2)
O22_5 S2_5 C2_5 F22_5 54(2)
O32_5 S3_5 C3_5 F33_5 -155(3)
O33_5 S3_5 C3_5 F33_5 -38(3)
O31_5 S3_5 C3_5 F33_5 77(3)
O32_5 S3_5 C3_5 F31_5 -33(3)
O33_5 S3_5 C3_5 F31_5 84(3)
O31_5 S3_5 C3_5 F31_5 -161(3)
O32_5 S3_5 C3_5 F32_5 85(3)
O33_5 S3_5 C3_5 F32_5 -158(3)
O31_5 S3_5 C3_5 F32_5 -43(3)
O43_5 S4_5 C4_5 F42_5 -63(2)
O41_5 S4_5 C4_5 F42_5 58(2)
O42_5 S4_5 C4_5 F42_5 178(2)
O43_5 S4_5 C4_5 F43_5 62(2)
O41_5 S4_5 C4_5 F43_5 -177(2)
O42_5 S4_5 C4_5 F43_5 -57(2)
O43_5 S4_5 C4_5 F41_5 180(2)
O41_5 S4_5 C4_5 F41_5 -59(2)
O42_5 S4_5 C4_5 F41_5 61(2)
O52_5 S5_5 C5_5 F51_5 68(2)
O53_5 S5_5 C5_5 F51_5 -168(2)
O51_5 S5_5 C5_5 F51_5 -54(2)
O52_5 S5_5 C5_5 F53_5 -54(2)
O53_5 S5_5 C5_5 F53_5 70(2)
O51_5 S5_5 C5_5 F53_5 -177(2)
O52_5 S5_5 C5_5 F52_5 -177.6(19)
O53_5 S5_5 C5_5 F52_5 -53(2)
O51_5 S5_5 C5_5 F52_5 60(2)
O61_5 S6_5 C6_5 F63_5 59(3)
O62_5 S6_5 C6_5 F63_5 -69(3)
O63_5 S6_5 C6_5 F63_5 179(3)
O61_5 S6_5 C6_5 F61_5 -64(3)
O62_5 S6_5 C6_5 F61_5 168(3)
O63_5 S6_5 C6_5 F61_5 56(3)
O61_5 S6_5 C6_5 F62_5 -175(3)
O62_5 S6_5 C6_5 F62_5 57(3)
O63_5 S6_5 C6_5 F62_5 -55(3)
O71_5 S7_5 C7_5 F71_5 -61(2)
O72_5 S7_5 C7_5 F71_5 167(2)
O73_5 S7_5 C7_5 F71_5 61(2)
O71_5 S7_5 C7_5 F73_5 61(3)
O72_5 S7_5 C7_5 F73_5 -71(3)
O73_5 S7_5 C7_5 F73_5 -177(2)
O71_5 S7_5 C7_5 F72_5 -177(2)
O72_5 S7_5 C7_5 F72_5 51(2)
O73_5 S7_5 C7_5 F72_5 -55(2)
O82_5 S8_5 C8_5 F83_5 -121(3)
O81_5 S8_5 C8_5 F83_5 111(3)
O83_5 S8_5 C8_5 F83_5 -4(3)
O82_5 S8_5 C8_5 F82_5 -2(4)
O81_5 S8_5 C8_5 F82_5 -131(3)
O83_5 S8_5 C8_5 F82_5 114(4)
O82_5 S8_5 C8_5 F81_5 114(3)
O81_5 S8_5 C8_5 F81_5 -15(3)
O83_5 S8_5 C8_5 F81_5 -129(3)
O93_5 S9_5 C9_5 F93_5 -175(5)
O91_5 S9_5 C9_5 F93_5 -55(5)
O92_5 S9_5 C9_5 F93_5 67(5)
O93_5 S9_5 C9_5 F92_5 -53(5)
O91_5 S9_5 C9_5 F92_5 68(5)
O92_5 S9_5 C9_5 F92_5 -170(5)
O93_5 S9_5 C9_5 F91_5 61(5)
O91_5 S9_5 C9_5 F91_5 -179(5)
O92_5 S9_5 C9_5 F91_5 -57(5)
O103_5 S10_5 C10_5 F102_5 -76(10)
O102_5 S10_5 C10_5 F102_5 168(10)
O101_5 S10_5 C10_5 F102_5 44(10)
O103_5 S10_5 C10_5 F101_5 167(10)
O102_5 S10_5 C10_5 F101_5 50(10)
O101_5 S10_5 C10_5 F101_5 -74(10)
O103_5 S10_5 C10_5 F103_5 46(10)
O102_5 S10_5 C10_5 F103_5 -71(10)
O101_5 S10_5 C10_5 F103_5 165(10)
O111_5 S11_5 C11_5 F111_5 75(5)
O113_5 S11_5 C11_5 F111_5 -45(5)
O112_5 S11_5 C11_5 F111_5 -163(5)
O111_5 S11_5 C11_5 F113_5 -44(5)
O113_5 S11_5 C11_5 F113_5 -164(5)
O112_5 S11_5 C11_5 F113_5 78(5)
O111_5 S11_5 C11_5 F112_5 -162(5)
O113_5 S11_5 C11_5 F112_5 78(5)
O112_5 S11_5 C11_5 F112_5 -40(5)
O121_5 S12_5 C12_5 F121_5 -10(5)
O122_5 S12_5 C12_5 F121_5 113(5)
O123_5 S12_5 C12_5 F121_5 -125(5)
O121_5 S12_5 C12_5 F122_5 108(5)
O122_5 S12_5 C12_5 F122_5 -130(5)
O123_5 S12_5 C12_5 F122_5 -7(5)
O121_5 S12_5 C12_5 F123_5 -131(5)
O122_5 S12_5 C12_5 F123_5 -9(5)
O123_5 S12_5 C12_5 F123_5 114(5)
